data_2104241
loop_
_publ_author_name
'Siegler, Maxime A.'
'Hao, Xiang'
'Parkin, Sean'
'Brock, Carolyn Pratt'

_publ_section_title
;
 Five more phases of the structural family
 [<i>M</i>(H~2~O)~2~(15-crown-5)](NO~3~)~2~
;
_journal_coeditor_code BS5069
_journal_issue 6
_journal_name_full 'Acta Crystallographica Section B'
_journal_page_first 738
_journal_page_last 749
_journal_paper_doi 10.1107/S0108768108034046
_journal_volume 64
_journal_year 2008
_chemical_formula_moiety 'C10 H24 O7 Fe 2+, 2(N O3 1-)'
_chemical_formula_sum 'C10 H24 Fe N2 O13'
_chemical_formula_weight 436.16
_chemical_name_systematic 'diaqua(15-crown-5)iron(II) nitrate'
_space_group_IT_number 4
_symmetry_cell_setting monoclinic
_symmetry_space_group_name_Hall 'P 2yb (1/2*x,y,-1/2*x+z)'
_symmetry_space_group_name_H-M 'B 1 21 1'
_atom_sites_solution_hydrogens geom
_atom_sites_solution_primary direct
_atom_sites_solution_secondary difmap
_audit_creation_method SHELXL-97
_cell_angle_alpha 90.00
_cell_angle_beta 96.23(2)
_cell_angle_gamma 90.00
_cell_formula_units_Z 32
_cell_length_a 14.507(2)
_cell_length_b 14.226(2)
_cell_length_c 68.390(6)
_cell_measurement_reflns_used 9152
_cell_measurement_temperature 90.0(2)
_cell_measurement_theta_max 68.01
_cell_measurement_theta_min 4.22
_cell_volume 14031(3)
_computing_cell_refinement 'Saintplus in APEX2 (Bruker-Nonius,2004)'
_computing_data_collection 'APEX2 (Bruker-Nonius, 2004)'
_computing_data_reduction 'Saintplus in APEX2 (Bruker-Nonius,2004)'
_computing_molecular_graphics 'Mercury (Macrae et al., 2008)'
_computing_publication_material
;
SHELXL-97 (Sheldrick, 2008) and local procedures
;
_computing_structure_refinement 'SHELXL-97 (Sheldrick, 2008)'
_computing_structure_solution 'SHELXS-97 (Sheldrick, 2008)'
_diffrn_ambient_temperature 90.0(2)
_diffrn_detector_area_resol_mean 18
_diffrn_measured_fraction_theta_full 0.991
_diffrn_measured_fraction_theta_max 0.991
_diffrn_measurement_device_type 'Bruker-Nonius X8 Proteum'
_diffrn_measurement_method '\w and \f scans'
_diffrn_radiation_monochromator 'graded multi-layer optics'
_diffrn_radiation_source 'fine-focus rotating anode'
_diffrn_radiation_type CuK\a
_diffrn_radiation_wavelength 1.54178
_diffrn_reflns_av_R_equivalents 0.0497
_diffrn_reflns_av_sigmaI/netI 0.0489
_diffrn_reflns_limit_h_max 17
_diffrn_reflns_limit_h_min -17
_diffrn_reflns_limit_k_max 17
_diffrn_reflns_limit_k_min -17
_diffrn_reflns_limit_l_max 82
_diffrn_reflns_limit_l_min -74
_diffrn_reflns_number 89101
_diffrn_reflns_theta_full 68.22
_diffrn_reflns_theta_max 68.22
_diffrn_reflns_theta_min 2.60
_diffrn_standards_decay_% <2
_diffrn_standards_number 0
_exptl_absorpt_coefficient_mu 7.575
_exptl_absorpt_correction_T_max 0.47
_exptl_absorpt_correction_T_min 0.20
_exptl_absorpt_correction_type multi-scan
_exptl_absorpt_process_details 'SADABS in APEX2 (Bruker-Nonius, 2004)'
_exptl_crystal_colour colorless
_exptl_crystal_density_diffrn 1.652
_exptl_crystal_density_method 'not measured'
_exptl_crystal_description 'thick rods'
_exptl_crystal_F_000 7296
_exptl_crystal_size_max 0.30
_exptl_crystal_size_mid 0.15
_exptl_crystal_size_min 0.11
_refine_diff_density_max 0.766
_refine_diff_density_min -0.430
_refine_ls_extinction_coef 0.000058(3)
_refine_ls_extinction_expression Fc^*^=kFc[1+0.001xFc^2^\l^3^/sin(2\q)]^-1/4^
_refine_ls_extinction_method SHELXL
_refine_ls_goodness_of_fit_ref 1.131
_refine_ls_hydrogen_treatment mixed
_refine_ls_matrix_type full
_refine_ls_number_parameters 892
_refine_ls_number_reflns 25223
_refine_ls_number_restraints 49
_refine_ls_restrained_S_all 1.130
_refine_ls_R_factor_all 0.0789
_refine_ls_R_factor_gt 0.0429
_refine_ls_shift/su_max 0.002
_refine_ls_shift/su_mean 0.000
_refine_ls_structure_factor_coef Fsqd
_refine_ls_weighting_details 'calc w=1/[\s^2^(Fo^2^)+(0.0500P)^2^+0.0000P] where P=(Fo^2^+2Fc^2^)/3'
_refine_ls_weighting_scheme calc
_refine_ls_wR_factor_gt 0.1079
_refine_ls_wR_factor_ref 0.1251
_reflns_number_gt 15621
_reflns_number_total 25223
_reflns_threshold_expression >2\s(I)
_cod_data_source_file bs5069.cif
_cod_data_source_block FeZprime8
_cod_original_sg_symbol_H-M B2(1)
_cod_database_code 2104241
_cod_database_fobs_code 2104241

loop_
_symmetry_equiv_pos_as_xyz
'x, y, z'
'-x, y+1/2, -z'
'x+1/2, y, z+1/2'
'-x+1/2, y+1/2, -z+1/2'

loop_
_atom_site_type_symbol
_atom_site_label
_atom_site_fract_x
_atom_site_fract_y
_atom_site_fract_z
_atom_site_U_iso_or_equiv
_atom_site_adp_type
_atom_site_calc_flag
_atom_site_refinement_flags
_atom_site_occupancy
_atom_site_disorder_assembly
_atom_site_disorder_group
O O6_1 0.1775(3) 0.6753(3) 0.07905(5) 0.02081(16) Uani d D 1 . .
H H1W_1 0.176(3) 0.699(2) 0.0680(3) 0.025 Uiso d D 1 . .
H H2W_1 0.162(3) 0.717(2) 0.0863(5) 0.025 Uiso d D 1 . .
O O7_1 0.3066(3) 0.4320(3) 0.10150(5) 0.02090(17) Uani d D 1 . .
H H3W_1 0.320(3) 0.3775(12) 0.0993(5) 0.025 Uiso d D 1 . .
H H4W_1 0.328(3) 0.444(3) 0.1127(3) 0.025 Uiso d D 1 . .
Fe Fe1_1 0.24290(6) 0.55447(6) 0.089830(10) 0.01219(7) Uani d . 1 . .
O O1_1 0.1220(2) 0.5221(3) 0.10650(5) 0.01543(15) Uani d . 1 . .
O O2_1 0.1553(2) 0.4489(3) 0.07201(5) 0.01650(15) Uani d . 1 . .
O O3_1 0.2973(2) 0.5468(3) 0.06064(5) 0.01685(16) Uani d . 1 . .
O O4_1 0.3807(2) 0.6248(3) 0.09345(5) 0.01722(15) Uani d . 1 . .
O O5_1 0.2623(3) 0.6244(3) 0.11836(5) 0.02154(16) Uani d . 1 . .
C C1_1 0.0742(4) 0.4377(4) 0.09971(8) 0.0203(2) Uani d . 1 . .
H H11_1 0.0129 0.4343 0.1048 0.024 Uiso calc R 1 . .
H H12_1 0.1107 0.3815 0.1043 0.024 Uiso calc R 1 . .
C C2_1 0.0627(4) 0.4418(5) 0.07754(8) 0.0205(2) Uani d . 1 . .
H H21_1 0.0318 0.3843 0.0719 0.025 Uiso calc R 1 . .
H H22_1 0.0253 0.4971 0.0728 0.025 Uiso calc R 1 . .
C C3_1 0.1611(4) 0.4583(5) 0.05137(7) 0.0178(2) Uani d . 1 . .
H H31_1 0.1275 0.5151 0.0462 0.021 Uiso calc R 1 . .
H H32_1 0.1340 0.4026 0.0442 0.021 Uiso calc R 1 . .
C C4_1 0.2636(4) 0.4664(4) 0.04914(8) 0.0175(2) Uani d . 1 . .
H H41_1 0.2967 0.4088 0.0540 0.021 Uiso calc R 1 . .
H H42_1 0.2731 0.4755 0.0351 0.021 Uiso calc R 1 . .
C C5_1 0.3967(3) 0.5574(5) 0.06258(7) 0.0210(2) Uani d . 1 . .
H H51_1 0.4187 0.5666 0.0495 0.025 Uiso calc R 1 . .
H H52_1 0.4270 0.5007 0.0687 0.025 Uiso calc R 1 . .
C C6_1 0.4184(4) 0.6406(4) 0.07512(8) 0.0228(2) Uani d . 1 . .
H H61_1 0.4864 0.6496 0.0775 0.027 Uiso calc R 1 . .
H H62_1 0.3906 0.6976 0.0686 0.027 Uiso calc R 1 . .
C C7_1 0.3822(4) 0.7053(4) 0.10597(8) 0.0207(2) Uani d . 1 . .
H H71_1 0.3435 0.7561 0.0995 0.025 Uiso calc R 1 . .
H H72_1 0.4464 0.7289 0.1089 0.025 Uiso calc R 1 . .
C C8_1 0.3444(4) 0.6754(4) 0.12461(8) 0.0201(2) Uani d . 1 . .
H H81_1 0.3895 0.6351 0.1326 0.024 Uiso calc R 1 . .
H H82_1 0.3302 0.7308 0.1325 0.024 Uiso calc R 1 . .
C C9_1 0.1949(4) 0.6142(4) 0.13207(8) 0.0167(2) Uani d . 1 . .
H H91_1 0.1495 0.6664 0.1306 0.020 Uiso calc R 1 . .
H H92_1 0.2254 0.6145 0.1457 0.020 Uiso calc R 1 . .
C C10_1 0.1472(4) 0.5217(4) 0.12746(7) 0.0176(2) Uani d . 1 . .
H H101_1 0.1895 0.4687 0.1313 0.021 Uiso calc R 1 . .
H H102_1 0.0914 0.5159 0.1345 0.021 Uiso calc R 1 . .
O O6_2 0.3227(3) 0.4301(3) 0.23270(5) 0.02081(16) Uani d D 1 . .
H H1W_2 0.339(3) 0.388(2) 0.2256(5) 0.025 Uiso d D 1 . .
H H2W_2 0.347(2) 0.418(3) 0.2438(2) 0.025 Uiso d D 1 . .
O O7_2 0.1871(3) 0.6661(3) 0.20988(5) 0.02090(17) Uani d D 1 . .
H H3W_2 0.173(3) 0.7091(19) 0.2169(4) 0.025 Uiso d D 1 . .
H H4W_2 0.158(3) 0.674(3) 0.1991(3) 0.025 Uiso d D 1 . .
Fe Fe2_2 0.25606(6) 0.55152(6) 0.221884(11) 0.01219(7) Uani d . 1 . .
O O1_2 0.3775(2) 0.5848(3) 0.20503(5) 0.01543(15) Uani d . 1 . .
O O2_2 0.3405(2) 0.6562(3) 0.23915(5) 0.01650(15) Uani d . 1 . .
O O3_2 0.2024(2) 0.5587(3) 0.25158(5) 0.01685(16) Uani d . 1 . .
O O4_2 0.1202(2) 0.4751(3) 0.21893(5) 0.01722(15) Uani d . 1 . .
O O5_2 0.2356(3) 0.4827(3) 0.19308(5) 0.02154(16) Uani d . 1 . .
C C1_2 0.4240(4) 0.6694(4) 0.21186(8) 0.0203(2) Uani d . 1 . .
H H11_2 0.3878 0.7251 0.2069 0.024 Uiso calc R 1 . .
H H12_2 0.4861 0.6727 0.2071 0.024 Uiso calc R 1 . .
C C2_2 0.4329(4) 0.6667(5) 0.23384(7) 0.0205(2) Uani d . 1 . .
H H21_2 0.4722 0.6131 0.2388 0.025 Uiso calc R 1 . .
H H22_2 0.4611 0.7256 0.2394 0.025 Uiso calc R 1 . .
C C3_2 0.3346(4) 0.6479(4) 0.26015(7) 0.0178(2) Uani d . 1 . .
H H31_2 0.3625 0.7036 0.2672 0.021 Uiso calc R 1 . .
H H32_2 0.3676 0.5909 0.2655 0.021 Uiso calc R 1 . .
C C4_2 0.2342(4) 0.6415(4) 0.26240(7) 0.0175(2) Uani d . 1 . .
H H41_2 0.2243 0.6354 0.2764 0.021 Uiso calc R 1 . .
H H42_2 0.2010 0.6981 0.2569 0.021 Uiso calc R 1 . .
C C5_2 0.1032(4) 0.5457(5) 0.24959(8) 0.0210(2) Uani d . 1 . .
H H51_2 0.0715 0.6000 0.2427 0.025 Uiso calc R 1 . .
H H52_2 0.0806 0.5389 0.2627 0.025 Uiso calc R 1 . .
C C6_2 0.0849(4) 0.4556(4) 0.23748(8) 0.0228(2) Uani d . 1 . .
H H61_2 0.1177 0.4015 0.2441 0.027 Uiso calc R 1 . .
H H62_2 0.0177 0.4415 0.2355 0.027 Uiso calc R 1 . .
C C7_2 0.1215(4) 0.3924(4) 0.20641(8) 0.0207(2) Uani d . 1 . .
H H71_2 0.0585 0.3653 0.2038 0.025 Uiso calc R 1 . .
H H72_2 0.1636 0.3439 0.2128 0.025 Uiso calc R 1 . .
C C8_2 0.1558(4) 0.4259(4) 0.18748(8) 0.0201(2) Uani d . 1 . .
H H81_2 0.1724 0.3717 0.1795 0.024 Uiso calc R 1 . .
H H82_2 0.1073 0.4631 0.1797 0.024 Uiso calc R 1 . .
C C9_2 0.3042(4) 0.4896(4) 0.17991(8) 0.0167(2) Uani d . 1 . .
H H91_2 0.2753 0.4875 0.1661 0.020 Uiso calc R 1 . .
H H92_2 0.3490 0.4371 0.1820 0.020 Uiso calc R 1 . .
C C10_2 0.3516(4) 0.5817(4) 0.18418(7) 0.0176(2) Uani d . 1 . .
H H101_2 0.4073 0.5866 0.1770 0.021 Uiso calc R 1 . .
H H102_2 0.3093 0.6343 0.1800 0.021 Uiso calc R 1 . .
O O6_3 0.1922(3) 0.6761(3) 0.33194(6) 0.02081(16) Uani d D 1 . .
H H1W_3 0.168(2) 0.716(2) 0.3385(5) 0.025 Uiso d D 1 . .
H H2W_3 0.172(3) 0.686(3) 0.3205(2) 0.025 Uiso d D 1 . .
O O7_3 0.3068(3) 0.4279(3) 0.35467(6) 0.02090(17) Uani d D 1 . .
H H3W_3 0.313(3) 0.3752(14) 0.3498(5) 0.025 Uiso d D 1 . .
H H4W_3 0.346(2) 0.430(3) 0.3643(4) 0.025 Uiso d D 1 . .
Fe Fe3_3 0.24848(9) 0.55168(9) 0.342494(15) 0.01219(7) Uani d P 0.8928(19) A 1
O O1_3 0.1210(2) 0.5284(2) 0.35782(4) 0.01543(15) Uani d P 0.8928(19) A 1
O O2_3 0.1592(2) 0.4466(3) 0.32451(5) 0.01650(15) Uani d P 0.8928(19) A 1
O O3_3 0.3045(2) 0.5392(3) 0.31347(5) 0.01685(16) Uani d P 0.8928(19) A 1
O O4_3 0.3885(2) 0.6187(3) 0.34641(5) 0.01722(15) Uani d P 0.8928(19) A 1
O O5_3 0.2717(2) 0.6149(3) 0.37187(5) 0.02154(16) Uani d P 0.8928(19) A 1
C C1_3 0.0711(4) 0.4453(4) 0.35124(7) 0.0203(2) Uani d P 0.8928(19) A 1
H H11_3 0.0081 0.4461 0.3556 0.024 Uiso calc PR 0.8928(19) A 1
H H12_3 0.1039 0.3885 0.3567 0.024 Uiso calc PR 0.8928(19) A 1
C C2_3 0.0655(3) 0.4454(4) 0.32905(7) 0.0205(2) Uani d P 0.8928(19) A 1
H H21_3 0.0330 0.3885 0.3235 0.025 Uiso calc PR 0.8928(19) A 1
H H22_3 0.0317 0.5017 0.3236 0.025 Uiso calc PR 0.8928(19) A 1
C C3_3 0.1687(3) 0.4526(4) 0.30382(7) 0.0178(2) Uani d P 0.8928(19) A 1
H H31_3 0.1368 0.5093 0.2981 0.021 Uiso calc PR 0.8928(19) A 1
H H32_3 0.1414 0.3965 0.2968 0.021 Uiso calc PR 0.8928(19) A 1
C C4_3 0.2703(4) 0.4579(4) 0.30212(7) 0.0175(2) Uani d P 0.8928(19) A 1
H H41_3 0.3018 0.4001 0.3074 0.021 Uiso calc PR 0.8928(19) A 1
H H42_3 0.2817 0.4652 0.2882 0.021 Uiso calc PR 0.8928(19) A 1
C C5_3 0.4039(3) 0.5480(4) 0.31561(7) 0.0210(2) Uani d P 0.8928(19) A 1
H H51_3 0.4269 0.5555 0.3026 0.025 Uiso calc PR 0.8928(19) A 1
H H52_3 0.4331 0.4916 0.3221 0.025 Uiso calc PR 0.8928(19) A 1
C C6_3 0.4259(4) 0.6344(4) 0.32813(7) 0.0228(2) Uani d P 0.8928(19) A 1
H H61_3 0.4938 0.6440 0.3304 0.027 Uiso calc PR 0.8928(19) A 1
H H62_3 0.3975 0.6909 0.3215 0.027 Uiso calc PR 0.8928(19) A 1
C C7_3 0.3900(4) 0.7004(4) 0.35874(7) 0.0207(2) Uani d P 0.8928(19) A 1
H H71_3 0.3516 0.7509 0.3521 0.025 Uiso calc PR 0.8928(19) A 1
H H72_3 0.4542 0.7239 0.3616 0.025 Uiso calc PR 0.8928(19) A 1
C C8_3 0.3515(3) 0.6723(4) 0.37755(7) 0.0201(2) Uani d P 0.8928(19) A 1
H H81_3 0.3984 0.6365 0.3862 0.024 Uiso calc PR 0.8928(19) A 1
H H82_3 0.3337 0.7287 0.3847 0.024 Uiso calc PR 0.8928(19) A 1
C C9_3 0.1976(4) 0.6205(4) 0.38370(7) 0.0167(2) Uani d P 0.8928(19) A 1
H H91_3 0.1602 0.6778 0.3805 0.020 Uiso calc PR 0.8928(19) A 1
H H92_3 0.2212 0.6217 0.3978 0.020 Uiso calc PR 0.8928(19) A 1
C C10_3 0.1409(4) 0.5337(4) 0.37880(7) 0.0176(2) Uani d P 0.8928(19) A 1
H H101_3 0.1757 0.4772 0.3838 0.021 Uiso calc PR 0.8928(19) A 1
H H102_3 0.0824 0.5367 0.3850 0.021 Uiso calc PR 0.8928(19) A 1
Fe Fe9_9 0.2500(5) 0.5563(5) 0.34475(9) 0.01219(7) Uani d PG 0.1072(19) A 2
O O1_9 0.3732(6) 0.5825(8) 0.32980(14) 0.01543(15) Uani d PG 0.1072(19) A 2
O O2_9 0.3418(7) 0.6500(8) 0.36270(13) 0.01650(15) Uani d PG 0.1072(19) A 2
O O3_9 0.1956(7) 0.5699(8) 0.37257(11) 0.01685(16) Uani d PG 0.1072(19) A 2
O O4_9 0.1114(6) 0.4889(8) 0.34181(15) 0.01722(15) Uani d PG 0.1072(19) A 2
O O5_9 0.2265(7) 0.4923(8) 0.31753(11) 0.02154(16) Uani d PG 0.1072(19) A 2
C C1_9 0.4253(7) 0.6631(10) 0.33657(18) 0.0203(2) Uani d PG 0.1072(19) A 2
H H1A_9 0.3939 0.7205 0.3319 0.024 Uiso d PG 0.1072(19) A 2
H H1B_9 0.4856 0.6618 0.3321 0.024 Uiso d PG 0.1072(19) A 2
C C2_9 0.4347(7) 0.6600(10) 0.35759(18) 0.0205(2) Uani d PG 0.1072(19) A 2
H H2A_9 0.4726 0.6067 0.3624 0.025 Uiso d PG 0.1072(19) A 2
H H2B_9 0.4629 0.7177 0.3630 0.025 Uiso d PG 0.1072(19) A 2
C C3_9 0.3332(9) 0.6485(11) 0.38284(13) 0.0178(2) Uani d PG 0.1072(19) A 2
H H3A_9 0.3615 0.7043 0.3891 0.021 Uiso d PG 0.1072(19) A 2
H H3B_9 0.3627 0.5927 0.3888 0.021 Uiso d PG 0.1072(19) A 2
C C4_9 0.2323(9) 0.6471(10) 0.38418(13) 0.0175(2) Uani d PG 0.1072(19) A 2
H H4A_9 0.2208 0.6382 0.3974 0.021 Uiso d PG 0.1072(19) A 2
H H4B_9 0.2041 0.7061 0.3795 0.021 Uiso d PG 0.1072(19) A 2
C C5_9 0.1005(8) 0.5589(11) 0.37186(17) 0.0210(2) Uani d PG 0.1072(19) A 2
H H5A_9 0.0688 0.6146 0.3664 0.025 Uiso d PG 0.1072(19) A 2
H H5B_9 0.0835 0.5491 0.3846 0.025 Uiso d PG 0.1072(19) A 2
C C6_9 0.0753(7) 0.4725(10) 0.35929(18) 0.0228(2) Uani d PG 0.1072(19) A 2
H H6A_9 0.1020 0.4158 0.3654 0.027 Uiso d PG 0.1072(19) A 2
H H6B_9 0.0088 0.4648 0.3571 0.027 Uiso d PG 0.1072(19) A 2
C C7_9 0.1054(8) 0.4116(9) 0.32846(18) 0.0207(2) Uani d PG 0.1072(19) A 2
H H7A_9 0.0415 0.3928 0.3252 0.025 Uiso d PG 0.1072(19) A 2
H H7B_9 0.1397 0.3578 0.3341 0.025 Uiso d PG 0.1072(19) A 2
C C8_9 0.1434(9) 0.4417(10) 0.31142(15) 0.0201(2) Uani d PG 0.1072(19) A 2
H H8A_9 0.1564 0.3873 0.3038 0.024 Uiso d PG 0.1072(19) A 2
H H8B_9 0.0999 0.4823 0.3037 0.024 Uiso d PG 0.1072(19) A 2
C C9_9 0.2960(9) 0.4932(10) 0.30491(13) 0.0167(2) Uani d PG 0.1072(19) A 2
H H9A_9 0.2679 0.4931 0.2917 0.020 Uiso d PG 0.1072(19) A 2
H H9B_9 0.3349 0.4377 0.3070 0.020 Uiso d PG 0.1072(19) A 2
C C10_9 0.3518(9) 0.5813(11) 0.30912(13) 0.0176(2) Uani d PG 0.1072(19) A 2
H H10A_9 0.4078 0.5793 0.3030 0.021 Uiso d PG 0.1072(19) A 2
H H10B_9 0.3166 0.6369 0.3047 0.021 Uiso d PG 0.1072(19) A 2
O O6_4 0.1748(3) 0.6730(3) 0.45514(5) 0.02081(16) Uani d D 1 . .
H H1W_4 0.164(4) 0.717(2) 0.4623(5) 0.025 Uiso d D 1 . .
H H2W_4 0.176(3) 0.695(2) 0.4440(2) 0.025 Uiso d D 1 . .
O O7_4 0.3166(3) 0.4394(3) 0.47867(5) 0.02090(17) Uani d D 1 . .
H H3W_4 0.329(3) 0.3856(14) 0.4752(5) 0.025 Uiso d D 1 . .
H H4W_4 0.352(2) 0.448(3) 0.4887(4) 0.025 Uiso d D 1 . .
Fe Fe4_4 0.24573(6) 0.55683(7) 0.466663(11) 0.01219(7) Uani d . 1 . .
O O1_4 0.1254(2) 0.5225(3) 0.48319(5) 0.01543(15) Uani d . 1 . .
O O2_4 0.1622(2) 0.4486(3) 0.44938(5) 0.01650(15) Uani d . 1 . .
O O3_4 0.2982(2) 0.5517(3) 0.43727(4) 0.01685(16) Uani d . 1 . .
O O4_4 0.3789(2) 0.6365(3) 0.46921(5) 0.01722(15) Uani d . 1 . .
O O5_4 0.2671(2) 0.6241(3) 0.49539(5) 0.02154(16) Uani d . 1 . .
C C1_4 0.0793(4) 0.4357(4) 0.47687(8) 0.0203(2) Uani d . 1 . .
H H11_4 0.0177 0.4316 0.4818 0.024 Uiso calc R 1 . .
H H12_4 0.1168 0.3808 0.4818 0.024 Uiso calc R 1 . .
C C2_4 0.0696(3) 0.4384(5) 0.45455(7) 0.0205(2) Uani d . 1 . .
H H21_4 0.0412 0.3797 0.4490 0.025 Uiso calc R 1 . .
H H22_4 0.0306 0.4923 0.4496 0.025 Uiso calc R 1 . .
C C3_4 0.1674(3) 0.4535(4) 0.42874(7) 0.0178(2) Uani d . 1 . .
H H31_4 0.1302 0.5069 0.4229 0.021 Uiso calc R 1 . .
H H32_4 0.1443 0.3947 0.4222 0.021 Uiso calc R 1 . .
C C4_4 0.2698(4) 0.4677(4) 0.42657(7) 0.0175(2) Uani d . 1 . .
H H41_4 0.3063 0.4131 0.4320 0.021 Uiso calc R 1 . .
H H42_4 0.2793 0.4746 0.4125 0.021 Uiso calc R 1 . .
C C5_4 0.3952(3) 0.5727(4) 0.43808(7) 0.0210(2) Uani d . 1 . .
H H51_4 0.4126 0.5850 0.4247 0.025 Uiso calc R 1 . .
H H52_4 0.4326 0.5194 0.4439 0.025 Uiso calc R 1 . .
C C6_4 0.4109(4) 0.6562(5) 0.45038(7) 0.0228(2) Uani d . 1 . .
H H61_4 0.4777 0.6720 0.4521 0.027 Uiso calc R 1 . .
H H62_4 0.3765 0.7104 0.4441 0.027 Uiso calc R 1 . .
C C7_4 0.3766(4) 0.7169(4) 0.48151(8) 0.0207(2) Uani d . 1 . .
H H71_4 0.3330 0.7644 0.4753 0.025 Uiso calc R 1 . .
H H72_4 0.4390 0.7455 0.4839 0.025 Uiso calc R 1 . .
C C8_4 0.3447(4) 0.6832(4) 0.50064(8) 0.0201(2) Uani d . 1 . .
H H81_4 0.3948 0.6478 0.5084 0.024 Uiso calc R 1 . .
H H82_4 0.3269 0.7371 0.5086 0.024 Uiso calc R 1 . .
C C9_4 0.1960(4) 0.6196(4) 0.50837(8) 0.0167(2) Uani d . 1 . .
H H91_4 0.1515 0.6721 0.5057 0.020 Uiso calc R 1 . .
H H92_4 0.2232 0.6230 0.5223 0.020 Uiso calc R 1 . .
C C10_4 0.1479(4) 0.5253(4) 0.50411(7) 0.0176(2) Uani d . 1 . .
H H101_4 0.1897 0.4727 0.5086 0.021 Uiso calc R 1 . .
H H102_4 0.0910 0.5209 0.5109 0.021 Uiso calc R 1 . .
O O6_5 0.3201(3) 0.4325(3) 0.60816(5) 0.02081(16) Uani d D 1 . .
H H1W_5 0.355(2) 0.423(3) 0.6181(3) 0.025 Uiso d D 1 . .
H H2W_5 0.323(3) 0.388(2) 0.6007(5) 0.025 Uiso d D 1 . .
O O7_5 0.1949(3) 0.6748(3) 0.58559(6) 0.02090(17) Uani d D 1 . .
H H3W_5 0.184(3) 0.7164(19) 0.5931(4) 0.025 Uiso d D 1 . .
H H4W_5 0.157(2) 0.676(3) 0.5760(3) 0.025 Uiso d D 1 . .
Fe Fe5_5 0.25751(6) 0.55685(6) 0.597484(10) 0.01219(7) Uani d . 1 . .
O O1_5 0.3800(2) 0.5878(3) 0.58124(5) 0.01543(15) Uani d . 1 . .
O O2_5 0.3442(2) 0.6593(3) 0.61533(5) 0.01650(15) Uani d . 1 . .
O O3_5 0.2008(2) 0.5661(3) 0.62667(5) 0.01685(16) Uani d . 1 . .
O O4_5 0.1187(2) 0.4864(3) 0.59387(5) 0.01722(15) Uani d . 1 . .
O O5_5 0.2383(3) 0.4868(3) 0.56900(5) 0.02154(16) Uani d . 1 . .
C C1_5 0.4296(4) 0.6713(4) 0.58831(8) 0.0203(2) Uani d . 1 . .
H H11_5 0.3952 0.7283 0.5835 0.024 Uiso calc R 1 . .
H H12_5 0.4918 0.6728 0.5836 0.024 Uiso calc R 1 . .
C C2_5 0.4377(4) 0.6670(5) 0.61010(8) 0.0205(2) Uani d . 1 . .
H H21_5 0.4751 0.6119 0.6150 0.025 Uiso calc R 1 . .
H H22_5 0.4679 0.7246 0.6159 0.025 Uiso calc R 1 . .
C C3_5 0.3371(4) 0.6493(4) 0.63611(7) 0.0178(2) Uani d . 1 . .
H H31_5 0.3662 0.7035 0.6435 0.021 Uiso calc R 1 . .
H H32_5 0.3679 0.5909 0.6412 0.021 Uiso calc R 1 . .
C C4_5 0.2358(4) 0.6458(4) 0.63799(8) 0.0175(2) Uani d . 1 . .
H H41_5 0.2248 0.6383 0.6519 0.021 Uiso calc R 1 . .
H H42_5 0.2051 0.7042 0.6328 0.021 Uiso calc R 1 . .
C C5_5 0.1014(3) 0.5585(5) 0.62427(7) 0.0210(2) Uani d . 1 . .
H H51_5 0.0732 0.6146 0.6174 0.025 Uiso calc R 1 . .
H H52_5 0.0773 0.5527 0.6372 0.025 Uiso calc R 1 . .
C C6_5 0.0797(4) 0.4700(4) 0.61194(8) 0.0228(2) Uani d . 1 . .
H H61_5 0.1082 0.4140 0.6187 0.027 Uiso calc R 1 . .
H H62_5 0.0119 0.4601 0.6095 0.027 Uiso calc R 1 . .
C C7_5 0.1156(4) 0.4048(4) 0.58112(8) 0.0207(2) Uani d . 1 . .
H H71_5 0.0508 0.3834 0.5779 0.025 Uiso calc R 1 . .
H H72_5 0.1521 0.3527 0.5877 0.025 Uiso calc R 1 . .
C C8_5 0.1563(4) 0.4344(5) 0.56275(8) 0.0201(2) Uani d . 1 . .
H H81_5 0.1717 0.3785 0.5551 0.024 Uiso calc R 1 . .
H H82_5 0.1117 0.4737 0.5544 0.024 Uiso calc R 1 . .
C C9_5 0.3062(4) 0.4947(4) 0.55576(8) 0.0167(2) Uani d . 1 . .
H H91_5 0.2769 0.4940 0.5420 0.020 Uiso calc R 1 . .
H H92_5 0.3510 0.4422 0.5576 0.020 Uiso calc R 1 . .
C C10_5 0.3542(4) 0.5877(4) 0.56045(7) 0.0176(2) Uani d . 1 . .
H H101_5 0.4098 0.5936 0.5533 0.021 Uiso calc R 1 . .
H H102_5 0.3118 0.6406 0.5566 0.021 Uiso calc R 1 . .
O O6_6 0.1856(3) 0.6747(3) 0.70530(5) 0.02081(16) Uani d D 1 . .
H H1W_6 0.166(3) 0.681(3) 0.69369(19) 0.025 Uiso d D 1 . .
H H2W_6 0.158(2) 0.713(2) 0.7114(5) 0.025 Uiso d D 1 . .
O O7_6 0.3058(3) 0.4290(3) 0.72815(6) 0.02090(17) Uani d D 1 . .
H H3W_6 0.320(3) 0.428(3) 0.74012(17) 0.025 Uiso d D 1 . .
H H4W_6 0.314(3) 0.3748(12) 0.7246(5) 0.025 Uiso d D 1 . .
Fe Fe6_6 0.24535(6) 0.55114(6) 0.715983(11) 0.01219(7) Uani d . 1 . .
O O1_6 0.1199(2) 0.5229(3) 0.73185(5) 0.01543(15) Uani d . 1 . .
O O2_6 0.1574(2) 0.4450(3) 0.69807(5) 0.01650(15) Uani d . 1 . .
O O3_6 0.3028(2) 0.5397(3) 0.68718(5) 0.01685(16) Uani d . 1 . .
O O4_6 0.3852(2) 0.6192(3) 0.72033(5) 0.01722(15) Uani d . 1 . .
O O5_6 0.2648(2) 0.6200(3) 0.74484(5) 0.02154(16) Uani d . 1 . .
C C1_6 0.0721(4) 0.4392(5) 0.72524(8) 0.0203(2) Uani d . 1 . .
H H11_6 0.0098 0.4373 0.7299 0.024 Uiso calc R 1 . .
H H12_6 0.1072 0.3829 0.7303 0.024 Uiso calc R 1 . .
C C2_6 0.0642(4) 0.4421(5) 0.70299(8) 0.0205(2) Uani d . 1 . .
H H21_6 0.0319 0.3854 0.6973 0.025 Uiso calc R 1 . .
H H22_6 0.0295 0.4985 0.6979 0.025 Uiso calc R 1 . .
C C3_6 0.1665(4) 0.4531(4) 0.67751(7) 0.0178(2) Uani d . 1 . .
H H31_6 0.1346 0.5103 0.6720 0.021 Uiso calc R 1 . .
H H32_6 0.1389 0.3977 0.6703 0.021 Uiso calc R 1 . .
C C4_6 0.2688(4) 0.4587(4) 0.67570(8) 0.0175(2) Uani d . 1 . .
H H41_6 0.3005 0.4008 0.6809 0.021 Uiso calc R 1 . .
H H42_6 0.2799 0.4665 0.6618 0.021 Uiso calc R 1 . .
C C5_6 0.4020(3) 0.5493(5) 0.68969(8) 0.0210(2) Uani d . 1 . .
H H51_6 0.4259 0.5563 0.6767 0.025 Uiso calc R 1 . .
H H52_6 0.4309 0.4930 0.6963 0.025 Uiso calc R 1 . .
C C6_6 0.4247(4) 0.6344(4) 0.70194(8) 0.0228(2) Uani d . 1 . .
H H61_6 0.4927 0.6427 0.7044 0.027 Uiso calc R 1 . .
H H62_6 0.3976 0.6912 0.6952 0.027 Uiso calc R 1 . .
C C7_6 0.3862(4) 0.7011(4) 0.73242(8) 0.0207(2) Uani d . 1 . .
H H71_6 0.3480 0.7515 0.7256 0.025 Uiso calc R 1 . .
H H72_6 0.4504 0.7247 0.7355 0.025 Uiso calc R 1 . .
C C8_6 0.3468(4) 0.6722(5) 0.75096(8) 0.0201(2) Uani d . 1 . .
H H81_6 0.3918 0.6329 0.7593 0.024 Uiso calc R 1 . .
H H82_6 0.3318 0.7282 0.7586 0.024 Uiso calc R 1 . .
C C9_6 0.1929(4) 0.6161(4) 0.75766(8) 0.0167(2) Uani d . 1 . .
H H91_6 0.1502 0.6701 0.7552 0.020 Uiso calc R 1 . .
H H92_6 0.2198 0.6173 0.7716 0.020 Uiso calc R 1 . .
C C10_6 0.1432(4) 0.5262(4) 0.75300(7) 0.0176(2) Uani d . 1 . .
H H101_6 0.1832 0.4722 0.7574 0.021 Uiso calc R 1 . .
H H102_6 0.0862 0.5233 0.7597 0.021 Uiso calc R 1 . .
O O6_7 0.3221(3) 0.4348(3) 0.85616(5) 0.02081(16) Uani d D 1 . .
H H1W_7 0.340(3) 0.388(2) 0.8506(5) 0.025 Uiso d D 1 . .
H H2W_7 0.354(2) 0.437(3) 0.8668(3) 0.025 Uiso d D 1 . .
O O7_7 0.1785(3) 0.6664(3) 0.83320(5) 0.02090(17) Uani d D 1 . .
H H3W_7 0.173(3) 0.7141(17) 0.8397(4) 0.025 Uiso d D 1 . .
H H4W_7 0.176(3) 0.685(2) 0.8218(2) 0.025 Uiso d D 1 . .
Fe Fe7_7 0.25256(8) 0.55358(9) 0.845308(14) 0.01219(7) Uani d P 0.8775(19) B 1
O O1_7 0.3754(2) 0.5873(2) 0.82880(5) 0.01543(15) Uani d P 0.8775(19) B 1
O O2_7 0.3355(2) 0.6627(3) 0.86243(5) 0.01650(15) Uani d P 0.8775(19) B 1
O O3_7 0.2011(2) 0.5590(3) 0.87509(4) 0.01685(16) Uani d P 0.8775(19) B 1
O O4_7 0.1205(2) 0.4716(3) 0.84280(5) 0.01722(15) Uani d P 0.8775(19) B 1
O O5_7 0.2296(2) 0.4913(3) 0.81580(5) 0.02154(16) Uani d P 0.8775(19) B 1
C C1_7 0.4205(4) 0.6728(4) 0.83555(8) 0.0203(2) Uani d P 0.8775(19) B 1
H H11_7 0.3839 0.7277 0.8303 0.024 Uiso calc PR 0.8775(19) B 1
H H12_7 0.4829 0.6765 0.8310 0.024 Uiso calc PR 0.8775(19) B 1
C C2_7 0.4283(3) 0.6723(4) 0.85739(7) 0.0205(2) Uani d P 0.8775(19) B 1
H H21_7 0.4673 0.6191 0.8627 0.025 Uiso calc PR 0.8775(19) B 1
H H22_7 0.4563 0.7317 0.8627 0.025 Uiso calc PR 0.8775(19) B 1
C C3_7 0.3276(3) 0.6572(4) 0.88332(7) 0.0178(2) Uani d P 0.8775(19) B 1
H H31_7 0.3513 0.7155 0.8900 0.021 Uiso calc PR 0.8775(19) B 1
H H32_7 0.3637 0.6032 0.8892 0.021 Uiso calc PR 0.8775(19) B 1
C C4_7 0.2261(4) 0.6446(4) 0.88538(7) 0.0175(2) Uani d P 0.8775(19) B 1
H H41_7 0.2156 0.6395 0.8994 0.021 Uiso calc PR 0.8775(19) B 1
H H42_7 0.1896 0.6982 0.8794 0.021 Uiso calc PR 0.8775(19) B 1
C C5_7 0.1047(3) 0.5376(4) 0.87415(8) 0.0210(2) Uani d P 0.8775(19) B 1
H H51_7 0.0671 0.5901 0.8680 0.025 Uiso calc PR 0.8775(19) B 1
H H52_7 0.0864 0.5267 0.8875 0.025 Uiso calc PR 0.8775(19) B 1
C C6_7 0.0901(4) 0.4481(4) 0.86157(7) 0.0228(2) Uani d P 0.8775(19) B 1
H H61_7 0.1271 0.3954 0.8678 0.027 Uiso calc PR 0.8775(19) B 1
H H62_7 0.0239 0.4297 0.8600 0.027 Uiso calc PR 0.8775(19) B 1
C C7_7 0.1257(4) 0.3908(4) 0.82999(7) 0.0207(2) Uani d P 0.8775(19) B 1
H H71_7 0.0644 0.3598 0.8277 0.025 Uiso calc PR 0.8775(19) B 1
H H72_7 0.1710 0.3446 0.8361 0.025 Uiso calc PR 0.8775(19) B 1
C C8_7 0.1554(4) 0.4254(4) 0.81105(7) 0.0201(2) Uani d P 0.8775(19) B 1
H H81_7 0.1770 0.3723 0.8034 0.024 Uiso calc PR 0.8775(19) B 1
H H82_7 0.1029 0.4565 0.8031 0.024 Uiso calc PR 0.8775(19) B 1
C C9_7 0.3042(4) 0.4912(4) 0.80387(7) 0.0167(2) Uani d P 0.8775(19) B 1
H H91_7 0.2805 0.4859 0.7898 0.020 Uiso calc PR 0.8775(19) B 1
H H92_7 0.3467 0.4379 0.8074 0.020 Uiso calc PR 0.8775(19) B 1
C C10_7 0.3534(4) 0.5832(4) 0.80787(7) 0.0176(2) Uani d P 0.8775(19) B 1
H H101_7 0.4105 0.5857 0.8012 0.021 Uiso calc PR 0.8775(19) B 1
H H102_7 0.3128 0.6363 0.8032 0.021 Uiso calc PR 0.8775(19) B 1
Fe Fe10_10 0.2474(4) 0.5575(4) 0.84215(7) 0.01219(7) Uani d PG 0.1225(19) B 2
O O1_10 0.1299(5) 0.5194(7) 0.85834(12) 0.01543(15) Uani d PG 0.1225(19) B 2
O O2_10 0.1631(6) 0.4554(6) 0.82486(11) 0.01650(15) Uani d PG 0.1225(19) B 2
O O3_10 0.2986(6) 0.5506(7) 0.81417(9) 0.01685(16) Uani d PG 0.1225(19) B 2
O O4_10 0.3797(5) 0.6369(7) 0.84471(13) 0.01722(15) Uani d PG 0.1225(19) B 2
O O5_10 0.2680(6) 0.6227(7) 0.86956(9) 0.02154(16) Uani d PG 0.1225(19) B 2
C C1_10 0.0838(7) 0.4321(8) 0.85145(15) 0.0203(2) Uani d PG 0.1225(19) B 2
H H1A_10 0.0237 0.4273 0.8560 0.024 Uiso d PG 0.1225(19) B 2
H H1B_10 0.1203 0.3775 0.8560 0.024 Uiso d PG 0.1225(19) B 2
C C2_10 0.0737(6) 0.4373(8) 0.82962(15) 0.0205(2) Uani d PG 0.1225(19) B 2
H H2A_10 0.0502 0.3781 0.8240 0.025 Uiso d PG 0.1225(19) B 2
H H2B_10 0.0318 0.4878 0.8250 0.025 Uiso d PG 0.1225(19) B 2
C C3_10 0.1673(8) 0.4577(9) 0.80484(11) 0.0178(2) Uani d PG 0.1225(19) B 2
H H3A_10 0.1312 0.5100 0.7990 0.021 Uiso d PG 0.1225(19) B 2
H H3B_10 0.1437 0.3992 0.7989 0.021 Uiso d PG 0.1225(19) B 2
C C4_10 0.2677(8) 0.4700(9) 0.80250(11) 0.0175(2) Uani d PG 0.1225(19) B 2
H H4A_10 0.3026 0.4139 0.8068 0.021 Uiso d PG 0.1225(19) B 2
H H4B_10 0.2754 0.4814 0.7892 0.021 Uiso d PG 0.1225(19) B 2
C C5_10 0.3964(7) 0.5710(9) 0.81481(14) 0.0210(2) Uani d PG 0.1225(19) B 2
H H5A_10 0.4127 0.5818 0.8020 0.025 Uiso d PG 0.1225(19) B 2
H H5B_10 0.4331 0.5190 0.8206 0.025 Uiso d PG 0.1225(19) B 2
C C6_10 0.4114(7) 0.6576(8) 0.82668(15) 0.0228(2) Uani d PG 0.1225(19) B 2
H H6A_10 0.4764 0.6741 0.8285 0.027 Uiso d PG 0.1225(19) B 2
H H6B_10 0.3770 0.7102 0.8205 0.027 Uiso d PG 0.1225(19) B 2
C C7_10 0.3808(8) 0.7162(7) 0.85698(16) 0.0207(2) Uani d PG 0.1225(19) B 2
H H7A_10 0.3419 0.7661 0.8510 0.025 Uiso d PG 0.1225(19) B 2
H H7B_10 0.4431 0.7404 0.8599 0.025 Uiso d PG 0.1225(19) B 2
C C8_10 0.3443(8) 0.6820(8) 0.87527(13) 0.0201(2) Uani d PG 0.1225(19) B 2
H H8A_10 0.3918 0.6473 0.8832 0.024 Uiso d PG 0.1225(19) B 2
H H8B_10 0.3255 0.7354 0.8826 0.024 Uiso d PG 0.1225(19) B 2
C C9_10 0.2029(8) 0.6154(9) 0.88277(11) 0.0167(2) Uani d PG 0.1225(19) B 2
H H9A_10 0.1597 0.6677 0.8812 0.020 Uiso d PG 0.1225(19) B 2
H H9B_10 0.2336 0.6160 0.8958 0.020 Uiso d PG 0.1225(19) B 2
C C10_10 0.1542(8) 0.5238(9) 0.87851(11) 0.0176(2) Uani d PG 0.1225(19) B 2
H H10A_10 0.1943 0.4713 0.8828 0.021 Uiso d PG 0.1225(19) B 2
H H10B_10 0.0994 0.5206 0.8850 0.021 Uiso d PG 0.1225(19) B 2
O O6_8 0.3099(3) 0.4328(3) 0.98143(6) 0.02081(16) Uani d D 1 . .
H H1W_8 0.314(3) 0.3859(19) 0.9745(5) 0.025 Uiso d D 1 . .
H H2W_8 0.346(2) 0.425(3) 0.9912(3) 0.025 Uiso d D 1 . .
O O7_8 0.1946(3) 0.6781(3) 0.95834(6) 0.02090(17) Uani d D 1 . .
H H3W_8 0.181(3) 0.720(2) 0.9659(4) 0.025 Uiso d D 1 . .
H H4W_8 0.160(2) 0.686(3) 0.9482(3) 0.025 Uiso d D 1 . .
Fe Fe8_8 0.25230(6) 0.55887(7) 0.970394(11) 0.01219(7) Uani d . 1 . .
O O1_8 0.3778(2) 0.5824(3) 0.95507(5) 0.01543(15) Uani d . 1 . .
O O2_8 0.3414(2) 0.6604(3) 0.98859(5) 0.01650(15) Uani d . 1 . .
O O3_8 0.1951(2) 0.5698(3) 0.99922(5) 0.01685(16) Uani d . 1 . .
O O4_8 0.1119(2) 0.4902(3) 0.96662(5) 0.01722(15) Uani d . 1 . .
O O5_8 0.2306(2) 0.4915(3) 0.94167(5) 0.02154(16) Uani d . 1 . .
C C1_8 0.4295(4) 0.6665(4) 0.96199(8) 0.0203(2) Uani d . 1 . .
H H11_8 0.3970 0.7239 0.9568 0.024 Uiso calc R 1 . .
H H12_8 0.4924 0.6656 0.9576 0.024 Uiso calc R 1 . .
C C2_8 0.4355(4) 0.6647(5) 0.98397(7) 0.0205(2) Uani d . 1 . .
H H21_8 0.4708 0.6091 0.9893 0.025 Uiso calc R 1 . .
H H22_8 0.4665 0.7221 0.9896 0.025 Uiso calc R 1 . .
C C3_8 0.3316(4) 0.6542(4) 1.00929(7) 0.0178(2) Uani d . 1 . .
H H31_8 0.3593 0.7099 1.0163 0.021 Uiso calc R 1 . .
H H32_8 0.3627 0.5970 1.0150 0.021 Uiso calc R 1 . .
C C4_8 0.2293(4) 0.6499(4) 1.01075(8) 0.0175(2) Uani d . 1 . .
H H41_8 0.2171 0.6422 1.0246 0.021 Uiso calc R 1 . .
H H42_8 0.1987 0.7082 1.0055 0.021 Uiso calc R 1 . .
C C5_8 0.0958(3) 0.5622(5) 0.99711(7) 0.0210(2) Uani d . 1 . .
H H51_8 0.0671 0.6182 0.9904 0.025 Uiso calc R 1 . .
H H52_8 0.0725 0.5561 1.0101 0.025 Uiso calc R 1 . .
C C6_8 0.0746(4) 0.4756(4) 0.98504(8) 0.0228(2) Uani d . 1 . .
H H61_8 0.1034 0.4199 0.9919 0.027 Uiso calc R 1 . .
H H62_8 0.0067 0.4655 0.9828 0.027 Uiso calc R 1 . .
C C7_8 0.1098(4) 0.4079(4) 0.95431(8) 0.0207(2) Uani d . 1 . .
H H71_8 0.0454 0.3851 0.9512 0.025 Uiso calc R 1 . .
H H72_8 0.1476 0.3569 0.9610 0.025 Uiso calc R 1 . .
C C8_8 0.1496(4) 0.4377(4) 0.93568(8) 0.0201(2) Uani d . 1 . .
H H81_8 0.1657 0.3819 0.9281 0.024 Uiso calc R 1 . .
H H82_8 0.1040 0.4760 0.9273 0.024 Uiso calc R 1 . .
C C9_8 0.3040(4) 0.4914(4) 0.92946(8) 0.0167(2) Uani d . 1 . .
H H91_8 0.2790 0.4898 0.9154 0.020 Uiso calc R 1 . .
H H92_8 0.3446 0.4360 0.9323 0.020 Uiso calc R 1 . .
C C10_8 0.3577(4) 0.5818(4) 0.93420(7) 0.0176(2) Uani d . 1 . .
H H101_8 0.4157 0.5825 0.9278 0.021 Uiso calc R 1 . .
H H102_8 0.3199 0.6372 0.9297 0.021 Uiso calc R 1 . .
N N1_11 0.0705(3) 0.7426(4) 0.03409(7) 0.01766(19) Uani d . 1 . .
O O8_11 0.0448(3) 0.6710(3) 0.04146(6) 0.0331(2) Uani d . 1 . .
O O9_11 0.1424(3) 0.7865(3) 0.04275(6) 0.02545(17) Uani d . 1 . .
O O10_11 0.0344(3) 0.7765(3) 0.01851(6) 0.02637(17) Uani d . 1 . .
N N2_12 0.1012(3) 0.7299(3) 0.16453(6) 0.01585(19) Uani d . 1 . .
O O8_12 0.0881(3) 0.6568(3) 0.17350(5) 0.02458(17) Uani d . 1 . .
O O9_12 0.1790(3) 0.7722(3) 0.16751(5) 0.02463(17) Uani d . 1 . .
O O10_12 0.0428(3) 0.7649(3) 0.15210(6) 0.02607(18) Uani d . 1 . .
N N3_13 0.0802(3) 0.7366(3) 0.28760(7) 0.01766(19) Uani d . 1 . .
O O8_13 0.0697(3) 0.6663(3) 0.29765(6) 0.0331(2) Uani d . 1 . .
O O9_13 0.1438(3) 0.7966(3) 0.29326(6) 0.02545(17) Uani d . 1 . .
O O10_13 0.0325(3) 0.7504(3) 0.27145(6) 0.02637(17) Uani d . 1 . .
N N4_14 0.0765(3) 0.7388(3) 0.41028(7) 0.01766(19) Uani d . 1 . .
O O8_14 0.0499(3) 0.6654(3) 0.41646(6) 0.0331(2) Uani d . 1 . .
O O9_14 0.1523(3) 0.7756(3) 0.41899(6) 0.02545(17) Uani d . 1 . .
O O10_14 0.0379(3) 0.7835(3) 0.39629(5) 0.02637(17) Uani d . 1 . .
N N5_15 0.1000(3) 0.7349(3) 0.54050(6) 0.01585(19) Uani d . 1 . .
O O8_15 0.0941(3) 0.6603(3) 0.54950(5) 0.02458(17) Uani d . 1 . .
O O9_15 0.1701(3) 0.7881(3) 0.54382(6) 0.02463(17) Uani d . 1 . .
O O10_15 0.0395(3) 0.7590(3) 0.52720(6) 0.02607(18) Uani d . 1 . .
N N6_16 0.0740(3) 0.7395(3) 0.66110(7) 0.01766(19) Uani d . 1 . .
O O8_16 0.0618(3) 0.6679(3) 0.67063(5) 0.0331(2) Uani d . 1 . .
O O9_16 0.1390(3) 0.7967(3) 0.66812(5) 0.02545(17) Uani d . 1 . .
O O10_16 0.0303(3) 0.7585(3) 0.64512(5) 0.02637(17) Uani d . 1 . .
N N7_17 0.0948(3) 0.7326(3) 0.78802(6) 0.01585(19) Uani d . 1 . .
O O8_17 0.0764(2) 0.6610(3) 0.79685(5) 0.02458(17) Uani d . 1 . .
O O9_17 0.1736(2) 0.7726(3) 0.79264(5) 0.02463(17) Uani d . 1 . .
O O10_17 0.0416(3) 0.7701(3) 0.77487(5) 0.02607(18) Uani d . 1 . .
N N8_18 0.0890(3) 0.7365(3) 0.91364(7) 0.01585(19) Uani d . 1 . .
O O8_18 0.0830(3) 0.6643(3) 0.92331(5) 0.02458(17) Uani d . 1 . .
O O9_18 0.1550(3) 0.7958(3) 0.91807(6) 0.02463(17) Uani d . 1 . .
O O10_18 0.0350(3) 0.7531(3) 0.89843(5) 0.02607(18) Uani d . 1 . .
N N9_19 0.3978(3) 0.3712(3) 0.14768(6) 0.01585(19) Uani d . 1 . .
O O8_19 0.4061(3) 0.4480(3) 0.13823(5) 0.02458(17) Uani d . 1 . .
O O9_19 0.3237(2) 0.3261(3) 0.14342(5) 0.02463(17) Uani d . 1 . .
O O10_19 0.4606(3) 0.3461(3) 0.16010(6) 0.02607(18) Uani d . 1 . .
N N10_20 0.4245(3) 0.3624(3) 0.27810(7) 0.01766(19) Uani d . 1 . .
O O8_20 0.4575(3) 0.4392(3) 0.27197(6) 0.0331(2) Uani d . 1 . .
O O9_20 0.3553(3) 0.3272(3) 0.26903(6) 0.02545(17) Uani d . 1 . .
O O10_20 0.4644(3) 0.3281(3) 0.29347(5) 0.02637(17) Uani d . 1 . .
N N11_21 0.4130(3) 0.3679(3) 0.40003(7) 0.01585(19) Uani d . 1 . .
O O8_21 0.4217(3) 0.4414(3) 0.38955(5) 0.02458(17) Uani d . 1 . .
O O9_21 0.3488(3) 0.3138(3) 0.39443(6) 0.02463(17) Uani d . 1 . .
O O10_21 0.4663(3) 0.3539(3) 0.41466(6) 0.02607(18) Uani d . 1 . .
N N12_22 0.4008(3) 0.3727(3) 0.52417(6) 0.01585(19) Uani d . 1 . .
O O8_22 0.4199(3) 0.4497(3) 0.51552(5) 0.02458(17) Uani d . 1 . .
O O9_22 0.3222(3) 0.3389(3) 0.51979(5) 0.02463(17) Uani d . 1 . .
O O10_22 0.4594(3) 0.3392(3) 0.53653(6) 0.02607(18) Uani d . 1 . .
N N13_23 0.4280(3) 0.3637(3) 0.65300(7) 0.01766(19) Uani d . 1 . .
O O8_23 0.4552(3) 0.4398(3) 0.64563(5) 0.0331(2) Uani d . 1 . .
O O9_23 0.3606(3) 0.3230(3) 0.64454(6) 0.02545(17) Uani d . 1 . .
O O10_23 0.4689(3) 0.3343(3) 0.66858(5) 0.02637(17) Uani d . 1 . .
N N14_24 0.4035(3) 0.3682(3) 0.77366(6) 0.01585(19) Uani d . 1 . .
O O8_24 0.4103(3) 0.4441(3) 0.76375(5) 0.02458(17) Uani d . 1 . .
O O9_24 0.3327(2) 0.3200(3) 0.76914(6) 0.02463(17) Uani d . 1 . .
O O10_24 0.4651(3) 0.3463(3) 0.78655(5) 0.02607(18) Uani d . 1 . .
N N15_25 0.4181(3) 0.3678(3) 0.90153(6) 0.01766(19) Uani d . 1 . .
O O8_25 0.4497(2) 0.4464(3) 0.89622(5) 0.0331(2) Uani d . 1 . .
O O9_25 0.3433(2) 0.3387(3) 0.89336(5) 0.02545(17) Uani d . 1 . .
O O10_25 0.4626(3) 0.3265(3) 0.91520(5) 0.02637(17) Uani d . 1 . .
N N16_26 0.4222(3) 0.3676(4) 1.02578(7) 0.01766(19) Uani d . 1 . .
O O8_26 0.4346(3) 0.4417(3) 1.01593(6) 0.0331(2) Uani d . 1 . .
O O9_26 0.3607(3) 0.3128(3) 1.01908(6) 0.02545(17) Uani d . 1 . .
O O10_26 0.4706(3) 0.3525(3) 1.04126(6) 0.02637(17) Uani d . 1 . .

loop_
_atom_site_aniso_label
_atom_site_aniso_U_11
_atom_site_aniso_U_22
_atom_site_aniso_U_33
_atom_site_aniso_U_12
_atom_site_aniso_U_13
_atom_site_aniso_U_23
O6_1 0.0288(4) 0.0183(4) 0.0150(4) 0.0075(3) 0.0012(3) -0.0008(3)
O7_1 0.0271(4) 0.0167(4) 0.0181(4) 0.0065(3) -0.0011(3) -0.0006(3)
Fe1_1 0.01302(10) 0.01201(11) 0.01183(10) -0.00025(5) 0.00266(7) -0.00071(5)
O1_1 0.0173(3) 0.0164(3) 0.0128(3) -0.0027(3) 0.0028(3) -0.0012(3)
O2_1 0.0160(3) 0.0201(4) 0.0136(3) -0.0015(3) 0.0027(3) -0.0020(3)
O3_1 0.0173(4) 0.0173(3) 0.0167(4) -0.0018(3) 0.0050(3) -0.0045(3)
O4_1 0.0196(3) 0.0187(3) 0.0142(3) -0.0044(3) 0.0055(3) -0.0029(3)
O5_1 0.0198(4) 0.0282(4) 0.0177(4) -0.0091(3) 0.0074(3) -0.0101(3)
C1_1 0.0195(5) 0.0186(5) 0.0236(5) -0.0067(4) 0.0067(4) -0.0037(4)
C2_1 0.0148(5) 0.0235(5) 0.0233(5) -0.0051(4) 0.0029(4) -0.0057(4)
C3_1 0.0243(5) 0.0170(5) 0.0118(5) -0.0021(4) 0.0005(4) -0.0047(4)
C4_1 0.0255(5) 0.0135(5) 0.0140(5) 0.0014(4) 0.0046(4) -0.0045(4)
C5_1 0.0161(6) 0.0294(6) 0.0191(6) -0.0029(4) 0.0083(4) -0.0022(4)
C6_1 0.0219(5) 0.0294(5) 0.0185(5) -0.0093(4) 0.0093(4) -0.0011(4)
C7_1 0.0262(5) 0.0173(5) 0.0188(5) -0.0066(4) 0.0033(4) -0.0053(4)
C8_1 0.0204(5) 0.0208(5) 0.0188(5) -0.0077(4) 0.0011(4) -0.0057(4)
C9_1 0.0181(5) 0.0204(5) 0.0125(5) 0.0014(4) 0.0056(4) -0.0004(4)
C10_1 0.0203(5) 0.0215(5) 0.0115(5) -0.0019(4) 0.0038(4) 0.0017(4)
O6_2 0.0288(4) 0.0183(4) 0.0150(4) 0.0075(3) 0.0012(3) -0.0008(3)
O7_2 0.0271(4) 0.0167(4) 0.0181(4) 0.0065(3) -0.0011(3) -0.0006(3)
Fe2_2 0.01302(10) 0.01201(11) 0.01183(10) -0.00025(5) 0.00266(7) -0.00071(5)
O1_2 0.0173(3) 0.0164(3) 0.0128(3) -0.0027(3) 0.0028(3) -0.0012(3)
O2_2 0.0160(3) 0.0201(4) 0.0136(3) -0.0015(3) 0.0027(3) -0.0020(3)
O3_2 0.0173(4) 0.0173(3) 0.0167(4) -0.0018(3) 0.0050(3) -0.0045(3)
O4_2 0.0196(3) 0.0187(3) 0.0142(3) -0.0044(3) 0.0055(3) -0.0029(3)
O5_2 0.0198(4) 0.0282(4) 0.0177(4) -0.0091(3) 0.0074(3) -0.0101(3)
C1_2 0.0195(5) 0.0186(5) 0.0236(5) -0.0067(4) 0.0067(4) -0.0037(4)
C2_2 0.0148(5) 0.0235(5) 0.0233(5) -0.0051(4) 0.0029(4) -0.0057(4)
C3_2 0.0243(5) 0.0170(5) 0.0118(5) -0.0021(4) 0.0005(4) -0.0047(4)
C4_2 0.0255(5) 0.0135(5) 0.0140(5) 0.0014(4) 0.0046(4) -0.0045(4)
C5_2 0.0161(6) 0.0294(6) 0.0191(6) -0.0029(4) 0.0083(4) -0.0022(4)
C6_2 0.0219(5) 0.0294(5) 0.0185(5) -0.0093(4) 0.0093(4) -0.0011(4)
C7_2 0.0262(5) 0.0173(5) 0.0188(5) -0.0066(4) 0.0033(4) -0.0053(4)
C8_2 0.0204(5) 0.0208(5) 0.0188(5) -0.0077(4) 0.0011(4) -0.0057(4)
C9_2 0.0181(5) 0.0204(5) 0.0125(5) 0.0014(4) 0.0056(4) -0.0004(4)
C10_2 0.0203(5) 0.0215(5) 0.0115(5) -0.0019(4) 0.0038(4) 0.0017(4)
O6_3 0.0288(4) 0.0183(4) 0.0150(4) 0.0075(3) 0.0012(3) -0.0008(3)
O7_3 0.0271(4) 0.0167(4) 0.0181(4) 0.0065(3) -0.0011(3) -0.0006(3)
Fe3_3 0.01302(10) 0.01201(11) 0.01183(10) -0.00025(5) 0.00266(7) -0.00071(5)
O1_3 0.0173(3) 0.0164(3) 0.0128(3) -0.0027(3) 0.0028(3) -0.0012(3)
O2_3 0.0160(3) 0.0201(4) 0.0136(3) -0.0015(3) 0.0027(3) -0.0020(3)
O3_3 0.0173(4) 0.0173(3) 0.0167(4) -0.0018(3) 0.0050(3) -0.0045(3)
O4_3 0.0196(3) 0.0187(3) 0.0142(3) -0.0044(3) 0.0055(3) -0.0029(3)
O5_3 0.0198(4) 0.0282(4) 0.0177(4) -0.0091(3) 0.0074(3) -0.0101(3)
C1_3 0.0195(5) 0.0186(5) 0.0236(5) -0.0067(4) 0.0067(4) -0.0037(4)
C2_3 0.0148(5) 0.0235(5) 0.0233(5) -0.0051(4) 0.0029(4) -0.0057(4)
C3_3 0.0243(5) 0.0170(5) 0.0118(5) -0.0021(4) 0.0005(4) -0.0047(4)
C4_3 0.0255(5) 0.0135(5) 0.0140(5) 0.0014(4) 0.0046(4) -0.0045(4)
C5_3 0.0161(6) 0.0294(6) 0.0191(6) -0.0029(4) 0.0083(4) -0.0022(4)
C6_3 0.0219(5) 0.0294(5) 0.0185(5) -0.0093(4) 0.0093(4) -0.0011(4)
C7_3 0.0262(5) 0.0173(5) 0.0188(5) -0.0066(4) 0.0033(4) -0.0053(4)
C8_3 0.0204(5) 0.0208(5) 0.0188(5) -0.0077(4) 0.0011(4) -0.0057(4)
C9_3 0.0181(5) 0.0204(5) 0.0125(5) 0.0014(4) 0.0056(4) -0.0004(4)
C10_3 0.0203(5) 0.0215(5) 0.0115(5) -0.0019(4) 0.0038(4) 0.0017(4)
Fe9_9 0.01302(10) 0.01201(11) 0.01183(10) -0.00025(5) 0.00266(7) -0.00071(5)
O1_9 0.0173(3) 0.0164(3) 0.0128(3) -0.0027(3) 0.0028(3) -0.0012(3)
O2_9 0.0160(3) 0.0201(4) 0.0136(3) -0.0015(3) 0.0027(3) -0.0020(3)
O3_9 0.0173(4) 0.0173(3) 0.0167(4) -0.0018(3) 0.0050(3) -0.0045(3)
O4_9 0.0196(3) 0.0187(3) 0.0142(3) -0.0044(3) 0.0055(3) -0.0029(3)
O5_9 0.0198(4) 0.0282(4) 0.0177(4) -0.0091(3) 0.0074(3) -0.0101(3)
C1_9 0.0195(5) 0.0186(5) 0.0236(5) -0.0067(4) 0.0067(4) -0.0037(4)
C2_9 0.0148(5) 0.0235(5) 0.0233(5) -0.0051(4) 0.0029(4) -0.0057(4)
C3_9 0.0243(5) 0.0170(5) 0.0118(5) -0.0021(4) 0.0005(4) -0.0047(4)
C4_9 0.0255(5) 0.0135(5) 0.0140(5) 0.0014(4) 0.0046(4) -0.0045(4)
C5_9 0.0161(6) 0.0294(6) 0.0191(6) -0.0029(4) 0.0083(4) -0.0022(4)
C6_9 0.0219(5) 0.0294(5) 0.0185(5) -0.0093(4) 0.0093(4) -0.0011(4)
C7_9 0.0262(5) 0.0173(5) 0.0188(5) -0.0066(4) 0.0033(4) -0.0053(4)
C8_9 0.0204(5) 0.0208(5) 0.0188(5) -0.0077(4) 0.0011(4) -0.0057(4)
C9_9 0.0181(5) 0.0204(5) 0.0125(5) 0.0014(4) 0.0056(4) -0.0004(4)
C10_9 0.0203(5) 0.0215(5) 0.0115(5) -0.0019(4) 0.0038(4) 0.0017(4)
O6_4 0.0288(4) 0.0183(4) 0.0150(4) 0.0075(3) 0.0012(3) -0.0008(3)
O7_4 0.0271(4) 0.0167(4) 0.0181(4) 0.0065(3) -0.0011(3) -0.0006(3)
Fe4_4 0.01302(10) 0.01201(11) 0.01183(10) -0.00025(5) 0.00266(7) -0.00071(5)
O1_4 0.0173(3) 0.0164(3) 0.0128(3) -0.0027(3) 0.0028(3) -0.0012(3)
O2_4 0.0160(3) 0.0201(4) 0.0136(3) -0.0015(3) 0.0027(3) -0.0020(3)
O3_4 0.0173(4) 0.0173(3) 0.0167(4) -0.0018(3) 0.0050(3) -0.0045(3)
O4_4 0.0196(3) 0.0187(3) 0.0142(3) -0.0044(3) 0.0055(3) -0.0029(3)
O5_4 0.0198(4) 0.0282(4) 0.0177(4) -0.0091(3) 0.0074(3) -0.0101(3)
C1_4 0.0195(5) 0.0186(5) 0.0236(5) -0.0067(4) 0.0067(4) -0.0037(4)
C2_4 0.0148(5) 0.0235(5) 0.0233(5) -0.0051(4) 0.0029(4) -0.0057(4)
C3_4 0.0243(5) 0.0170(5) 0.0118(5) -0.0021(4) 0.0005(4) -0.0047(4)
C4_4 0.0255(5) 0.0135(5) 0.0140(5) 0.0014(4) 0.0046(4) -0.0045(4)
C5_4 0.0161(6) 0.0294(6) 0.0191(6) -0.0029(4) 0.0083(4) -0.0022(4)
C6_4 0.0219(5) 0.0294(5) 0.0185(5) -0.0093(4) 0.0093(4) -0.0011(4)
C7_4 0.0262(5) 0.0173(5) 0.0188(5) -0.0066(4) 0.0033(4) -0.0053(4)
C8_4 0.0204(5) 0.0208(5) 0.0188(5) -0.0077(4) 0.0011(4) -0.0057(4)
C9_4 0.0181(5) 0.0204(5) 0.0125(5) 0.0014(4) 0.0056(4) -0.0004(4)
C10_4 0.0203(5) 0.0215(5) 0.0115(5) -0.0019(4) 0.0038(4) 0.0017(4)
O6_5 0.0288(4) 0.0183(4) 0.0150(4) 0.0075(3) 0.0012(3) -0.0008(3)
O7_5 0.0271(4) 0.0167(4) 0.0181(4) 0.0065(3) -0.0011(3) -0.0006(3)
Fe5_5 0.01302(10) 0.01201(11) 0.01183(10) -0.00025(5) 0.00266(7) -0.00071(5)
O1_5 0.0173(3) 0.0164(3) 0.0128(3) -0.0027(3) 0.0028(3) -0.0012(3)
O2_5 0.0160(3) 0.0201(4) 0.0136(3) -0.0015(3) 0.0027(3) -0.0020(3)
O3_5 0.0173(4) 0.0173(3) 0.0167(4) -0.0018(3) 0.0050(3) -0.0045(3)
O4_5 0.0196(3) 0.0187(3) 0.0142(3) -0.0044(3) 0.0055(3) -0.0029(3)
O5_5 0.0198(4) 0.0282(4) 0.0177(4) -0.0091(3) 0.0074(3) -0.0101(3)
C1_5 0.0195(5) 0.0186(5) 0.0236(5) -0.0067(4) 0.0067(4) -0.0037(4)
C2_5 0.0148(5) 0.0235(5) 0.0233(5) -0.0051(4) 0.0029(4) -0.0057(4)
C3_5 0.0243(5) 0.0170(5) 0.0118(5) -0.0021(4) 0.0005(4) -0.0047(4)
C4_5 0.0255(5) 0.0135(5) 0.0140(5) 0.0014(4) 0.0046(4) -0.0045(4)
C5_5 0.0161(6) 0.0294(6) 0.0191(6) -0.0029(4) 0.0083(4) -0.0022(4)
C6_5 0.0219(5) 0.0294(5) 0.0185(5) -0.0093(4) 0.0093(4) -0.0011(4)
C7_5 0.0262(5) 0.0173(5) 0.0188(5) -0.0066(4) 0.0033(4) -0.0053(4)
C8_5 0.0204(5) 0.0208(5) 0.0188(5) -0.0077(4) 0.0011(4) -0.0057(4)
C9_5 0.0181(5) 0.0204(5) 0.0125(5) 0.0014(4) 0.0056(4) -0.0004(4)
C10_5 0.0203(5) 0.0215(5) 0.0115(5) -0.0019(4) 0.0038(4) 0.0017(4)
O6_6 0.0288(4) 0.0183(4) 0.0150(4) 0.0075(3) 0.0012(3) -0.0008(3)
O7_6 0.0271(4) 0.0167(4) 0.0181(4) 0.0065(3) -0.0011(3) -0.0006(3)
Fe6_6 0.01302(10) 0.01201(11) 0.01183(10) -0.00025(5) 0.00266(7) -0.00071(5)
O1_6 0.0173(3) 0.0164(3) 0.0128(3) -0.0027(3) 0.0028(3) -0.0012(3)
O2_6 0.0160(3) 0.0201(4) 0.0136(3) -0.0015(3) 0.0027(3) -0.0020(3)
O3_6 0.0173(4) 0.0173(3) 0.0167(4) -0.0018(3) 0.0050(3) -0.0045(3)
O4_6 0.0196(3) 0.0187(3) 0.0142(3) -0.0044(3) 0.0055(3) -0.0029(3)
O5_6 0.0198(4) 0.0282(4) 0.0177(4) -0.0091(3) 0.0074(3) -0.0101(3)
C1_6 0.0195(5) 0.0186(5) 0.0236(5) -0.0067(4) 0.0067(4) -0.0037(4)
C2_6 0.0148(5) 0.0235(5) 0.0233(5) -0.0051(4) 0.0029(4) -0.0057(4)
C3_6 0.0243(5) 0.0170(5) 0.0118(5) -0.0021(4) 0.0005(4) -0.0047(4)
C4_6 0.0255(5) 0.0135(5) 0.0140(5) 0.0014(4) 0.0046(4) -0.0045(4)
C5_6 0.0161(6) 0.0294(6) 0.0191(6) -0.0029(4) 0.0083(4) -0.0022(4)
C6_6 0.0219(5) 0.0294(5) 0.0185(5) -0.0093(4) 0.0093(4) -0.0011(4)
C7_6 0.0262(5) 0.0173(5) 0.0188(5) -0.0066(4) 0.0033(4) -0.0053(4)
C8_6 0.0204(5) 0.0208(5) 0.0188(5) -0.0077(4) 0.0011(4) -0.0057(4)
C9_6 0.0181(5) 0.0204(5) 0.0125(5) 0.0014(4) 0.0056(4) -0.0004(4)
C10_6 0.0203(5) 0.0215(5) 0.0115(5) -0.0019(4) 0.0038(4) 0.0017(4)
O6_7 0.0288(4) 0.0183(4) 0.0150(4) 0.0075(3) 0.0012(3) -0.0008(3)
O7_7 0.0271(4) 0.0167(4) 0.0181(4) 0.0065(3) -0.0011(3) -0.0006(3)
Fe7_7 0.01302(10) 0.01201(11) 0.01183(10) -0.00025(5) 0.00266(7) -0.00071(5)
O1_7 0.0173(3) 0.0164(3) 0.0128(3) -0.0027(3) 0.0028(3) -0.0012(3)
O2_7 0.0160(3) 0.0201(4) 0.0136(3) -0.0015(3) 0.0027(3) -0.0020(3)
O3_7 0.0173(4) 0.0173(3) 0.0167(4) -0.0018(3) 0.0050(3) -0.0045(3)
O4_7 0.0196(3) 0.0187(3) 0.0142(3) -0.0044(3) 0.0055(3) -0.0029(3)
O5_7 0.0198(4) 0.0282(4) 0.0177(4) -0.0091(3) 0.0074(3) -0.0101(3)
C1_7 0.0195(5) 0.0186(5) 0.0236(5) -0.0067(4) 0.0067(4) -0.0037(4)
C2_7 0.0148(5) 0.0235(5) 0.0233(5) -0.0051(4) 0.0029(4) -0.0057(4)
C3_7 0.0243(5) 0.0170(5) 0.0118(5) -0.0021(4) 0.0005(4) -0.0047(4)
C4_7 0.0255(5) 0.0135(5) 0.0140(5) 0.0014(4) 0.0046(4) -0.0045(4)
C5_7 0.0161(6) 0.0294(6) 0.0191(6) -0.0029(4) 0.0083(4) -0.0022(4)
C6_7 0.0219(5) 0.0294(5) 0.0185(5) -0.0093(4) 0.0093(4) -0.0011(4)
C7_7 0.0262(5) 0.0173(5) 0.0188(5) -0.0066(4) 0.0033(4) -0.0053(4)
C8_7 0.0204(5) 0.0208(5) 0.0188(5) -0.0077(4) 0.0011(4) -0.0057(4)
C9_7 0.0181(5) 0.0204(5) 0.0125(5) 0.0014(4) 0.0056(4) -0.0004(4)
C10_7 0.0203(5) 0.0215(5) 0.0115(5) -0.0019(4) 0.0038(4) 0.0017(4)
Fe10_10 0.01302(10) 0.01201(11) 0.01183(10) -0.00025(5) 0.00266(7) -0.00071(5)
O1_10 0.0173(3) 0.0164(3) 0.0128(3) -0.0027(3) 0.0028(3) -0.0012(3)
O2_10 0.0160(3) 0.0201(4) 0.0136(3) -0.0015(3) 0.0027(3) -0.0020(3)
O3_10 0.0173(4) 0.0173(3) 0.0167(4) -0.0018(3) 0.0050(3) -0.0045(3)
O4_10 0.0196(3) 0.0187(3) 0.0142(3) -0.0044(3) 0.0055(3) -0.0029(3)
O5_10 0.0198(4) 0.0282(4) 0.0177(4) -0.0091(3) 0.0074(3) -0.0101(3)
C1_10 0.0195(5) 0.0186(5) 0.0236(5) -0.0067(4) 0.0067(4) -0.0037(4)
C2_10 0.0148(5) 0.0235(5) 0.0233(5) -0.0051(4) 0.0029(4) -0.0057(4)
C3_10 0.0243(5) 0.0170(5) 0.0118(5) -0.0021(4) 0.0005(4) -0.0047(4)
C4_10 0.0255(5) 0.0135(5) 0.0140(5) 0.0014(4) 0.0046(4) -0.0045(4)
C5_10 0.0161(6) 0.0294(6) 0.0191(6) -0.0029(4) 0.0083(4) -0.0022(4)
C6_10 0.0219(5) 0.0294(5) 0.0185(5) -0.0093(4) 0.0093(4) -0.0011(4)
C7_10 0.0262(5) 0.0173(5) 0.0188(5) -0.0066(4) 0.0033(4) -0.0053(4)
C8_10 0.0204(5) 0.0208(5) 0.0188(5) -0.0077(4) 0.0011(4) -0.0057(4)
C9_10 0.0181(5) 0.0204(5) 0.0125(5) 0.0014(4) 0.0056(4) -0.0004(4)
C10_10 0.0203(5) 0.0215(5) 0.0115(5) -0.0019(4) 0.0038(4) 0.0017(4)
O6_8 0.0288(4) 0.0183(4) 0.0150(4) 0.0075(3) 0.0012(3) -0.0008(3)
O7_8 0.0271(4) 0.0167(4) 0.0181(4) 0.0065(3) -0.0011(3) -0.0006(3)
Fe8_8 0.01302(10) 0.01201(11) 0.01183(10) -0.00025(5) 0.00266(7) -0.00071(5)
O1_8 0.0173(3) 0.0164(3) 0.0128(3) -0.0027(3) 0.0028(3) -0.0012(3)
O2_8 0.0160(3) 0.0201(4) 0.0136(3) -0.0015(3) 0.0027(3) -0.0020(3)
O3_8 0.0173(4) 0.0173(3) 0.0167(4) -0.0018(3) 0.0050(3) -0.0045(3)
O4_8 0.0196(3) 0.0187(3) 0.0142(3) -0.0044(3) 0.0055(3) -0.0029(3)
O5_8 0.0198(4) 0.0282(4) 0.0177(4) -0.0091(3) 0.0074(3) -0.0101(3)
C1_8 0.0195(5) 0.0186(5) 0.0236(5) -0.0067(4) 0.0067(4) -0.0037(4)
C2_8 0.0148(5) 0.0235(5) 0.0233(5) -0.0051(4) 0.0029(4) -0.0057(4)
C3_8 0.0243(5) 0.0170(5) 0.0118(5) -0.0021(4) 0.0005(4) -0.0047(4)
C4_8 0.0255(5) 0.0135(5) 0.0140(5) 0.0014(4) 0.0046(4) -0.0045(4)
C5_8 0.0161(6) 0.0294(6) 0.0191(6) -0.0029(4) 0.0083(4) -0.0022(4)
C6_8 0.0219(5) 0.0294(5) 0.0185(5) -0.0093(4) 0.0093(4) -0.0011(4)
C7_8 0.0262(5) 0.0173(5) 0.0188(5) -0.0066(4) 0.0033(4) -0.0053(4)
C8_8 0.0204(5) 0.0208(5) 0.0188(5) -0.0077(4) 0.0011(4) -0.0057(4)
C9_8 0.0181(5) 0.0204(5) 0.0125(5) 0.0014(4) 0.0056(4) -0.0004(4)
C10_8 0.0203(5) 0.0215(5) 0.0115(5) -0.0019(4) 0.0038(4) 0.0017(4)
N1_11 0.0197(4) 0.0153(4) 0.0189(4) 0.0021(3) 0.0063(3) -0.0014(3)
O8_11 0.0427(5) 0.0193(4) 0.0402(5) -0.0028(3) 0.0182(4) 0.0086(3)
O9_11 0.0275(4) 0.0283(4) 0.0195(4) -0.0059(3) -0.0026(3) -0.0016(3)
O10_11 0.0256(4) 0.0269(4) 0.0247(4) 0.0037(3) -0.0057(3) -0.0006(3)
N2_12 0.0194(4) 0.0145(4) 0.0142(4) 0.0011(3) 0.0046(3) -0.0014(3)
O8_12 0.0325(4) 0.0192(4) 0.0226(4) -0.0073(3) 0.0059(3) 0.0040(3)
O9_12 0.0290(4) 0.0215(4) 0.0223(4) -0.0098(3) -0.0018(3) 0.0031(3)
O10_12 0.0228(4) 0.0287(4) 0.0251(4) 0.0065(3) -0.0047(3) 0.0003(3)
N3_13 0.0197(4) 0.0153(4) 0.0189(4) 0.0021(3) 0.0063(3) -0.0014(3)
O8_13 0.0427(5) 0.0193(4) 0.0402(5) -0.0028(3) 0.0182(4) 0.0086(3)
O9_13 0.0275(4) 0.0283(4) 0.0195(4) -0.0059(3) -0.0026(3) -0.0016(3)
O10_13 0.0256(4) 0.0269(4) 0.0247(4) 0.0037(3) -0.0057(3) -0.0006(3)
N4_14 0.0197(4) 0.0153(4) 0.0189(4) 0.0021(3) 0.0063(3) -0.0014(3)
O8_14 0.0427(5) 0.0193(4) 0.0402(5) -0.0028(3) 0.0182(4) 0.0086(3)
O9_14 0.0275(4) 0.0283(4) 0.0195(4) -0.0059(3) -0.0026(3) -0.0016(3)
O10_14 0.0256(4) 0.0269(4) 0.0247(4) 0.0037(3) -0.0057(3) -0.0006(3)
N5_15 0.0194(4) 0.0145(4) 0.0142(4) 0.0011(3) 0.0046(3) -0.0014(3)
O8_15 0.0325(4) 0.0192(4) 0.0226(4) -0.0073(3) 0.0059(3) 0.0040(3)
O9_15 0.0290(4) 0.0215(4) 0.0223(4) -0.0098(3) -0.0018(3) 0.0031(3)
O10_15 0.0228(4) 0.0287(4) 0.0251(4) 0.0065(3) -0.0047(3) 0.0003(3)
N6_16 0.0197(4) 0.0153(4) 0.0189(4) 0.0021(3) 0.0063(3) -0.0014(3)
O8_16 0.0427(5) 0.0193(4) 0.0402(5) -0.0028(3) 0.0182(4) 0.0086(3)
O9_16 0.0275(4) 0.0283(4) 0.0195(4) -0.0059(3) -0.0026(3) -0.0016(3)
O10_16 0.0256(4) 0.0269(4) 0.0247(4) 0.0037(3) -0.0057(3) -0.0006(3)
N7_17 0.0194(4) 0.0145(4) 0.0142(4) 0.0011(3) 0.0046(3) -0.0014(3)
O8_17 0.0325(4) 0.0192(4) 0.0226(4) -0.0073(3) 0.0059(3) 0.0040(3)
O9_17 0.0290(4) 0.0215(4) 0.0223(4) -0.0098(3) -0.0018(3) 0.0031(3)
O10_17 0.0228(4) 0.0287(4) 0.0251(4) 0.0065(3) -0.0047(3) 0.0003(3)
N8_18 0.0194(4) 0.0145(4) 0.0142(4) 0.0011(3) 0.0046(3) -0.0014(3)
O8_18 0.0325(4) 0.0192(4) 0.0226(4) -0.0073(3) 0.0059(3) 0.0040(3)
O9_18 0.0290(4) 0.0215(4) 0.0223(4) -0.0098(3) -0.0018(3) 0.0031(3)
O10_18 0.0228(4) 0.0287(4) 0.0251(4) 0.0065(3) -0.0047(3) 0.0003(3)
N9_19 0.0194(4) 0.0145(4) 0.0142(4) 0.0011(3) 0.0046(3) -0.0014(3)
O8_19 0.0325(4) 0.0192(4) 0.0226(4) -0.0073(3) 0.0059(3) 0.0040(3)
O9_19 0.0290(4) 0.0215(4) 0.0223(4) -0.0098(3) -0.0018(3) 0.0031(3)
O10_19 0.0228(4) 0.0287(4) 0.0251(4) 0.0065(3) -0.0047(3) 0.0003(3)
N10_20 0.0197(4) 0.0153(4) 0.0189(4) 0.0021(3) 0.0063(3) -0.0014(3)
O8_20 0.0427(5) 0.0193(4) 0.0402(5) -0.0028(3) 0.0182(4) 0.0086(3)
O9_20 0.0275(4) 0.0283(4) 0.0195(4) -0.0059(3) -0.0026(3) -0.0016(3)
O10_20 0.0256(4) 0.0269(4) 0.0247(4) 0.0037(3) -0.0057(3) -0.0006(3)
N11_21 0.0194(4) 0.0145(4) 0.0142(4) 0.0011(3) 0.0046(3) -0.0014(3)
O8_21 0.0325(4) 0.0192(4) 0.0226(4) -0.0073(3) 0.0059(3) 0.0040(3)
O9_21 0.0290(4) 0.0215(4) 0.0223(4) -0.0098(3) -0.0018(3) 0.0031(3)
O10_21 0.0228(4) 0.0287(4) 0.0251(4) 0.0065(3) -0.0047(3) 0.0003(3)
N12_22 0.0194(4) 0.0145(4) 0.0142(4) 0.0011(3) 0.0046(3) -0.0014(3)
O8_22 0.0325(4) 0.0192(4) 0.0226(4) -0.0073(3) 0.0059(3) 0.0040(3)
O9_22 0.0290(4) 0.0215(4) 0.0223(4) -0.0098(3) -0.0018(3) 0.0031(3)
O10_22 0.0228(4) 0.0287(4) 0.0251(4) 0.0065(3) -0.0047(3) 0.0003(3)
N13_23 0.0197(4) 0.0153(4) 0.0189(4) 0.0021(3) 0.0063(3) -0.0014(3)
O8_23 0.0427(5) 0.0193(4) 0.0402(5) -0.0028(3) 0.0182(4) 0.0086(3)
O9_23 0.0275(4) 0.0283(4) 0.0195(4) -0.0059(3) -0.0026(3) -0.0016(3)
O10_23 0.0256(4) 0.0269(4) 0.0247(4) 0.0037(3) -0.0057(3) -0.0006(3)
N14_24 0.0194(4) 0.0145(4) 0.0142(4) 0.0011(3) 0.0046(3) -0.0014(3)
O8_24 0.0325(4) 0.0192(4) 0.0226(4) -0.0073(3) 0.0059(3) 0.0040(3)
O9_24 0.0290(4) 0.0215(4) 0.0223(4) -0.0098(3) -0.0018(3) 0.0031(3)
O10_24 0.0228(4) 0.0287(4) 0.0251(4) 0.0065(3) -0.0047(3) 0.0003(3)
N15_25 0.0197(4) 0.0153(4) 0.0189(4) 0.0021(3) 0.0063(3) -0.0014(3)
O8_25 0.0427(5) 0.0193(4) 0.0402(5) -0.0028(3) 0.0182(4) 0.0086(3)
O9_25 0.0275(4) 0.0283(4) 0.0195(4) -0.0059(3) -0.0026(3) -0.0016(3)
O10_25 0.0256(4) 0.0269(4) 0.0247(4) 0.0037(3) -0.0057(3) -0.0006(3)
N16_26 0.0197(4) 0.0153(4) 0.0189(4) 0.0021(3) 0.0063(3) -0.0014(3)
O8_26 0.0427(5) 0.0193(4) 0.0402(5) -0.0028(3) 0.0182(4) 0.0086(3)
O9_26 0.0275(4) 0.0283(4) 0.0195(4) -0.0059(3) -0.0026(3) -0.0016(3)
O10_26 0.0256(4) 0.0269(4) 0.0247(4) 0.0037(3) -0.0057(3) -0.0006(3)

loop_
_atom_type_symbol
_atom_type_description
_atom_type_scat_dispersion_real
_atom_type_scat_dispersion_imag
_atom_type_scat_source
C C 0.0181 0.0091 'International Tables Vol C Tables 4.2.6.8 and 6.1.1.4'
H H 0.0000 0.0000 'International Tables Vol C Tables 4.2.6.8 and 6.1.1.4'
N N 0.0311 0.0180 'International Tables Vol C Tables 4.2.6.8 and 6.1.1.4'
O O 0.0492 0.0322 'International Tables Vol C Tables 4.2.6.8 and 6.1.1.4'
Fe Fe -1.1336 3.1974 'International Tables Vol C Tables 4.2.6.8 and 6.1.1.4'

loop_
_geom_angle_atom_site_label_1
_geom_angle_atom_site_label_2
_geom_angle_atom_site_label_3
_geom_angle
Fe1_1 O6_1 H1W_1 129(3)
Fe1_1 O6_1 H2W_1 122(3)
H1W_1 O6_1 H2W_1 107(2)
Fe1_1 O7_1 H3W_1 145(2)
Fe1_1 O7_1 H4W_1 107(3)
H3W_1 O7_1 H4W_1 107(2)
O6_1 Fe1_1 O7_1 178.17(18)
O6_1 Fe1_1 O5_1 87.09(16)
O7_1 Fe1_1 O5_1 91.70(15)
O6_1 Fe1_1 O4_1 92.17(16)
O7_1 Fe1_1 O4_1 88.72(15)
O5_1 Fe1_1 O4_1 70.63(13)
O6_1 Fe1_1 O3_1 85.10(15)
O7_1 Fe1_1 O3_1 96.69(15)
O5_1 Fe1_1 O3_1 143.18(14)
O4_1 Fe1_1 O3_1 73.77(13)
O6_1 Fe1_1 O1_1 89.89(16)
O7_1 Fe1_1 O1_1 88.41(15)
O5_1 Fe1_1 O1_1 70.77(13)
O4_1 Fe1_1 O1_1 141.18(12)
O3_1 Fe1_1 O1_1 144.95(13)
O6_1 Fe1_1 O2_1 98.79(16)
O7_1 Fe1_1 O2_1 81.38(15)
O5_1 Fe1_1 O2_1 143.40(14)
O4_1 Fe1_1 O2_1 144.25(13)
O3_1 Fe1_1 O2_1 73.42(13)
O1_1 Fe1_1 O2_1 73.13(13)
C1_1 O1_1 C10_1 112.3(4)
C1_1 O1_1 Fe1_1 112.6(3)
C10_1 O1_1 Fe1_1 112.3(3)
C3_1 O2_1 C2_1 115.0(4)
C3_1 O2_1 Fe1_1 112.6(3)
C2_1 O2_1 Fe1_1 113.3(3)
C5_1 O3_1 C4_1 114.2(4)
C5_1 O3_1 Fe1_1 111.1(3)
C4_1 O3_1 Fe1_1 113.3(3)
C7_1 O4_1 C6_1 114.5(4)
C7_1 O4_1 Fe1_1 112.4(3)
C6_1 O4_1 Fe1_1 113.3(3)
C8_1 O5_1 C9_1 117.7(4)
C8_1 O5_1 Fe1_1 121.6(3)
C9_1 O5_1 Fe1_1 120.5(3)
O1_1 C1_1 C2_1 106.8(5)
O1_1 C1_1 H11_1 110.4
C2_1 C1_1 H11_1 110.4
O1_1 C1_1 H12_1 110.4
C2_1 C1_1 H12_1 110.4
H11_1 C1_1 H12_1 108.6
O2_1 C2_1 C1_1 105.2(4)
O2_1 C2_1 H21_1 110.7
C1_1 C2_1 H21_1 110.7
O2_1 C2_1 H22_1 110.7
C1_1 C2_1 H22_1 110.7
H21_1 C2_1 H22_1 108.8
O2_1 C3_1 C4_1 105.7(4)
O2_1 C3_1 H31_1 110.6
C4_1 C3_1 H31_1 110.6
O2_1 C3_1 H32_1 110.6
C4_1 C3_1 H32_1 110.6
H31_1 C3_1 H32_1 108.7
O3_1 C4_1 C3_1 106.5(4)
O3_1 C4_1 H41_1 110.4
C3_1 C4_1 H41_1 110.4
O3_1 C4_1 H42_1 110.4
C3_1 C4_1 H42_1 110.4
H41_1 C4_1 H42_1 108.6
O3_1 C5_1 C6_1 106.6(5)
O3_1 C5_1 H51_1 110.4
C6_1 C5_1 H51_1 110.4
O3_1 C5_1 H52_1 110.4
C6_1 C5_1 H52_1 110.4
H51_1 C5_1 H52_1 108.6
O4_1 C6_1 C5_1 107.7(5)
O4_1 C6_1 H61_1 110.2
C5_1 C6_1 H61_1 110.2
O4_1 C6_1 H62_1 110.2
C5_1 C6_1 H62_1 110.2
H61_1 C6_1 H62_1 108.5
O4_1 C7_1 C8_1 107.3(5)
O4_1 C7_1 H71_1 110.2
C8_1 C7_1 H71_1 110.2
O4_1 C7_1 H72_1 110.2
C8_1 C7_1 H72_1 110.2
H71_1 C7_1 H72_1 108.5
O5_1 C8_1 C7_1 105.1(4)
O5_1 C8_1 H81_1 110.7
C7_1 C8_1 H81_1 110.7
O5_1 C8_1 H82_1 110.7
C7_1 C8_1 H82_1 110.7
H81_1 C8_1 H82_1 108.8
O5_1 C9_1 C10_1 106.4(4)
O5_1 C9_1 H91_1 110.4
C10_1 C9_1 H91_1 110.4
O5_1 C9_1 H92_1 110.4
C10_1 C9_1 H92_1 110.4
H91_1 C9_1 H92_1 108.6
O1_1 C10_1 C9_1 105.4(5)
O1_1 C10_1 H101_1 110.7
C9_1 C10_1 H101_1 110.7
O1_1 C10_1 H102_1 110.7
C9_1 C10_1 H102_1 110.7
H101_1 C10_1 H102_1 108.8
Fe2_2 O6_2 H1W_2 123(3)
Fe2_2 O6_2 H2W_2 130(3)
H1W_2 O6_2 H2W_2 106(2)
Fe2_2 O7_2 H3W_2 120(3)
Fe2_2 O7_2 H4W_2 131(3)
H3W_2 O7_2 H4W_2 107(2)
O7_2 Fe2_2 O6_2 176.57(15)
O7_2 Fe2_2 O2_2 83.96(15)
O6_2 Fe2_2 O2_2 99.33(16)
O7_2 Fe2_2 O5_2 89.01(15)
O6_2 Fe2_2 O5_2 87.76(16)
O2_2 Fe2_2 O5_2 143.30(14)
O7_2 Fe2_2 O4_2 87.88(15)
O6_2 Fe2_2 O4_2 89.98(16)
O2_2 Fe2_2 O4_2 144.42(13)
O5_2 Fe2_2 O4_2 70.73(13)
O7_2 Fe2_2 O3_2 97.12(15)
O6_2 Fe2_2 O3_2 84.82(15)
O2_2 Fe2_2 O3_2 73.22(13)
O5_2 Fe2_2 O3_2 143.47(15)
O4_2 Fe2_2 O3_2 73.54(13)
O7_2 Fe2_2 O1_2 90.17(15)
O6_2 Fe2_2 O1_2 89.85(16)
O2_2 Fe2_2 O1_2 73.21(13)
O5_2 Fe2_2 O1_2 70.84(13)
O4_2 Fe2_2 O1_2 141.55(13)
O3_2 Fe2_2 O1_2 144.62(13)
C1_2 O1_2 C10_2 114.4(4)
C1_2 O1_2 Fe2_2 112.1(3)
C10_2 O1_2 Fe2_2 111.5(3)
C2_2 O2_2 C3_2 114.5(4)
C2_2 O2_2 Fe2_2 114.7(3)
C3_2 O2_2 Fe2_2 112.9(3)
C4_2 O3_2 C5_2 114.4(4)
C4_2 O3_2 Fe2_2 112.1(3)
C5_2 O3_2 Fe2_2 110.4(3)
C6_2 O4_2 C7_2 112.9(4)
C6_2 O4_2 Fe2_2 113.9(3)
C7_2 O4_2 Fe2_2 112.2(3)
C9_2 O5_2 C8_2 118.2(4)
C9_2 O5_2 Fe2_2 120.4(3)
C8_2 O5_2 Fe2_2 121.3(3)
O1_2 C1_2 C2_2 107.0(5)
O1_2 C1_2 H11_2 110.3
C2_2 C1_2 H11_2 110.3
O1_2 C1_2 H12_2 110.3
C2_2 C1_2 H12_2 110.3
H11_2 C1_2 H12_2 108.6
O2_2 C2_2 C1_2 106.0(4)
O2_2 C2_2 H21_2 110.5
C1_2 C2_2 H21_2 110.5
O2_2 C2_2 H22_2 110.5
C1_2 C2_2 H22_2 110.5
H21_2 C2_2 H22_2 108.7
O2_2 C3_2 C4_2 105.7(4)
O2_2 C3_2 H31_2 110.6
C4_2 C3_2 H31_2 110.6
O2_2 C3_2 H32_2 110.6
C4_2 C3_2 H32_2 110.6
H31_2 C3_2 H32_2 108.7
O3_2 C4_2 C3_2 105.1(4)
O3_2 C4_2 H41_2 110.7
C3_2 C4_2 H41_2 110.7
O3_2 C4_2 H42_2 110.7
C3_2 C4_2 H42_2 110.7
H41_2 C4_2 H42_2 108.8
O3_2 C5_2 C6_2 105.7(4)
O3_2 C5_2 H51_2 110.6
C6_2 C5_2 H51_2 110.6
O3_2 C5_2 H52_2 110.6
C6_2 C5_2 H52_2 110.6
H51_2 C5_2 H52_2 108.7
O4_2 C6_2 C5_2 104.9(4)
O4_2 C6_2 H61_2 110.8
C5_2 C6_2 H61_2 110.8
O4_2 C6_2 H62_2 110.8
C5_2 C6_2 H62_2 110.8
H61_2 C6_2 H62_2 108.8
O4_2 C7_2 C8_2 106.0(4)
O4_2 C7_2 H71_2 110.5
C8_2 C7_2 H71_2 110.5
O4_2 C7_2 H72_2 110.5
C8_2 C7_2 H72_2 110.5
H71_2 C7_2 H72_2 108.7
O5_2 C8_2 C7_2 106.3(4)
O5_2 C8_2 H81_2 110.5
C7_2 C8_2 H81_2 110.5
O5_2 C8_2 H82_2 110.5
C7_2 C8_2 H82_2 110.5
H81_2 C8_2 H82_2 108.7
O5_2 C9_2 C10_2 106.1(4)
O5_2 C9_2 H91_2 110.5
C10_2 C9_2 H91_2 110.5
O5_2 C9_2 H92_2 110.5
C10_2 C9_2 H92_2 110.5
H91_2 C9_2 H92_2 108.7
O1_2 C10_2 C9_2 106.7(5)
O1_2 C10_2 H101_2 110.4
C9_2 C10_2 H101_2 110.4
O1_2 C10_2 H102_2 110.4
C9_2 C10_2 H102_2 110.4
H101_2 C10_2 H102_2 108.6
Fe3_3 O6_3 Fe9_9 4.65(17)
Fe3_3 O6_3 H1W_3 125(3)
Fe9_9 O6_3 H1W_3 121(3)
Fe3_3 O6_3 H2W_3 125(3)
Fe9_9 O6_3 H2W_3 130(3)
H1W_3 O6_3 H2W_3 106(2)
Fe9_9 O7_3 Fe3_3 4.57(17)
Fe9_9 O7_3 H3W_3 136(3)
Fe3_3 O7_3 H3W_3 131(3)
Fe9_9 O7_3 H4W_3 116(3)
Fe3_3 O7_3 H4W_3 120(3)
H3W_3 O7_3 H4W_3 106(2)
O6_3 Fe3_3 O7_3 177.1(2)
O6_3 Fe3_3 O5_3 89.10(16)
O7_3 Fe3_3 O5_3 87.99(15)
O6_3 Fe3_3 O3_3 85.71(15)
O7_3 Fe3_3 O3_3 96.69(16)
O5_3 Fe3_3 O3_3 144.34(14)
O6_3 Fe3_3 O4_3 89.79(16)
O7_3 Fe3_3 O4_3 89.31(16)
O5_3 Fe3_3 O4_3 70.59(13)
O3_3 Fe3_3 O4_3 74.13(12)
O6_3 Fe3_3 O1_3 88.56(16)
O7_3 Fe3_3 O1_3 90.47(16)
O5_3 Fe3_3 O1_3 71.69(12)
O3_3 Fe3_3 O1_3 143.18(13)
O4_3 Fe3_3 O1_3 142.26(12)
O6_3 Fe3_3 O2_3 101.41(16)
O7_3 Fe3_3 O2_3 80.90(15)
O5_3 Fe3_3 O2_3 142.56(14)
O3_3 Fe3_3 O2_3 72.83(12)
O4_3 Fe3_3 O2_3 144.07(13)
O1_3 Fe3_3 O2_3 72.76(12)
C1_3 O1_3 C10_3 113.4(4)
C1_3 O1_3 Fe3_3 112.9(3)
C10_3 O1_3 Fe3_3 111.9(3)
C2_3 O2_3 C3_3 114.1(4)
C2_3 O2_3 Fe3_3 113.2(3)
C3_3 O2_3 Fe3_3 112.7(3)
C5_3 O3_3 C4_3 113.9(4)
C5_3 O3_3 Fe3_3 111.1(3)
C4_3 O3_3 Fe3_3 113.8(3)
C6_3 O4_3 C7_3 113.8(4)
C6_3 O4_3 Fe3_3 112.8(3)
C7_3 O4_3 Fe3_3 111.8(3)
C9_3 O5_3 C8_3 116.9(4)
C9_3 O5_3 Fe3_3 119.7(3)
C8_3 O5_3 Fe3_3 121.4(3)
O1_3 C1_3 C2_3 106.6(4)
O1_3 C1_3 H11_3 110.4
C2_3 C1_3 H11_3 110.4
O1_3 C1_3 H12_3 110.4
C2_3 C1_3 H12_3 110.4
H11_3 C1_3 H12_3 108.6
H6A_9 C1_3 H6B_9 92.9
O2_3 C2_3 C1_3 105.6(4)
O2_3 C2_3 H21_3 110.6
C1_3 C2_3 H21_3 110.6
O2_3 C2_3 H22_3 110.6
C1_3 C2_3 H22_3 110.6
H21_3 C2_3 H22_3 108.7
O2_3 C3_3 C4_3 106.3(4)
O2_3 C3_3 H31_3 110.5
C4_3 C3_3 H31_3 110.5
O2_3 C3_3 H32_3 110.5
C4_3 C3_3 H32_3 110.5
H31_3 C3_3 H32_3 108.7
H8A_9 C3_3 H8B_9 102.1
O3_3 C4_3 C3_3 106.3(4)
O3_3 C4_3 H41_3 110.5
C3_3 C4_3 H41_3 110.5
O3_3 C4_3 H42_3 110.5
C3_3 C4_3 H42_3 110.5
H41_3 C4_3 H42_3 108.7
H9A_9 C4_3 H9B_9 113.2
O3_3 C5_3 C6_3 106.1(4)
O3_3 C5_3 H51_3 110.5
C6_3 C5_3 H51_3 110.5
O3_3 C5_3 H52_3 110.5
C6_3 C5_3 H52_3 110.5
H51_3 C5_3 H52_3 108.7
O4_3 C6_3 C5_3 106.9(4)
O4_3 C6_3 H61_3 110.3
C5_3 C6_3 H61_3 110.3
O4_3 C6_3 H62_3 110.3
C5_3 C6_3 H62_3 110.3
H61_3 C6_3 H62_3 108.6
H1A_9 C6_3 H1B_9 84.0
O4_3 C7_3 C8_3 107.6(4)
O4_3 C7_3 H71_3 110.2
C8_3 C7_3 H71_3 110.2
O4_3 C7_3 H72_3 110.2
C8_3 C7_3 H72_3 110.2
H71_3 C7_3 H72_3 108.5
O5_3 C8_3 C7_3 106.3(4)
O5_3 C8_3 H81_3 110.5
C7_3 C8_3 H81_3 110.5
O5_3 C8_3 H82_3 110.5
C7_3 C8_3 H82_3 110.5
H81_3 C8_3 H82_3 108.7
H3A_9 C8_3 H3B_9 85.7
O5_3 C9_3 C10_3 104.9(4)
O5_3 C9_3 H91_3 110.8
C10_3 C9_3 H91_3 110.8
O5_3 C9_3 H92_3 110.8
C10_3 C9_3 H92_3 110.8
H91_3 C9_3 H92_3 108.8
H4A_9 C9_3 H4B_9 86.8
O1_3 C10_3 C9_3 108.2(4)
O1_3 C10_3 H101_3 110.1
C9_3 C10_3 H101_3 110.1
O1_3 C10_3 H102_3 110.1
C9_3 C10_3 H102_3 110.1
H101_3 C10_3 H102_3 108.4
O6_3 Fe9_9 O5_9 87.8(3)
O6_3 Fe9_9 O7_3 173.7(4)
O5_9 Fe9_9 O7_3 85.9(4)
O6_3 Fe9_9 O3_9 97.5(3)
O5_9 Fe9_9 O3_9 142.9
O7_3 Fe9_9 O3_9 87.7(4)
O6_3 Fe9_9 O2_9 85.9(4)
O5_9 Fe9_9 O2_9 144.3
O7_3 Fe9_9 O2_9 99.1(4)
O3_9 Fe9_9 O2_9 72.8
O6_3 Fe9_9 O1_9 88.6(4)
O5_9 Fe9_9 O1_9 73.6
O7_3 Fe9_9 O1_9 89.3(4)
O3_9 Fe9_9 O1_9 142.9
O2_9 Fe9_9 O1_9 71.1
O6_3 Fe9_9 O4_9 89.8(4)
O5_9 Fe9_9 O4_9 70.7
O7_3 Fe9_9 O4_9 88.5(4)
O3_9 Fe9_9 O4_9 72.7
O2_9 Fe9_9 O4_9 144.3
O1_9 Fe9_9 O4_9 144.2
C10_9 O1_9 C1_9 112.7
C10_9 O1_9 Fe9_9 111.3
C1_9 O1_9 Fe9_9 114.7
C3_9 O2_9 C2_9 115.3
C3_9 O2_9 Fe9_9 115.8
C2_9 O2_9 Fe9_9 117.3
C5_9 O3_9 C4_9 114.7
C5_9 O3_9 Fe9_9 114.8
C4_9 O3_9 Fe9_9 114.4
C6_9 O4_9 C7_9 115.0
C6_9 O4_9 Fe9_9 114.9
C7_9 O4_9 Fe9_9 112.5
C9_9 O5_9 C8_9 117.8
C9_9 O5_9 Fe9_9 119.6
C8_9 O5_9 Fe9_9 122.5
O1_9 C1_9 C2_9 106.9
O1_9 C1_9 H1A_9 110.9
C2_9 C1_9 H1A_9 110.2
O1_9 C1_9 H1B_9 110.6
C2_9 C1_9 H1B_9 109.2
H1A_9 C1_9 H1B_9 108.9
C1_9 C2_9 O2_9 105.0
C1_9 C2_9 H2A_9 110.5
O2_9 C2_9 H2A_9 110.7
C1_9 C2_9 H2B_9 110.2
O2_9 C2_9 H2B_9 111.1
H2A_9 C2_9 H2B_9 109.3
O2_9 C3_9 C4_9 104.9
O2_9 C3_9 H3A_9 110.2
C4_9 C3_9 H3A_9 111.0
O2_9 C3_9 H3B_9 110.3
C4_9 C3_9 H3B_9 110.9
H3A_9 C3_9 H3B_9 109.6
O3_9 C4_9 C3_9 106.8
O3_9 C4_9 H4A_9 109.6
C3_9 C4_9 H4A_9 109.9
O3_9 C4_9 H4B_9 111.3
C3_9 C4_9 H4B_9 110.6
H4A_9 C4_9 H4B_9 108.6
O3_9 C5_9 C6_9 106.8
O3_9 C5_9 H5A_9 110.5
C6_9 C5_9 H5A_9 111.4
O3_9 C5_9 H5B_9 110.1
C6_9 C5_9 H5B_9 109.4
H5A_9 C5_9 H5B_9 108.6
O4_9 C6_9 C5_9 105.3
O4_9 C6_9 H6A_9 110.2
C5_9 C6_9 H6A_9 111.5
O4_9 C6_9 H6B_9 110.4
C5_9 C6_9 H6B_9 110.8
H6A_9 C6_9 H6B_9 108.6
C8_9 C7_9 O4_9 107.0
C8_9 C7_9 H7A_9 110.2
O4_9 C7_9 H7A_9 110.5
C8_9 C7_9 H7B_9 110.0
O4_9 C7_9 H7B_9 111.0
H7A_9 C7_9 H7B_9 108.0
C7_9 C8_9 O5_9 107.7
C7_9 C8_9 H8A_9 108.8
O5_9 C8_9 H8A_9 110.8
C7_9 C8_9 H8B_9 110.0
O5_9 C8_9 H8B_9 109.8
H8A_9 C8_9 H8B_9 109.6
O5_9 C9_9 C10_9 107.4
O5_9 C9_9 H9A_9 109.0
C10_9 C9_9 H9A_9 110.4
O5_9 C9_9 H9B_9 110.3
C10_9 C9_9 H9B_9 110.8
H9A_9 C9_9 H9B_9 108.8
O1_9 C10_9 C9_9 104.9
O1_9 C10_9 H10A_9 109.6
C9_9 C10_9 H10A_9 110.9
O1_9 C10_9 H10B_9 110.8
C9_9 C10_9 H10B_9 111.4
H10A_9 C10_9 H10B_9 109.3
Fe4_4 O6_4 H1W_4 120(3)
Fe4_4 O6_4 H2W_4 127(3)
H1W_4 O6_4 H2W_4 106(2)
Fe4_4 O7_4 H3W_4 138(3)
Fe4_4 O7_4 H4W_4 117(3)
H3W_4 O7_4 H4W_4 104(2)
O6_4 Fe4_4 O7_4 179.21(17)
O6_4 Fe4_4 O5_4 90.50(15)
O7_4 Fe4_4 O5_4 88.91(15)
O6_4 Fe4_4 O2_4 97.57(15)
O7_4 Fe4_4 O2_4 82.59(15)
O5_4 Fe4_4 O2_4 143.31(14)
O6_4 Fe4_4 O3_4 83.48(15)
O7_4 Fe4_4 O3_4 97.30(15)
O5_4 Fe4_4 O3_4 143.12(14)
O2_4 Fe4_4 O3_4 73.54(13)
O6_4 Fe4_4 O4_4 90.85(16)
O7_4 Fe4_4 O4_4 89.46(16)
O5_4 Fe4_4 O4_4 70.64(13)
O2_4 Fe4_4 O4_4 144.34(13)
O3_4 Fe4_4 O4_4 73.10(13)
O6_4 Fe4_4 O1_4 89.03(16)
O7_4 Fe4_4 O1_4 90.27(15)
O5_4 Fe4_4 O1_4 71.46(13)
O2_4 Fe4_4 O1_4 72.95(13)
O3_4 Fe4_4 O1_4 144.30(13)
O4_4 Fe4_4 O1_4 142.10(13)
C10_4 O1_4 C1_4 111.6(4)
C10_4 O1_4 Fe4_4 113.2(3)
C1_4 O1_4 Fe4_4 113.3(3)
C3_4 O2_4 C2_4 113.7(4)
C3_4 O2_4 Fe4_4 114.2(3)
C2_4 O2_4 Fe4_4 114.2(3)
C5_4 O3_4 C4_4 114.7(4)
C5_4 O3_4 Fe4_4 112.9(3)
C4_4 O3_4 Fe4_4 112.3(3)
C7_4 O4_4 C6_4 113.7(4)
C7_4 O4_4 Fe4_4 112.3(3)
C6_4 O4_4 Fe4_4 112.9(3)
C8_4 O5_4 C9_4 118.3(4)
C8_4 O5_4 Fe4_4 121.3(3)
C9_4 O5_4 Fe4_4 119.8(3)
O1_4 C1_4 C2_4 105.5(4)
O1_4 C1_4 H11_4 110.6
C2_4 C1_4 H11_4 110.6
O1_4 C1_4 H12_4 110.6
C2_4 C1_4 H12_4 110.6
H11_4 C1_4 H12_4 108.8
O2_4 C2_4 C1_4 105.3(4)
O2_4 C2_4 H21_4 110.7
C1_4 C2_4 H21_4 110.7
O2_4 C2_4 H22_4 110.7
C1_4 C2_4 H22_4 110.7
H21_4 C2_4 H22_4 108.8
O2_4 C3_4 C4_4 105.1(4)
O2_4 C3_4 H31_4 110.7
C4_4 C3_4 H31_4 110.7
O2_4 C3_4 H32_4 110.7
C4_4 C3_4 H32_4 110.7
H31_4 C3_4 H32_4 108.8
O3_4 C4_4 C3_4 106.8(4)
O3_4 C4_4 H41_4 110.4
C3_4 C4_4 H41_4 110.4
O3_4 C4_4 H42_4 110.4
C3_4 C4_4 H42_4 110.4
H41_4 C4_4 H42_4 108.6
O3_4 C5_4 C6_4 106.4(4)
O3_4 C5_4 H51_4 110.4
C6_4 C5_4 H51_4 110.4
O3_4 C5_4 H52_4 110.4
C6_4 C5_4 H52_4 110.4
H51_4 C5_4 H52_4 108.6
O4_4 C6_4 C5_4 108.1(5)
O4_4 C6_4 H61_4 110.1
C5_4 C6_4 H61_4 110.1
O4_4 C6_4 H62_4 110.1
C5_4 C6_4 H62_4 110.1
H61_4 C6_4 H62_4 108.4
O4_4 C7_4 C8_4 106.6(5)
O4_4 C7_4 H71_4 110.4
C8_4 C7_4 H71_4 110.4
O4_4 C7_4 H72_4 110.4
C8_4 C7_4 H72_4 110.4
H71_4 C7_4 H72_4 108.6
O5_4 C8_4 C7_4 106.1(4)
O5_4 C8_4 H81_4 110.5
C7_4 C8_4 H81_4 110.5
O5_4 C8_4 H82_4 110.5
C7_4 C8_4 H82_4 110.5
H81_4 C8_4 H82_4 108.7
O5_4 C9_4 C10_4 105.4(4)
O5_4 C9_4 H91_4 110.7
C10_4 C9_4 H91_4 110.7
O5_4 C9_4 H92_4 110.7
C10_4 C9_4 H92_4 110.7
H91_4 C9_4 H92_4 108.8
O1_4 C10_4 C9_4 105.3(4)
O1_4 C10_4 H101_4 110.7
C9_4 C10_4 H101_4 110.7
O1_4 C10_4 H102_4 110.7
C9_4 C10_4 H102_4 110.7
H101_4 C10_4 H102_4 108.8
Fe5_5 O6_5 H1W_5 129(3)
Fe5_5 O6_5 H2W_5 120(3)
H1W_5 O6_5 H2W_5 109(2)
Fe5_5 O7_5 H3W_5 117(3)
Fe5_5 O7_5 H4W_5 125(3)
H3W_5 O7_5 H4W_5 109(2)
O7_5 Fe5_5 O6_5 176.84(16)
O7_5 Fe5_5 O5_5 90.67(16)
O6_5 Fe5_5 O5_5 86.18(16)
O7_5 Fe5_5 O2_5 83.06(16)
O6_5 Fe5_5 O2_5 99.61(16)
O5_5 Fe5_5 O2_5 143.82(14)
O7_5 Fe5_5 O1_5 89.04(16)
O6_5 Fe5_5 O1_5 90.11(16)
O5_5 Fe5_5 O1_5 71.19(13)
O2_5 Fe5_5 O1_5 73.10(13)
O7_5 Fe5_5 O4_5 88.17(16)
O6_5 Fe5_5 O4_5 90.61(17)
O5_5 Fe5_5 O4_5 70.76(13)
O2_5 Fe5_5 O4_5 144.00(13)
O1_5 Fe5_5 O4_5 141.80(12)
O7_5 Fe5_5 O3_5 96.68(16)
O6_5 Fe5_5 O3_5 85.75(15)
O5_5 Fe5_5 O3_5 142.98(15)
O2_5 Fe5_5 O3_5 73.19(14)
O1_5 Fe5_5 O3_5 144.81(14)
O4_5 Fe5_5 O3_5 73.27(13)
C10_5 O1_5 C1_5 113.6(4)
C10_5 O1_5 Fe5_5 110.9(3)
C1_5 O1_5 Fe5_5 112.9(3)
C3_5 O2_5 C2_5 114.9(4)
C3_5 O2_5 Fe5_5 112.5(3)
C2_5 O2_5 Fe5_5 114.1(3)
C4_5 O3_5 C5_5 114.4(4)
C4_5 O3_5 Fe5_5 112.6(3)
C5_5 O3_5 Fe5_5 110.7(3)
C6_5 O4_5 C7_5 113.6(4)
C6_5 O4_5 Fe5_5 114.3(3)
C7_5 O4_5 Fe5_5 113.2(3)
C9_5 O5_5 C8_5 117.7(4)
C9_5 O5_5 Fe5_5 120.4(3)
C8_5 O5_5 Fe5_5 121.9(3)
O1_5 C1_5 C2_5 106.6(5)
O1_5 C1_5 H11_5 110.4
C2_5 C1_5 H11_5 110.4
O1_5 C1_5 H12_5 110.4
C2_5 C1_5 H12_5 110.4
H11_5 C1_5 H12_5 108.6
O2_5 C2_5 C1_5 106.1(4)
O2_5 C2_5 H21_5 110.5
C1_5 C2_5 H21_5 110.5
O2_5 C2_5 H22_5 110.5
C1_5 C2_5 H22_5 110.5
H21_5 C2_5 H22_5 108.7
O2_5 C3_5 C4_5 105.4(4)
O2_5 C3_5 H31_5 110.7
C4_5 C3_5 H31_5 110.7
O2_5 C3_5 H32_5 110.7
C4_5 C3_5 H32_5 110.7
H31_5 C3_5 H32_5 108.8
O3_5 C4_5 C3_5 106.0(4)
O3_5 C4_5 H41_5 110.5
C3_5 C4_5 H41_5 110.5
O3_5 C4_5 H42_5 110.5
C3_5 C4_5 H42_5 110.5
H41_5 C4_5 H42_5 108.7
O3_5 C5_5 C6_5 105.6(5)
O3_5 C5_5 H51_5 110.6
C6_5 C5_5 H51_5 110.6
O3_5 C5_5 H52_5 110.6
C6_5 C5_5 H52_5 110.6
H51_5 C5_5 H52_5 108.8
O4_5 C6_5 C5_5 105.4(5)
O4_5 C6_5 H61_5 110.7
C5_5 C6_5 H61_5 110.7
O4_5 C6_5 H62_5 110.7
C5_5 C6_5 H62_5 110.7
H61_5 C6_5 H62_5 108.8
O4_5 C7_5 C8_5 106.8(5)
O4_5 C7_5 H71_5 110.4
C8_5 C7_5 H71_5 110.4
O4_5 C7_5 H72_5 110.4
C8_5 C7_5 H72_5 110.4
H71_5 C7_5 H72_5 108.6
O5_5 C8_5 C7_5 106.6(4)
O5_5 C8_5 H81_5 110.4
C7_5 C8_5 H81_5 110.4
O5_5 C8_5 H82_5 110.4
C7_5 C8_5 H82_5 110.4
H81_5 C8_5 H82_5 108.6
O5_5 C9_5 C10_5 105.7(4)
O5_5 C9_5 H91_5 110.6
C10_5 C9_5 H91_5 110.6
O5_5 C9_5 H92_5 110.6
C10_5 C9_5 H92_5 110.6
H91_5 C9_5 H92_5 108.7
O1_5 C10_5 C9_5 106.0(4)
O1_5 C10_5 H101_5 110.5
C9_5 C10_5 H101_5 110.5
O1_5 C10_5 H102_5 110.5
C9_5 C10_5 H102_5 110.5
H101_5 C10_5 H102_5 108.7
Fe6_6 O6_6 H1W_6 122(3)
Fe6_6 O6_6 H2W_6 127(3)
H1W_6 O6_6 H2W_6 106(2)
Fe6_6 O7_6 H3W_6 118(3)
Fe6_6 O7_6 H4W_6 137(3)
H3W_6 O7_6 H4W_6 104(2)
O6_6 Fe6_6 O7_6 177.19(16)
O6_6 Fe6_6 O5_6 86.93(16)
O7_6 Fe6_6 O5_6 90.29(16)
O6_6 Fe6_6 O3_6 86.11(15)
O7_6 Fe6_6 O3_6 96.38(16)
O5_6 Fe6_6 O3_6 143.54(15)
O6_6 Fe6_6 O4_6 91.08(16)
O7_6 Fe6_6 O4_6 88.36(16)
O5_6 Fe6_6 O4_6 70.18(13)
O3_6 Fe6_6 O4_6 74.21(13)
O6_6 Fe6_6 O2_6 100.79(16)
O7_6 Fe6_6 O2_6 81.20(16)
O5_6 Fe6_6 O2_6 143.02(14)
O3_6 Fe6_6 O2_6 73.41(13)
O4_6 Fe6_6 O2_6 144.52(13)
O6_6 Fe6_6 O1_6 89.53(16)
O7_6 Fe6_6 O1_6 89.19(16)
O5_6 Fe6_6 O1_6 71.25(13)
O3_6 Fe6_6 O1_6 144.33(14)
O4_6 Fe6_6 O1_6 141.34(13)
O2_6 Fe6_6 O1_6 72.70(13)
C1_6 O1_6 C10_6 113.3(4)
C1_6 O1_6 Fe6_6 112.7(3)
C10_6 O1_6 Fe6_6 111.2(3)
C2_6 O2_6 C3_6 115.1(4)
C2_6 O2_6 Fe6_6 112.8(3)
C3_6 O2_6 Fe6_6 112.0(3)
C5_6 O3_6 C4_6 114.7(4)
C5_6 O3_6 Fe6_6 110.7(3)
C4_6 O3_6 Fe6_6 113.5(3)
C7_6 O4_6 C6_6 113.5(4)
C7_6 O4_6 Fe6_6 112.5(3)
C6_6 O4_6 Fe6_6 112.7(3)
C8_6 O5_6 C9_6 118.6(4)
C8_6 O5_6 Fe6_6 121.2(3)
C9_6 O5_6 Fe6_6 120.1(3)
O1_6 C1_6 C2_6 106.1(5)
O1_6 C1_6 H11_6 110.5
C2_6 C1_6 H11_6 110.5
O1_6 C1_6 H12_6 110.5
C2_6 C1_6 H12_6 110.5
H11_6 C1_6 H12_6 108.7
O2_6 C2_6 C1_6 105.5(4)
O2_6 C2_6 H21_6 110.6
C1_6 C2_6 H21_6 110.6
O2_6 C2_6 H22_6 110.6
C1_6 C2_6 H22_6 110.6
H21_6 C2_6 H22_6 108.8
O2_6 C3_6 C4_6 106.3(4)
O2_6 C3_6 H31_6 110.5
C4_6 C3_6 H31_6 110.5
O2_6 C3_6 H32_6 110.5
C4_6 C3_6 H32_6 110.5
H31_6 C3_6 H32_6 108.7
O3_6 C4_6 C3_6 106.2(4)
O3_6 C4_6 H41_6 110.5
C3_6 C4_6 H41_6 110.5
O3_6 C4_6 H42_6 110.5
C3_6 C4_6 H42_6 110.5
H41_6 C4_6 H42_6 108.7
O3_6 C5_6 C6_6 107.5(5)
O3_6 C5_6 H51_6 110.2
C6_6 C5_6 H51_6 110.2
O3_6 C5_6 H52_6 110.2
C6_6 C5_6 H52_6 110.2
H51_6 C5_6 H52_6 108.5
O4_6 C6_6 C5_6 106.4(5)
O4_6 C6_6 H61_6 110.4
C5_6 C6_6 H61_6 110.4
O4_6 C6_6 H62_6 110.4
C5_6 C6_6 H62_6 110.4
H61_6 C6_6 H62_6 108.6
O4_6 C7_6 C8_6 106.5(5)
O4_6 C7_6 H71_6 110.4
C8_6 C7_6 H71_6 110.4
O4_6 C7_6 H72_6 110.4
C8_6 C7_6 H72_6 110.4
H71_6 C7_6 H72_6 108.6
O5_6 C8_6 C7_6 106.1(4)
O5_6 C8_6 H81_6 110.5
C7_6 C8_6 H81_6 110.5
O5_6 C8_6 H82_6 110.5
C7_6 C8_6 H82_6 110.5
H81_6 C8_6 H82_6 108.7
O5_6 C9_6 C10_6 105.7(5)
O5_6 C9_6 H91_6 110.6
C10_6 C9_6 H91_6 110.6
O5_6 C9_6 H92_6 110.6
C10_6 C9_6 H92_6 110.6
H91_6 C9_6 H92_6 108.7
O1_6 C10_6 C9_6 107.3(5)
O1_6 C10_6 H101_6 110.3
C9_6 C10_6 H101_6 110.3
O1_6 C10_6 H102_6 110.3
C9_6 C10_6 H102_6 110.3
H101_6 C10_6 H102_6 108.5
Fe7_7 O6_7 Fe10_10 4.52(14)
Fe7_7 O6_7 H1W_7 131(3)
Fe10_10 O6_7 H1W_7 127(3)
Fe7_7 O6_7 H2W_7 120(3)
Fe10_10 O6_7 H2W_7 124(3)
H1W_7 O6_7 H2W_7 105(2)
Fe10_10 O7_7 Fe7_7 5.03(16)
Fe10_10 O7_7 H3W_7 125(3)
Fe7_7 O7_7 H3W_7 120(3)
Fe10_10 O7_7 H4W_7 122(3)
Fe7_7 O7_7 H4W_7 127(3)
H3W_7 O7_7 H4W_7 105(2)
O7_7 Fe7_7 O6_7 176.3(2)
O7_7 Fe7_7 O5_7 85.66(15)
O6_7 Fe7_7 O5_7 91.12(15)
O7_7 Fe7_7 O2_7 84.02(16)
O6_7 Fe7_7 O2_7 99.62(15)
O5_7 Fe7_7 O2_7 141.89(14)
O7_7 Fe7_7 O4_7 88.30(16)
O6_7 Fe7_7 O4_7 88.97(17)
O5_7 Fe7_7 O4_7 71.06(13)
O2_7 Fe7_7 O4_7 144.81(13)
O7_7 Fe7_7 O3_7 97.35(15)
O6_7 Fe7_7 O3_7 84.25(15)
O5_7 Fe7_7 O3_7 144.61(15)
O2_7 Fe7_7 O3_7 73.25(13)
O4_7 Fe7_7 O3_7 73.79(12)
O7_7 Fe7_7 O1_7 92.21(15)
O6_7 Fe7_7 O1_7 88.42(15)
O5_7 Fe7_7 O1_7 71.10(12)
O2_7 Fe7_7 O1_7 72.76(13)
O4_7 Fe7_7 O1_7 142.00(13)
O3_7 Fe7_7 O1_7 143.41(13)
C1_7 O1_7 C10_7 113.7(4)
C1_7 O1_7 Fe7_7 112.1(3)
C10_7 O1_7 Fe7_7 112.8(3)
C2_7 O2_7 C3_7 114.8(4)
C2_7 O2_7 Fe7_7 114.2(3)
C3_7 O2_7 Fe7_7 112.7(3)
C5_7 O3_7 C4_7 113.5(4)
C5_7 O3_7 Fe7_7 111.9(3)
C4_7 O3_7 Fe7_7 112.5(3)
C6_7 O4_7 C7_7 113.2(4)
C6_7 O4_7 Fe7_7 113.3(3)
C7_7 O4_7 Fe7_7 111.1(3)
C9_7 O5_7 C8_7 117.8(4)
C9_7 O5_7 Fe7_7 118.5(3)
C8_7 O5_7 Fe7_7 120.4(3)
O1_7 C1_7 C2_7 107.6(4)
O1_7 C1_7 H11_7 110.2
C2_7 C1_7 H11_7 110.2
O1_7 C1_7 H12_7 110.2
C2_7 C1_7 H12_7 110.2
H11_7 C1_7 H12_7 108.5
H6A_10 C1_7 H6B_10 87.6
O2_7 C2_7 C1_7 105.7(4)
O2_7 C2_7 H21_7 110.6
C1_7 C2_7 H21_7 110.6
O2_7 C2_7 H22_7 110.6
C1_7 C2_7 H22_7 110.6
H21_7 C2_7 H22_7 108.7
O2_7 C3_7 C4_7 106.3(4)
O2_7 C3_7 H31_7 110.5
C4_7 C3_7 H31_7 110.5
O2_7 C3_7 H32_7 110.5
C4_7 C3_7 H32_7 110.5
H31_7 C3_7 H32_7 108.7
H8A_10 C3_7 H8B_10 99.8
O3_7 C4_7 C3_7 104.7(4)
O3_7 C4_7 H41_7 110.8
C3_7 C4_7 H41_7 110.8
O3_7 C4_7 H42_7 110.8
C3_7 C4_7 H42_7 110.8
H41_7 C4_7 H42_7 108.9
H9A_10 C4_7 H9B_10 115.5
O3_7 C5_7 C6_7 106.0(4)
O3_7 C5_7 H51_7 110.5
C6_7 C5_7 H51_7 110.5
O3_7 C5_7 H52_7 110.5
C6_7 C5_7 H52_7 110.5
H51_7 C5_7 H52_7 108.7
O4_7 C6_7 C5_7 105.6(4)
O4_7 C6_7 H61_7 110.6
C5_7 C6_7 H61_7 110.6
O4_7 C6_7 H62_7 110.6
C5_7 C6_7 H62_7 110.6
H61_7 C6_7 H62_7 108.8
H1A_10 C6_7 H1B_10 90.1
O4_7 C7_7 C8_7 107.5(4)
O4_7 C7_7 H71_7 110.2
C8_7 C7_7 H71_7 110.2
O4_7 C7_7 H72_7 110.2
C8_7 C7_7 H72_7 110.2
H71_7 C7_7 H72_7 108.5
O5_7 C8_7 C7_7 107.4(4)
O5_7 C8_7 H81_7 110.2
C7_7 C8_7 H81_7 110.2
O5_7 C8_7 H82_7 110.2
C7_7 C8_7 H82_7 110.2
H81_7 C8_7 H82_7 108.5
H3A_10 C8_7 H3B_10 79.3
O5_7 C9_7 C10_7 105.7(4)
O5_7 C9_7 H91_7 110.6
C10_7 C9_7 H91_7 110.6
O5_7 C9_7 H92_7 110.6
C10_7 C9_7 H92_7 110.6
H91_7 C9_7 H92_7 108.7
H4A_10 C9_7 H4B_10 91.6
O1_7 C10_7 C9_7 105.6(4)
O1_7 C10_7 H101_7 110.6
C9_7 C10_7 H101_7 110.6
O1_7 C10_7 H102_7 110.6
C9_7 C10_7 H102_7 110.6
H101_7 C10_7 H102_7 108.8
O7_7 Fe10_10 O5_10 86.9(3)
O7_7 Fe10_10 O3_10 88.3(3)
O5_10 Fe10_10 O3_10 143.0
O7_7 Fe10_10 O2_10 97.2(3)
O5_10 Fe10_10 O2_10 143.9
O3_10 Fe10_10 O2_10 73.1
O7_7 Fe10_10 O1_10 87.4(3)
O5_10 Fe10_10 O1_10 72.6
O3_10 Fe10_10 O1_10 143.7
O2_10 Fe10_10 O1_10 71.8
O7_7 Fe10_10 O4_10 91.7(3)
O5_10 Fe10_10 O4_10 70.3
O3_10 Fe10_10 O4_10 73.2
O2_10 Fe10_10 O4_10 144.8
O1_10 Fe10_10 O4_10 142.9
O7_7 Fe10_10 O6_7 173.0(3)
O5_10 Fe10_10 O6_7 86.9(3)
O3_10 Fe10_10 O6_7 98.6(3)
O2_10 Fe10_10 O6_7 85.9(3)
O1_10 Fe10_10 O6_7 87.6(3)
O4_10 Fe10_10 O6_7 89.3(3)
C10_10 O1_10 C1_10 114.6
C10_10 O1_10 Fe10_10 111.2
C1_10 O1_10 Fe10_10 113.5
C3_10 O2_10 C2_10 112.2
C3_10 O2_10 Fe10_10 116.4
C2_10 O2_10 Fe10_10 118.7
C4_10 O3_10 C5_10 114.9
C4_10 O3_10 Fe10_10 114.7
C5_10 O3_10 Fe10_10 113.7
C6_10 O4_10 C7_10 112.1
C6_10 O4_10 Fe10_10 113.8
C7_10 O4_10 Fe10_10 114.2
C9_10 O5_10 C8_10 115.8
C9_10 O5_10 Fe10_10 120.9
C8_10 O5_10 Fe10_10 123.1
O1_10 C1_10 C2_10 105.8
O1_10 C1_10 H1A_10 110.9
C2_10 C1_10 H1A_10 109.5
O1_10 C1_10 H1B_10 111.1
C2_10 C1_10 H1B_10 110.5
H1A_10 C1_10 H1B_10 108.9
O2_10 C2_10 C1_10 104.6
O2_10 C2_10 H2A_10 111.2
C1_10 C2_10 H2A_10 110.2
O2_10 C2_10 H2B_10 110.7
C1_10 C2_10 H2B_10 110.7
H2A_10 C2_10 H2B_10 109.4
O2_10 C3_10 C4_10 104.9
O2_10 C3_10 H3A_10 110.3
C4_10 C3_10 H3A_10 110.8
O2_10 C3_10 H3B_10 110.2
C4_10 C3_10 H3B_10 111.1
H3A_10 C3_10 H3B_10 109.5
O3_10 C4_10 C3_10 106.4
O3_10 C4_10 H4A_10 111.4
C3_10 C4_10 H4A_10 110.6
O3_10 C4_10 H4B_10 109.7
C3_10 C4_10 H4B_10 109.9
H4A_10 C4_10 H4B_10 108.8
O3_10 C5_10 C6_10 105.6
O3_10 C5_10 H5A_10 110.4
C6_10 C5_10 H5A_10 109.7
O3_10 C5_10 H5B_10 110.7
C6_10 C5_10 H5B_10 111.7
H5A_10 C5_10 H5B_10 108.7
O4_10 C6_10 C5_10 105.5
O4_10 C6_10 H6A_10 110.4
C5_10 C6_10 H6A_10 110.9
O4_10 C6_10 H6B_10 110.2
C5_10 C6_10 H6B_10 111.4
H6A_10 C6_10 H6B_10 108.5
O4_10 C7_10 C8_10 104.9
O4_10 C7_10 H7A_10 111.5
C8_10 C7_10 H7A_10 110.4
O4_10 C7_10 H7B_10 111.0
C8_10 C7_10 H7B_10 110.7
H7A_10 C7_10 H7B_10 108.3
O5_10 C8_10 C7_10 107.6
O5_10 C8_10 H8A_10 109.9
C7_10 C8_10 H8A_10 110.0
O5_10 C8_10 H8B_10 110.9
C7_10 C8_10 H8B_10 108.9
H8A_10 C8_10 H8B_10 109.6
O5_10 C9_10 C10_10 106.3
O5_10 C9_10 H9A_10 110.5
C10_10 C9_10 H9A_10 111.1
O5_10 C9_10 H9B_10 109.3
C10_10 C9_10 H9B_10 110.7
H9A_10 C9_10 H9B_10 109.1
O1_10 C10_10 C9_10 107.3
O1_10 C10_10 H10A_10 110.2
C9_10 C10_10 H10A_10 110.8
O1_10 C10_10 H10B_10 109.1
C9_10 C10_10 H10B_10 110.5
H10A_10 C10_10 H10B_10 108.9
Fe8_8 O6_8 H1W_8 123(3)
Fe8_8 O6_8 H2W_8 128(3)
H1W_8 O6_8 H2W_8 106(2)
Fe8_8 O7_8 H3W_8 118(3)
Fe8_8 O7_8 H4W_8 130(3)
H3W_8 O7_8 H4W_8 105(2)
O7_8 Fe8_8 O6_8 177.08(17)
O7_8 Fe8_8 O5_8 89.33(16)
O6_8 Fe8_8 O5_8 87.77(16)
O7_8 Fe8_8 O1_8 90.29(16)
O6_8 Fe8_8 O1_8 89.07(16)
O5_8 Fe8_8 O1_8 71.73(13)
O7_8 Fe8_8 O3_8 97.18(16)
O6_8 Fe8_8 O3_8 84.99(15)
O5_8 Fe8_8 O3_8 142.97(15)
O1_8 Fe8_8 O3_8 144.14(13)
O7_8 Fe8_8 O2_8 82.72(16)
O6_8 Fe8_8 O2_8 99.81(17)
O5_8 Fe8_8 O2_8 143.91(14)
O1_8 Fe8_8 O2_8 73.16(13)
O3_8 Fe8_8 O2_8 73.10(13)
O7_8 Fe8_8 O4_8 89.34(16)
O6_8 Fe8_8 O4_8 89.42(17)
O5_8 Fe8_8 O4_8 70.41(13)
O1_8 Fe8_8 O4_8 142.14(13)
O3_8 Fe8_8 O4_8 73.25(13)
O2_8 Fe8_8 O4_8 144.08(13)
C10_8 O1_8 C1_8 111.7(4)
C10_8 O1_8 Fe8_8 112.5(3)
C1_8 O1_8 Fe8_8 112.9(3)
C2_8 O2_8 C3_8 114.6(4)
C2_8 O2_8 Fe8_8 114.4(3)
C3_8 O2_8 Fe8_8 113.3(3)
C5_8 O3_8 C4_8 113.3(4)
C5_8 O3_8 Fe8_8 111.9(3)
C4_8 O3_8 Fe8_8 113.6(3)
C6_8 O4_8 C7_8 114.1(4)
C6_8 O4_8 Fe8_8 112.6(3)
C7_8 O4_8 Fe8_8 112.5(3)
C9_8 O5_8 C8_8 118.5(4)
C9_8 O5_8 Fe8_8 119.0(3)
C8_8 O5_8 Fe8_8 122.0(3)
O1_8 C1_8 C2_8 106.4(5)
O1_8 C1_8 H11_8 110.4
C2_8 C1_8 H11_8 110.4
O1_8 C1_8 H12_8 110.4
C2_8 C1_8 H12_8 110.4
H11_8 C1_8 H12_8 108.6
O2_8 C2_8 C1_8 105.6(4)
O2_8 C2_8 H21_8 110.6
C1_8 C2_8 H21_8 110.6
O2_8 C2_8 H22_8 110.6
C1_8 C2_8 H22_8 110.6
H21_8 C2_8 H22_8 108.7
O2_8 C3_8 C4_8 105.8(4)
O2_8 C3_8 H31_8 110.6
C4_8 C3_8 H31_8 110.6
O2_8 C3_8 H32_8 110.6
C4_8 C3_8 H32_8 110.6
H31_8 C3_8 H32_8 108.7
O3_8 C4_8 C3_8 106.2(4)
O3_8 C4_8 H41_8 110.5
C3_8 C4_8 H41_8 110.5
O3_8 C4_8 H42_8 110.5
C3_8 C4_8 H42_8 110.5
H41_8 C4_8 H42_8 108.7
O3_8 C5_8 C6_8 105.2(5)
O3_8 C5_8 H51_8 110.7
C6_8 C5_8 H51_8 110.7
O3_8 C5_8 H52_8 110.7
C6_8 C5_8 H52_8 110.7
H51_8 C5_8 H52_8 108.8
O4_8 C6_8 C5_8 106.9(5)
O4_8 C6_8 H61_8 110.4
C5_8 C6_8 H61_8 110.4
O4_8 C6_8 H62_8 110.4
C5_8 C6_8 H62_8 110.4
H61_8 C6_8 H62_8 108.6
O4_8 C7_8 C8_8 106.1(4)
O4_8 C7_8 H71_8 110.5
C8_8 C7_8 H71_8 110.5
O4_8 C7_8 H72_8 110.5
C8_8 C7_8 H72_8 110.5
H71_8 C7_8 H72_8 108.7
O5_8 C8_8 C7_8 106.6(4)
O5_8 C8_8 H81_8 110.4
C7_8 C8_8 H81_8 110.4
O5_8 C8_8 H82_8 110.4
C7_8 C8_8 H82_8 110.4
H81_8 C8_8 H82_8 108.6
O5_8 C9_8 C10_8 105.8(4)
O5_8 C9_8 H91_8 110.6
C10_8 C9_8 H91_8 110.6
O5_8 C9_8 H92_8 110.6
C10_8 C9_8 H92_8 110.6
H91_8 C9_8 H92_8 108.7
O1_8 C10_8 C9_8 105.2(4)
O1_8 C10_8 H101_8 110.7
C9_8 C10_8 H101_8 110.7
O1_8 C10_8 H102_8 110.7
C9_8 C10_8 H102_8 110.7
H101_8 C10_8 H102_8 108.8
O8_11 N1_11 O10_11 124.4(5)
O8_11 N1_11 O9_11 118.7(5)
O10_11 N1_11 O9_11 116.8(5)
O8_12 N2_12 O10_12 123.4(5)
O8_12 N2_12 O9_12 120.0(4)
O10_12 N2_12 O9_12 116.6(4)
O8_13 N3_13 O10_13 121.9(5)
O8_13 N3_13 O9_13 119.9(5)
O10_13 N3_13 O9_13 118.1(5)
O8_14 N4_14 O10_14 125.7(5)
O8_14 N4_14 O9_14 118.3(5)
O10_14 N4_14 O9_14 116.0(5)
O8_15 N5_15 O10_15 121.4(5)
O8_15 N5_15 O9_15 121.5(4)
O10_15 N5_15 O9_15 117.0(4)
O8_16 N6_16 O10_16 124.2(5)
O8_16 N6_16 O9_16 117.5(5)
O10_16 N6_16 O9_16 118.3(5)
O8_17 N7_17 O10_17 124.2(4)
O8_17 N7_17 O9_17 118.7(4)
O10_17 N7_17 O9_17 117.1(4)
O8_18 N8_18 O10_18 121.9(5)
O8_18 N8_18 O9_18 121.0(4)
O10_18 N8_18 O9_18 117.0(5)
O10_19 N9_19 O9_19 124.2(5)
O10_19 N9_19 O8_19 119.6(5)
O9_19 N9_19 O8_19 116.2(4)
O9_20 N10_20 O10_20 123.2(5)
O9_20 N10_20 O8_20 119.8(5)
O10_20 N10_20 O8_20 117.0(5)
O10_21 N11_21 O9_21 123.0(5)
O10_21 N11_21 O8_21 120.1(5)
O9_21 N11_21 O8_21 116.8(4)
O10_22 N12_22 O9_22 124.3(5)
O10_22 N12_22 O8_22 118.6(5)
O9_22 N12_22 O8_22 117.1(4)
O9_23 N13_23 O10_23 122.1(5)
O9_23 N13_23 O8_23 118.6(5)
O10_23 N13_23 O8_23 119.2(5)
O10_24 N14_24 O9_24 123.7(5)
O10_24 N14_24 O8_24 120.1(5)
O9_24 N14_24 O8_24 116.2(4)
O10_25 N15_25 O9_25 123.2(5)
O10_25 N15_25 O8_25 117.5(4)
O9_25 N15_25 O8_25 119.2(4)
O10_26 N16_26 O9_26 122.2(5)
O10_26 N16_26 O8_26 120.2(5)
O9_26 N16_26 O8_26 117.6(5)

loop_
_geom_bond_atom_site_label_1
_geom_bond_atom_site_label_2
_geom_bond_distance
O6_1 Fe1_1 2.061(4)
O6_1 H1W_1 0.822(10)
O6_1 H2W_1 0.818(10)
O7_1 Fe1_1 2.090(4)
O7_1 H3W_1 0.818(10)
O7_1 H4W_1 0.814(10)
Fe1_1 O5_1 2.181(4)
Fe1_1 O4_1 2.226(4)
Fe1_1 O3_1 2.227(3)
Fe1_1 O1_1 2.240(4)
Fe1_1 O2_1 2.240(4)
O1_1 C1_1 1.439(7)
O1_1 C10_1 1.441(6)
O2_1 C3_1 1.430(6)
O2_1 C2_1 1.438(6)
O3_1 C5_1 1.442(6)
O3_1 C4_1 1.443(7)
O4_1 C7_1 1.429(6)
O4_1 C6_1 1.439(6)
O5_1 C8_1 1.420(6)
O5_1 C9_1 1.433(6)
C1_1 C2_1 1.508(7)
C1_1 H11_1 0.9900
C1_1 H12_1 0.9900
C2_1 H21_1 0.9900
C2_1 H22_1 0.9900
C3_1 C4_1 1.515(7)
C3_1 H31_1 0.9900
C3_1 H32_1 0.9900
C4_1 H41_1 0.9900
C4_1 H42_1 0.9900
C5_1 C6_1 1.476(8)
C5_1 H51_1 0.9900
C5_1 H52_1 0.9900
C6_1 H61_1 0.9900
C6_1 H62_1 0.9900
C7_1 C8_1 1.503(7)
C7_1 H71_1 0.9900
C7_1 H72_1 0.9900
C8_1 H81_1 0.9900
C8_1 H82_1 0.9900
C9_1 C10_1 1.504(8)
C9_1 H91_1 0.9900
C9_1 H92_1 0.9900
C10_1 H101_1 0.9900
C10_1 H102_1 0.9900
O6_2 Fe2_2 2.076(4)
O6_2 H1W_2 0.819(10)
O6_2 H2W_2 0.820(10)
O7_2 Fe2_2 2.039(4)
O7_2 H3W_2 0.817(10)
O7_2 H4W_2 0.818(10)
Fe2_2 O2_2 2.190(4)
Fe2_2 O5_2 2.191(4)
Fe2_2 O4_2 2.240(4)
Fe2_2 O3_2 2.255(3)
Fe2_2 O1_2 2.257(4)
O1_2 C1_2 1.433(7)
O1_2 C10_2 1.435(6)
O2_2 C2_2 1.434(6)
O2_2 C3_2 1.452(6)
O3_2 C4_2 1.441(7)
O3_2 C5_2 1.442(6)
O4_2 C6_2 1.446(6)
O4_2 C7_2 1.456(6)
O5_2 C9_2 1.416(6)
O5_2 C8_2 1.430(6)
C1_2 C2_2 1.495(7)
C1_2 H11_2 0.9900
C1_2 H12_2 0.9900
C2_2 H21_2 0.9900
C2_2 H22_2 0.9900
C3_2 C4_2 1.484(7)
C3_2 H31_2 0.9900
C3_2 H32_2 0.9900
C4_2 H41_2 0.9900
C4_2 H42_2 0.9900
C5_2 C6_2 1.533(8)
C5_2 H51_2 0.9900
C5_2 H52_2 0.9900
C6_2 H61_2 0.9900
C6_2 H62_2 0.9900
C7_2 C8_2 1.514(7)
C7_2 H71_2 0.9900
C7_2 H72_2 0.9900
C8_2 H81_2 0.9900
C8_2 H82_2 0.9900
C9_2 C10_2 1.495(8)
C9_2 H91_2 0.9900
C9_2 H92_2 0.9900
C10_2 H101_2 0.9900
C10_2 H102_2 0.9900
O6_3 Fe3_3 2.048(4)
O6_3 Fe9_9 2.054(8)
O6_3 H1W_3 0.821(10)
O6_3 H2W_3 0.817(10)
O7_3 Fe9_9 2.087(8)
O7_3 Fe3_3 2.088(4)
O7_3 H3W_3 0.828(10)
O7_3 H4W_3 0.821(10)
Fe3_3 O5_3 2.193(3)
Fe3_3 O3_3 2.232(3)
Fe3_3 O4_3 2.233(4)
Fe3_3 O1_3 2.247(4)
Fe3_3 O2_3 2.254(4)
O1_3 C1_3 1.433(6)
O1_3 C10_3 1.435(5)
O2_3 C2_3 1.428(6)
O2_3 C3_3 1.439(6)
O2_3 H7B_9 1.4667
O3_3 C5_3 1.439(6)
O3_3 C4_3 1.449(6)
O4_3 C6_3 1.433(6)
O4_3 C7_3 1.435(6)
O5_3 C9_3 1.417(6)
O5_3 C8_3 1.436(6)
C1_3 C2_3 1.511(7)
C1_3 H11_3 0.9900
C1_3 H12_3 0.9900
C1_3 H6A_9 1.1074
C1_3 H6B_9 1.0620
C2_3 H21_3 0.9900
C2_3 H22_3 0.9900
C2_3 H7A_9 0.8545
C3_3 C4_3 1.494(7)
C3_3 H31_3 0.9900
C3_3 H32_3 0.9900
C3_3 H8A_9 0.9452
C3_3 H8B_9 1.0823
C4_3 H41_3 0.9900
C4_3 H42_3 0.9900
C4_3 H9A_9 0.8710
C4_3 H9B_9 1.0025
C5_3 C6_3 1.512(7)
C5_3 H51_3 0.9900
C5_3 H52_3 0.9900
C5_3 H10A_9 0.9782
C6_3 H61_3 0.9900
C6_3 H62_3 0.9900
C6_3 H1A_9 1.3450
C6_3 H1B_9 0.9621
C7_3 C8_3 1.510(7)
C7_3 H71_3 0.9900
C7_3 H72_3 0.9900
C7_3 H2B_9 1.0944
C8_3 H81_3 0.9900
C8_3 H82_3 0.9900
C8_3 H3A_9 0.9099
C8_3 H3B_9 1.3699
C9_3 C10_3 1.502(7)
C9_3 H91_3 0.9900
C9_3 H92_3 0.9900
C9_3 H4A_9 0.9924
C9_3 H4B_9 1.2566
C10_3 H101_3 0.9900
C10_3 H102_3 0.9900
C10_3 H5B_9 0.9862
Fe9_9 O5_9 2.0667
Fe9_9 O3_9 2.1465
Fe9_9 O2_9 2.1684
Fe9_9 O1_9 2.1855
Fe9_9 O4_9 2.2167
O1_9 C10_9 1.4144
O1_9 C1_9 1.4229
O2_9 C3_9 1.3965
O2_9 C2_9 1.4350
O3_9 C5_9 1.3841
O3_9 C4_9 1.4244
O4_9 C6_9 1.3760
O4_9 C7_9 1.4258
O5_9 C9_9 1.3960
O5_9 C8_9 1.4271
C1_9 C2_9 1.4300
C1_9 H1A_9 0.9724
C1_9 H1B_9 0.9575
C2_9 H2A_9 0.9716
C2_9 H2B_9 0.9724
C3_9 C4_9 1.4766
C3_9 H3A_9 0.9713
C3_9 H3B_9 0.9712
C4_9 H4A_9 0.9445
C4_9 H4B_9 0.9728
C5_9 C6_9 1.5213
C5_9 H5A_9 0.9716
C5_9 H5B_9 0.9446
C6_9 H6A_9 0.9712
C6_9 H6B_9 0.9659
C7_9 C8_9 1.4089
C7_9 H7A_9 0.9673
C7_9 H7B_9 0.9712
C8_9 H8A_9 0.9641
C8_9 H8B_9 0.9675
C9_9 C10_9 1.5035
C9_9 H9A_9 0.9528
C9_9 H9B_9 0.9725
C10_9 H10A_9 0.9545
C10_9 H10B_9 0.9723
O6_4 Fe4_4 2.058(4)
O6_4 H1W_4 0.816(10)
O6_4 H2W_4 0.826(10)
O7_4 Fe4_4 2.084(4)
O7_4 H3W_4 0.823(10)
O7_4 H4W_4 0.821(10)
Fe4_4 O5_4 2.177(3)
Fe4_4 O2_4 2.220(4)
Fe4_4 O3_4 2.226(3)
Fe4_4 O4_4 2.230(4)
Fe4_4 O1_4 2.234(4)
O1_4 C10_4 1.433(6)
O1_4 C1_4 1.449(6)
O2_4 C3_4 1.423(5)
O2_4 C2_4 1.433(6)
O3_4 C5_4 1.434(6)
O3_4 C4_4 1.439(6)
O4_4 C7_4 1.422(6)
O4_4 C6_4 1.443(6)
O5_4 C8_4 1.419(6)
O5_4 C9_4 1.434(6)
C1_4 C2_4 1.518(7)
C1_4 H11_4 0.9900
C1_4 H12_4 0.9900
C2_4 H21_4 0.9900
C2_4 H22_4 0.9900
C3_4 C4_4 1.522(7)
C3_4 H31_4 0.9900
C3_4 H32_4 0.9900
C4_4 H41_4 0.9900
C4_4 H42_4 0.9900
C5_4 C6_4 1.459(8)
C5_4 H51_4 0.9900
C5_4 H52_4 0.9900
C6_4 H61_4 0.9900
C6_4 H62_4 0.9900
C7_4 C8_4 1.512(7)
C7_4 H71_4 0.9900
C7_4 H72_4 0.9900
C8_4 H81_4 0.9900
C8_4 H82_4 0.9900
C9_4 C10_4 1.527(8)
C9_4 H91_4 0.9900
C9_4 H92_4 0.9900
C10_4 H101_4 0.9900
C10_4 H102_4 0.9900
O6_5 Fe5_5 2.084(4)
O6_5 H1W_5 0.814(10)
O6_5 H2W_5 0.817(10)
O7_5 Fe5_5 2.036(4)
O7_5 H3W_5 0.808(10)
O7_5 H4W_5 0.813(10)
Fe5_5 O5_5 2.179(4)
Fe5_5 O2_5 2.205(4)
Fe5_5 O1_5 2.239(4)
Fe5_5 O4_5 2.239(4)
Fe5_5 O3_5 2.244(3)
O1_5 C10_5 1.430(6)
O1_5 C1_5 1.444(7)
O2_5 C3_5 1.443(6)
O2_5 C2_5 1.445(6)
O3_5 C4_5 1.434(7)
O3_5 C5_5 1.437(6)
O4_5 C6_5 1.432(6)
O4_5 C7_5 1.449(6)
O5_5 C9_5 1.413(6)
O5_5 C8_5 1.429(6)
C1_5 C2_5 1.483(7)
C1_5 H11_5 0.9900
C1_5 H12_5 0.9900
C2_5 H21_5 0.9900
C2_5 H22_5 0.9900
C3_5 C4_5 1.489(7)
C3_5 H31_5 0.9900
C3_5 H32_5 0.9900
C4_5 H41_5 0.9900
C4_5 H42_5 0.9900
C5_5 C6_5 1.529(9)
C5_5 H51_5 0.9900
C5_5 H52_5 0.9900
C6_5 H61_5 0.9900
C6_5 H62_5 0.9900
C7_5 C8_5 1.505(7)
C7_5 H71_5 0.9900
C7_5 H72_5 0.9900
C8_5 H81_5 0.9900
C8_5 H82_5 0.9900
C9_5 C10_5 1.512(8)
C9_5 H91_5 0.9900
C9_5 H92_5 0.9900
C10_5 H101_5 0.9900
C10_5 H102_5 0.9900
O6_6 Fe6_6 2.058(4)
O6_6 H1W_6 0.819(10)
O6_6 H2W_6 0.819(10)
O7_6 Fe6_6 2.078(4)
O7_6 H3W_6 0.823(10)
O7_6 H4W_6 0.823(10)
Fe6_6 O5_6 2.194(4)
Fe6_6 O3_6 2.227(3)
Fe6_6 O4_6 2.239(4)
Fe6_6 O2_6 2.251(4)
Fe6_6 O1_6 2.254(4)
O1_6 C1_6 1.427(7)
O1_6 C10_6 1.450(6)
O2_6 C2_6 1.428(6)
O2_6 C3_6 1.431(6)
O3_6 C5_6 1.437(6)
O3_6 C4_6 1.451(7)
O4_6 C7_6 1.428(7)
O4_6 C6_6 1.454(6)
O5_6 C8_6 1.426(6)
O5_6 C9_6 1.435(6)
C1_6 C2_6 1.514(8)
C1_6 H11_6 0.9900
C1_6 H12_6 0.9900
C2_6 H21_6 0.9900
C2_6 H22_6 0.9900
C3_6 C4_6 1.505(7)
C3_6 H31_6 0.9900
C3_6 H32_6 0.9900
C4_6 H41_6 0.9900
C4_6 H42_6 0.9900
C5_6 C6_6 1.488(9)
C5_6 H51_6 0.9900
C5_6 H52_6 0.9900
C6_6 H61_6 0.9900
C6_6 H62_6 0.9900
C7_6 C8_6 1.504(7)
C7_6 H71_6 0.9900
C7_6 H72_6 0.9900
C8_6 H81_6 0.9900
C8_6 H82_6 0.9900
C9_6 C10_6 1.487(8)
C9_6 H91_6 0.9900
C9_6 H92_6 0.9900
C10_6 H101_6 0.9900
C10_6 H102_6 0.9900
O6_7 Fe7_7 2.065(4)
O6_7 Fe10_10 2.218(6)
O6_7 H1W_7 0.824(10)
O6_7 H2W_7 0.816(10)
O7_7 Fe10_10 1.908(6)
O7_7 Fe7_7 2.055(4)
O7_7 H3W_7 0.820(10)
O7_7 H4W_7 0.818(10)
Fe7_7 O5_7 2.196(3)
Fe7_7 O2_7 2.218(4)
Fe7_7 O4_7 2.233(4)
Fe7_7 O3_7 2.245(3)
Fe7_7 O1_7 2.262(3)
O1_7 C1_7 1.433(6)
O1_7 C10_7 1.433(5)
O1_7 H5B_10 1.4372
O2_7 C2_7 1.433(6)
O2_7 C3_7 1.448(5)
O3_7 C5_7 1.427(6)
O3_7 C4_7 1.433(6)
O3_7 H10A_10 1.3622
O4_7 C6_7 1.442(6)
O4_7 C7_7 1.452(6)
O5_7 C9_7 1.425(6)
O5_7 C8_7 1.437(6)
C1_7 C2_7 1.485(7)
C1_7 H11_7 0.9900
C1_7 H12_7 0.9900
C1_7 H6A_10 0.9867
C1_7 H6B_10 1.2655
C2_7 H21_7 0.9900
C2_7 H22_7 0.9900
C2_7 H7B_10 1.0023
C3_7 C4_7 1.505(7)
C3_7 H31_7 0.9900
C3_7 H32_7 0.9900
C3_7 H8A_10 0.9422
C3_7 H8B_10 1.1151
C4_7 H41_7 0.9900
C4_7 H42_7 0.9900
C4_7 H9A_10 1.0295
C4_7 H9B_10 0.8192
C5_7 C6_7 1.539(7)
C5_7 H51_7 0.9900
C5_7 H52_7 0.9900
C5_7 H10B_10 0.7933
C6_7 H61_7 0.9900
C6_7 H62_7 0.9900
C6_7 H1A_10 1.0402
C6_7 H1B_10 1.1755
C7_7 C8_7 1.493(7)
C7_7 H71_7 0.9900
C7_7 H72_7 0.9900
C7_7 H2A_10 1.1412
C8_7 H81_7 0.9900
C8_7 H82_7 0.9900
C8_7 H3A_10 1.4792
C8_7 H3B_10 0.9108
C9_7 C10_7 1.501(7)
C9_7 H91_7 0.9900
C9_7 H92_7 0.9900
C9_7 H4A_10 1.1179
C9_7 H4B_10 1.0560
C10_7 H101_7 0.9900
C10_7 H102_7 0.9900
C10_7 H5A_10 0.9887
Fe10_10 O5_10 2.0840
Fe10_10 O3_10 2.1288
Fe10_10 O2_10 2.1656
Fe10_10 O1_10 2.1988
Fe10_10 O4_10 2.2172
O1_10 C10_10 1.3875
O1_10 C1_10 1.4639
O2_10 C3_10 1.3775
O2_10 C2_10 1.3949
O3_10 C4_10 1.4402
O3_10 C5_10 1.4441
O4_10 C6_10 1.3933
O4_10 C7_10 1.4051
O5_10 C9_10 1.3797
O5_10 C8_10 1.4120
C1_10 C2_10 1.4861
C1_10 H1A_10 0.9578
C1_10 H1B_10 0.9721
C2_10 H2A_10 0.9725
C2_10 H2B_10 0.9713
C3_10 C4_10 1.4937
C3_10 H3A_10 0.9708
C3_10 H3B_10 0.9719
C4_10 H4A_10 0.9724
C4_10 H4B_10 0.9453
C5_10 C6_10 1.4784
C5_10 H5A_10 0.9446
C5_10 H5B_10 0.9708
C6_10 H6A_10 0.9663
C6_10 H6B_10 0.9705
C7_10 C8_10 1.4911
C7_10 H7A_10 0.9702
C7_10 H7B_10 0.9675
C8_10 H8A_10 0.9666
C8_10 H8B_10 0.9646
C9_10 C10_10 1.4961
C9_10 H9A_10 0.9718
C9_10 H9B_10 0.9532
C10_10 H10A_10 0.9718
C10_10 H10B_10 0.9540
O6_8 Fe8_8 2.085(4)
O6_8 H1W_8 0.826(10)
O6_8 H2W_8 0.812(10)
O7_8 Fe8_8 2.027(4)
O7_8 H3W_8 0.824(10)
O7_8 H4W_8 0.820(10)
Fe8_8 O5_8 2.178(3)
Fe8_8 O1_8 2.222(4)
Fe8_8 O3_8 2.226(3)
Fe8_8 O2_8 2.227(4)
Fe8_8 O4_8 2.248(4)
O1_8 C10_8 1.426(6)
O1_8 C1_8 1.463(7)
O2_8 C2_8 1.435(6)
O2_8 C3_8 1.440(6)
O3_8 C5_8 1.436(6)
O3_8 C4_8 1.443(7)
O4_8 C6_8 1.439(6)
O4_8 C7_8 1.440(6)
O5_8 C9_8 1.423(6)
O5_8 C8_8 1.424(6)
C1_8 C2_8 1.496(7)
C1_8 H11_8 0.9900
C1_8 H12_8 0.9900
C2_8 H21_8 0.9900
C2_8 H22_8 0.9900
C3_8 C4_8 1.500(7)
C3_8 H31_8 0.9900
C3_8 H32_8 0.9900
C4_8 H41_8 0.9900
C4_8 H42_8 0.9900
C5_8 C6_8 1.496(8)
C5_8 H51_8 0.9900
C5_8 H52_8 0.9900
C6_8 H61_8 0.9900
C6_8 H62_8 0.9900
C7_8 C8_8 1.516(7)
C7_8 H71_8 0.9900
C7_8 H72_8 0.9900
C8_8 H81_8 0.9900
C8_8 H82_8 0.9900
C9_8 C10_8 1.521(8)
C9_8 H91_8 0.9900
C9_8 H92_8 0.9900
C10_8 H101_8 0.9900
C10_8 H102_8 0.9900
N1_11 O8_11 1.213(7)
N1_11 O10_11 1.233(6)
N1_11 O9_11 1.301(6)
N2_12 O8_12 1.232(6)
N2_12 O10_12 1.238(5)
N2_12 O9_12 1.275(6)
N3_13 O8_13 1.232(6)
N3_13 O10_13 1.254(6)
N3_13 O9_13 1.285(6)
N4_14 O8_14 1.205(6)
N4_14 O10_14 1.231(6)
N4_14 O9_14 1.303(6)
N5_15 O8_15 1.233(6)
N5_15 O10_15 1.242(5)
N5_15 O9_15 1.269(6)
N6_16 O8_16 1.232(6)
N6_16 O10_16 1.233(5)
N6_16 O9_16 1.298(6)
N7_17 O8_17 1.229(6)
N7_17 O10_17 1.240(5)
N7_17 O9_17 1.285(5)
N8_18 O8_18 1.230(6)
N8_18 O10_18 1.255(6)
N8_18 O9_18 1.287(6)
N9_19 O10_19 1.229(5)
N9_19 O9_19 1.259(5)
N9_19 O8_19 1.282(6)
N10_20 O9_20 1.227(6)
N10_20 O10_20 1.244(6)
N10_20 O8_20 1.282(6)
N11_21 O10_21 1.213(6)
N11_21 O9_21 1.236(6)
N11_21 O8_21 1.282(6)
N12_22 O10_22 1.228(6)
N12_22 O9_22 1.244(6)
N12_22 O8_22 1.289(6)
N13_23 O9_23 1.226(6)
N13_23 O10_23 1.234(5)
N13_23 O8_23 1.275(6)
N14_24 O10_24 1.227(5)
N14_24 O9_24 1.245(6)
N14_24 O8_24 1.284(6)
N15_25 O10_25 1.226(5)
N15_25 O9_25 1.237(5)
N15_25 O8_25 1.276(6)
N16_26 O10_26 1.224(6)
N16_26 O9_26 1.236(6)
N16_26 O8_26 1.274(7)

loop_
_geom_hbond_atom_site_label_D
_geom_hbond_atom_site_label_H
_geom_hbond_atom_site_label_A
_geom_hbond_site_symmetry_A
_geom_hbond_distance_DH
_geom_hbond_distance_HA
_geom_hbond_distance_DA
_geom_hbond_angle_DHA
O6_1 H1W_1 O9_11 . 0.822(10) 2.146(16) 2.941(6) 163(4)
O6_1 H1W_1 O8_11 . 0.822(10) 2.52(3) 3.040(6) 123(3)
O6_1 H2W_1 O9_21 4 0.818(10) 1.927(15) 2.733(6) 168(5)
O6_1 H2W_1 O10_21 4 0.818(10) 2.69(3) 3.344(6) 138(4)
O7_1 H3W_1 O9_14 4_545 0.818(10) 1.983(18) 2.730(6) 151(3)
O7_1 H3W_1 O10_14 4_545 0.818(10) 2.45(3) 3.083(6) 135(3)
O7_1 H4W_1 O8_19 . 0.814(10) 1.975(15) 2.767(5) 164(4)
O6_2 H1W_2 O9_13 4_545 0.819(10) 1.869(13) 2.680(6) 170(5)
O6_2 H1W_2 O10_13 4_545 0.819(10) 2.70(3) 3.340(6) 136(4)
O6_2 H2W_2 O8_20 . 0.820(10) 2.39(2) 3.149(6) 155(4)
O6_2 H2W_2 O9_20 . 0.820(10) 2.15(2) 2.879(5) 148(4)
O7_2 H3W_2 O9_20 4 0.817(10) 2.000(13) 2.810(6) 171(4)
O7_2 H4W_2 O8_12 . 0.818(10) 1.940(14) 2.737(5) 165(4)
O7_2 H4W_2 O9_12 . 0.818(10) 2.62(3) 3.258(5) 136(4)
O6_3 H1W_3 O9_19 4 0.821(10) 1.99(2) 2.744(6) 152(4)
O6_3 H2W_3 O8_13 . 0.817(10) 2.06(2) 2.788(6) 149(4)
O6_3 H2W_3 O9_13 . 0.817(10) 2.44(3) 3.167(6) 149(4)
O7_3 H3W_3 O9_12 4_545 0.828(10) 1.896(14) 2.705(6) 165(4)
O7_3 H3W_3 O10_12 4_545 0.828(10) 2.63(3) 3.251(6) 132(3)
O7_3 H4W_3 O8_21 . 0.821(10) 1.950(12) 2.765(5) 171(4)
O7_3 H4W_3 O9_21 . 0.821(10) 2.64(4) 3.168(6) 124(4)
O6_4 H1W_4 O9_26 4_556 0.816(10) 1.928(11) 2.743(6) 175(4)
O6_4 H1W_4 O10_26 4_556 0.816(10) 2.74(3) 3.337(6) 132(4)
O6_4 H2W_4 O8_14 . 0.826(10) 2.52(3) 3.042(5) 122(3)
O6_4 H2W_4 O9_14 . 0.826(10) 2.057(16) 2.859(5) 164(4)
O7_4 H3W_4 O9_11 4_545 0.823(10) 1.948(18) 2.724(6) 157(4)
O7_4 H3W_4 O10_11 4_545 0.823(10) 2.52(3) 3.160(6) 135(3)
O7_4 H4W_4 O8_22 . 0.821(10) 1.985(14) 2.793(5) 168(4)
O6_5 H1W_5 O8_23 . 0.814(10) 2.262(14) 3.055(5) 165(4)
O6_5 H1W_5 O9_23 . 0.814(10) 2.30(3) 2.940(5) 136(4)
O6_5 H2W_5 O9_18 4_546 0.817(10) 1.886(13) 2.696(5) 171(5)
O7_5 H3W_5 O9_25 4_556 0.808(10) 2.032(14) 2.826(6) 168(4)
O7_5 H3W_5 O10_25 4_556 0.808(10) 2.65(3) 3.139(6) 120(3)
O7_5 H4W_5 O8_15 . 0.813(10) 1.948(14) 2.737(5) 163(4)
O7_5 H4W_5 O9_15 . 0.813(10) 2.74(4) 3.266(5) 124(4)
O6_6 H1W_6 O8_16 . 0.819(10) 2.07(2) 2.816(5) 151(4)
O6_6 H1W_6 O9_16 . 0.819(10) 2.40(3) 3.093(5) 143(4)
O6_6 H2W_6 O9_24 4_556 0.819(10) 2.02(2) 2.739(6) 147(3)
O7_6 H3W_6 O8_24 . 0.823(10) 1.98(2) 2.733(5) 152(4)
O7_6 H4W_6 O9_17 4_546 0.823(10) 1.892(15) 2.676(6) 159(3)
O7_6 H4W_6 O10_17 4_546 0.823(10) 2.56(3) 3.186(6) 134(4)
O6_7 H1W_7 O9_16 4_546 0.824(10) 1.870(14) 2.671(6) 164(4)
O6_7 H1W_7 O10_16 4_546 0.824(10) 2.63(3) 3.304(6) 140(3)
O6_7 H2W_7 O8_25 . 0.816(10) 2.325(11) 3.139(5) 177(4)
O6_7 H2W_7 O9_25 . 0.816(10) 2.31(3) 2.875(5) 127(3)
O7_7 H3W_7 O9_23 4_556 0.820(10) 1.978(13) 2.791(6) 171(5)
O7_7 H3W_7 O10_23 4_556 0.820(10) 2.69(4) 3.200(5) 122(3)
O7_7 H4W_7 O8_17 . 0.818(10) 2.14(3) 2.753(5) 132(3)
O7_7 H4W_7 O9_17 . 0.818(10) 2.352(15) 3.152(5) 166(3)
O6_8 H1W_8 O9_15 4_546 0.826(10) 1.900(12) 2.722(6) 173(4)
O6_8 H2W_8 O8_26 . 0.812(10) 2.022(14) 2.816(6) 165(4)
O6_8 H2W_8 O9_26 . 0.812(10) 2.48(3) 3.111(6) 136(4)
O7_8 H3W_8 O9_22 4_556 0.824(10) 1.961(17) 2.758(6) 163(4)
O7_8 H4W_8 O8_18 . 0.820(10) 1.955(15) 2.749(5) 163(4)
O7_8 H4W_8 O9_18 . 0.820(10) 2.58(3) 3.220(5) 136(4)

loop_
_geom_torsion_atom_site_label_1
_geom_torsion_atom_site_label_2
_geom_torsion_atom_site_label_3
_geom_torsion_atom_site_label_4
_geom_torsion
O6_1 Fe1_1 O1_1 C1_1 115.3(3)
O7_1 Fe1_1 O1_1 C1_1 -65.4(3)
O5_1 Fe1_1 O1_1 C1_1 -157.8(4)
O4_1 Fe1_1 O1_1 C1_1 -151.4(3)
O3_1 Fe1_1 O1_1 C1_1 34.0(5)
O2_1 Fe1_1 O1_1 C1_1 16.1(3)
O6_1 Fe1_1 O1_1 C10_1 -116.8(4)
O7_1 Fe1_1 O1_1 C10_1 62.5(4)
O5_1 Fe1_1 O1_1 C10_1 -29.8(3)
O4_1 Fe1_1 O1_1 C10_1 -23.5(5)
O3_1 Fe1_1 O1_1 C10_1 161.9(3)
O2_1 Fe1_1 O1_1 C10_1 144.0(4)
O6_1 Fe1_1 O2_1 C3_1 62.9(4)
O7_1 Fe1_1 O2_1 C3_1 -118.9(4)
O5_1 Fe1_1 O2_1 C3_1 159.9(3)
O4_1 Fe1_1 O2_1 C3_1 -43.4(5)
O3_1 Fe1_1 O2_1 C3_1 -19.3(3)
O1_1 Fe1_1 O2_1 C3_1 150.1(4)
O6_1 Fe1_1 O2_1 C2_1 -69.7(4)
O7_1 Fe1_1 O2_1 C2_1 108.4(4)
O5_1 Fe1_1 O2_1 C2_1 27.3(5)
O4_1 Fe1_1 O2_1 C2_1 -176.0(3)
O3_1 Fe1_1 O2_1 C2_1 -151.9(4)
O1_1 Fe1_1 O2_1 C2_1 17.5(4)
O6_1 Fe1_1 O3_1 C5_1 115.0(4)
O7_1 Fe1_1 O3_1 C5_1 -65.4(4)
O5_1 Fe1_1 O3_1 C5_1 36.6(5)
O4_1 Fe1_1 O3_1 C5_1 21.3(4)
O1_1 Fe1_1 O3_1 C5_1 -162.2(4)
O2_1 Fe1_1 O3_1 C5_1 -144.3(4)
O6_1 Fe1_1 O3_1 C4_1 -114.8(3)
O7_1 Fe1_1 O3_1 C4_1 64.8(3)
O5_1 Fe1_1 O3_1 C4_1 166.7(3)
O4_1 Fe1_1 O3_1 C4_1 151.5(4)
O1_1 Fe1_1 O3_1 C4_1 -32.0(5)
O2_1 Fe1_1 O3_1 C4_1 -14.1(3)
O6_1 Fe1_1 O4_1 C7_1 57.8(3)
O7_1 Fe1_1 O4_1 C7_1 -120.6(3)
O5_1 Fe1_1 O4_1 C7_1 -28.4(3)
O3_1 Fe1_1 O4_1 C7_1 142.0(3)
O1_1 Fe1_1 O4_1 C7_1 -34.8(4)
O2_1 Fe1_1 O4_1 C7_1 166.1(3)
O6_1 Fe1_1 O4_1 C6_1 -74.0(4)
O7_1 Fe1_1 O4_1 C6_1 107.6(4)
O5_1 Fe1_1 O4_1 C6_1 -160.1(4)
O3_1 Fe1_1 O4_1 C6_1 10.3(3)
O1_1 Fe1_1 O4_1 C6_1 -166.5(3)
O2_1 Fe1_1 O4_1 C6_1 34.3(5)
O6_1 Fe1_1 O5_1 C8_1 -93.2(4)
O7_1 Fe1_1 O5_1 C8_1 88.2(4)
O4_1 Fe1_1 O5_1 C8_1 0.2(4)
O3_1 Fe1_1 O5_1 C8_1 -15.3(5)
O1_1 Fe1_1 O5_1 C8_1 175.9(4)
O2_1 Fe1_1 O5_1 C8_1 166.0(4)
O6_1 Fe1_1 O5_1 C9_1 91.6(4)
O7_1 Fe1_1 O5_1 C9_1 -87.0(4)
O4_1 Fe1_1 O5_1 C9_1 -175.1(4)
O3_1 Fe1_1 O5_1 C9_1 169.4(3)
O1_1 Fe1_1 O5_1 C9_1 0.7(4)
O2_1 Fe1_1 O5_1 C9_1 -9.3(5)
C10_1 O1_1 C1_1 C2_1 -173.1(4)
Fe1_1 O1_1 C1_1 C2_1 -45.2(5)
C3_1 O2_1 C2_1 C1_1 -177.2(5)
Fe1_1 O2_1 C2_1 C1_1 -45.7(6)
O1_1 C1_1 C2_1 O2_1 58.6(6)
C2_1 O2_1 C3_1 C4_1 178.9(5)
Fe1_1 O2_1 C3_1 C4_1 47.1(5)
C5_1 O3_1 C4_1 C3_1 171.4(4)
Fe1_1 O3_1 C4_1 C3_1 42.9(5)
O2_1 C3_1 C4_1 O3_1 -58.0(6)
C4_1 O3_1 C5_1 C6_1 -178.4(4)
Fe1_1 O3_1 C5_1 C6_1 -48.8(5)
C7_1 O4_1 C6_1 C5_1 -170.0(5)
Fe1_1 O4_1 C6_1 C5_1 -39.2(5)
O3_1 C5_1 C6_1 O4_1 57.2(6)
C6_1 O4_1 C7_1 C8_1 -177.7(4)
Fe1_1 O4_1 C7_1 C8_1 51.2(5)
C9_1 O5_1 C8_1 C7_1 -159.3(5)
Fe1_1 O5_1 C8_1 C7_1 25.3(6)
O4_1 C7_1 C8_1 O5_1 -47.3(6)
C8_1 O5_1 C9_1 C10_1 -149.2(5)
Fe1_1 O5_1 C9_1 C10_1 26.2(5)
C1_1 O1_1 C10_1 C9_1 -179.3(4)
Fe1_1 O1_1 C10_1 C9_1 52.6(5)
O5_1 C9_1 C10_1 O1_1 -48.8(5)
O7_2 Fe2_2 O1_2 C1_2 67.9(3)
O6_2 Fe2_2 O1_2 C1_2 -115.5(3)
O2_2 Fe2_2 O1_2 C1_2 -15.7(3)
O5_2 Fe2_2 O1_2 C1_2 156.8(4)
O4_2 Fe2_2 O1_2 C1_2 154.7(3)
O3_2 Fe2_2 O1_2 C1_2 -34.7(5)
O7_2 Fe2_2 O1_2 C10_2 -61.8(4)
O6_2 Fe2_2 O1_2 C10_2 114.8(3)
O2_2 Fe2_2 O1_2 C10_2 -145.4(4)
O5_2 Fe2_2 O1_2 C10_2 27.1(3)
O4_2 Fe2_2 O1_2 C10_2 25.0(5)
O3_2 Fe2_2 O1_2 C10_2 -164.4(3)
O7_2 Fe2_2 O2_2 C2_2 -108.7(4)
O6_2 Fe2_2 O2_2 C2_2 70.3(4)
O5_2 Fe2_2 O2_2 C2_2 -28.6(5)
O4_2 Fe2_2 O2_2 C2_2 173.5(3)
O3_2 Fe2_2 O2_2 C2_2 151.9(4)
O1_2 Fe2_2 O2_2 C2_2 -16.7(4)
O7_2 Fe2_2 O2_2 C3_2 117.6(3)
O6_2 Fe2_2 O2_2 C3_2 -63.4(3)
O5_2 Fe2_2 O2_2 C3_2 -162.2(3)
O4_2 Fe2_2 O2_2 C3_2 39.9(5)
O3_2 Fe2_2 O2_2 C3_2 18.3(3)
O1_2 Fe2_2 O2_2 C3_2 -150.4(4)
O7_2 Fe2_2 O3_2 C4_2 -65.7(3)
O6_2 Fe2_2 O3_2 C4_2 117.1(3)
O2_2 Fe2_2 O3_2 C4_2 15.8(3)
O5_2 Fe2_2 O3_2 C4_2 -163.7(3)
O4_2 Fe2_2 O3_2 C4_2 -151.3(3)
O1_2 Fe2_2 O3_2 C4_2 34.7(5)
O7_2 Fe2_2 O3_2 C5_2 63.2(4)
O6_2 Fe2_2 O3_2 C5_2 -114.0(4)
O2_2 Fe2_2 O3_2 C5_2 144.6(4)
O5_2 Fe2_2 O3_2 C5_2 -34.8(5)
O4_2 Fe2_2 O3_2 C5_2 -22.5(3)
O1_2 Fe2_2 O3_2 C5_2 163.6(3)
O7_2 Fe2_2 O4_2 C6_2 -110.3(4)
O6_2 Fe2_2 O4_2 C6_2 72.4(4)
O2_2 Fe2_2 O4_2 C6_2 -33.8(5)
O5_2 Fe2_2 O4_2 C6_2 160.0(4)
O3_2 Fe2_2 O4_2 C6_2 -12.2(3)
O1_2 Fe2_2 O4_2 C6_2 162.1(3)
O7_2 Fe2_2 O4_2 C7_2 119.9(3)
O6_2 Fe2_2 O4_2 C7_2 -57.5(3)
O2_2 Fe2_2 O4_2 C7_2 -163.6(3)
O5_2 Fe2_2 O4_2 C7_2 30.2(3)
O3_2 Fe2_2 O4_2 C7_2 -142.1(3)
O1_2 Fe2_2 O4_2 C7_2 32.3(4)
O7_2 Fe2_2 O5_2 C9_2 93.0(4)
O6_2 Fe2_2 O5_2 C9_2 -88.1(4)
O2_2 Fe2_2 O5_2 C9_2 14.6(5)
O4_2 Fe2_2 O5_2 C9_2 -178.9(4)
O3_2 Fe2_2 O5_2 C9_2 -166.3(4)
O1_2 Fe2_2 O5_2 C9_2 2.5(4)
O7_2 Fe2_2 O5_2 C8_2 -90.4(4)
O6_2 Fe2_2 O5_2 C8_2 88.5(4)
O2_2 Fe2_2 O5_2 C8_2 -168.9(4)
O4_2 Fe2_2 O5_2 C8_2 -2.3(4)
O3_2 Fe2_2 O5_2 C8_2 10.3(5)
O1_2 Fe2_2 O5_2 C8_2 179.1(4)
C10_2 O1_2 C1_2 C2_2 171.8(4)
Fe2_2 O1_2 C1_2 C2_2 43.6(5)
C3_2 O2_2 C2_2 C1_2 177.4(5)
Fe2_2 O2_2 C2_2 C1_2 44.5(6)
O1_2 C1_2 C2_2 O2_2 -56.6(6)
C2_2 O2_2 C3_2 C4_2 177.9(5)
Fe2_2 O2_2 C3_2 C4_2 -48.4(5)
C5_2 O3_2 C4_2 C3_2 -172.1(4)
Fe2_2 O3_2 C4_2 C3_2 -45.4(5)
O2_2 C3_2 C4_2 O3_2 60.2(6)
C4_2 O3_2 C5_2 C6_2 179.1(4)
Fe2_2 O3_2 C5_2 C6_2 51.5(5)
C7_2 O4_2 C6_2 C5_2 171.4(4)
Fe2_2 O4_2 C6_2 C5_2 41.9(5)
O3_2 C5_2 C6_2 O4_2 -60.6(5)
C6_2 O4_2 C7_2 C8_2 177.5(4)
Fe2_2 O4_2 C7_2 C8_2 -52.1(5)
C9_2 O5_2 C8_2 C7_2 152.8(5)
Fe2_2 O5_2 C8_2 C7_2 -23.9(6)
O4_2 C7_2 C8_2 O5_2 46.9(6)
C8_2 O5_2 C9_2 C10_2 153.8(5)
Fe2_2 O5_2 C9_2 C10_2 -29.5(5)
C1_2 O1_2 C10_2 C9_2 -179.7(4)
Fe2_2 O1_2 C10_2 C9_2 -51.3(5)
O5_2 C9_2 C10_2 O1_2 50.7(5)
Fe9_9 O6_3 Fe3_3 O7_3 0(5)
Fe9_9 O6_3 Fe3_3 O5_3 -2(3)
Fe9_9 O6_3 Fe3_3 O3_3 -146(3)
Fe9_9 O6_3 Fe3_3 O4_3 -72(3)
Fe9_9 O6_3 Fe3_3 O1_3 70(3)
Fe9_9 O6_3 Fe3_3 O2_3 142(3)
Fe9_9 O7_3 Fe3_3 O6_3 0(5)
Fe9_9 O7_3 Fe3_3 O5_3 2(3)
Fe9_9 O7_3 Fe3_3 O3_3 146(3)
Fe9_9 O7_3 Fe3_3 O4_3 72(3)
Fe9_9 O7_3 Fe3_3 O1_3 -70(3)
Fe9_9 O7_3 Fe3_3 O2_3 -143(3)
O6_3 Fe3_3 O1_3 C1_3 118.8(3)
O7_3 Fe3_3 O1_3 C1_3 -64.0(3)
O5_3 Fe3_3 O1_3 C1_3 -151.7(3)
O3_3 Fe3_3 O1_3 C1_3 37.9(4)
O4_3 Fe3_3 O1_3 C1_3 -153.4(3)
O2_3 Fe3_3 O1_3 C1_3 16.4(3)
O6_3 Fe3_3 O1_3 C10_3 -111.9(3)
O7_3 Fe3_3 O1_3 C10_3 65.4(3)
O5_3 Fe3_3 O1_3 C10_3 -22.4(3)
O3_3 Fe3_3 O1_3 C10_3 167.2(3)
O4_3 Fe3_3 O1_3 C10_3 -24.1(4)
O2_3 Fe3_3 O1_3 C10_3 145.7(3)
O6_3 Fe3_3 O2_3 C2_3 -67.5(3)
O7_3 Fe3_3 O2_3 C2_3 110.7(3)
O5_3 Fe3_3 O2_3 C2_3 36.2(4)
O3_3 Fe3_3 O2_3 C2_3 -149.3(3)
O4_3 Fe3_3 O2_3 C2_3 -173.3(3)
O1_3 Fe3_3 O2_3 C2_3 17.3(3)
O6_3 Fe3_3 O2_3 C3_3 63.9(3)
O7_3 Fe3_3 O2_3 C3_3 -117.9(3)
O5_3 Fe3_3 O2_3 C3_3 167.6(3)
O3_3 Fe3_3 O2_3 C3_3 -17.9(3)
O4_3 Fe3_3 O2_3 C3_3 -41.9(4)
O1_3 Fe3_3 O2_3 C3_3 148.8(3)
O6_3 Fe3_3 O3_3 C5_3 111.7(3)
O7_3 Fe3_3 O3_3 C5_3 -66.7(3)
O5_3 Fe3_3 O3_3 C5_3 29.2(4)
O4_3 Fe3_3 O3_3 C5_3 20.7(3)
O1_3 Fe3_3 O3_3 C5_3 -166.5(3)
O2_3 Fe3_3 O3_3 C5_3 -145.0(3)
O6_3 Fe3_3 O3_3 C4_3 -118.2(3)
O7_3 Fe3_3 O3_3 C4_3 63.5(3)
O5_3 Fe3_3 O3_3 C4_3 159.4(3)
O4_3 Fe3_3 O3_3 C4_3 150.8(3)
O1_3 Fe3_3 O3_3 C4_3 -36.4(4)
O2_3 Fe3_3 O3_3 C4_3 -14.8(3)
O6_3 Fe3_3 O4_3 C6_3 -73.2(3)
O7_3 Fe3_3 O4_3 C6_3 109.6(3)
O5_3 Fe3_3 O4_3 C6_3 -162.3(3)
O3_3 Fe3_3 O4_3 C6_3 12.4(3)
O1_3 Fe3_3 O4_3 C6_3 -160.6(3)
O2_3 Fe3_3 O4_3 C6_3 36.2(4)
O6_3 Fe3_3 O4_3 C7_3 56.5(3)
O7_3 Fe3_3 O4_3 C7_3 -120.7(3)
O5_3 Fe3_3 O4_3 C7_3 -32.6(3)
O3_3 Fe3_3 O4_3 C7_3 142.1(3)
O1_3 Fe3_3 O4_3 C7_3 -30.8(4)
O2_3 Fe3_3 O4_3 C7_3 165.9(3)
O6_3 Fe3_3 O5_3 C9_3 80.8(4)
O7_3 Fe3_3 O5_3 C9_3 -99.1(4)
O3_3 Fe3_3 O5_3 C9_3 162.2(3)
O4_3 Fe3_3 O5_3 C9_3 170.9(4)
O1_3 Fe3_3 O5_3 C9_3 -8.0(3)
O2_3 Fe3_3 O5_3 C9_3 -27.0(5)
O6_3 Fe3_3 O5_3 C8_3 -82.6(4)
O7_3 Fe3_3 O5_3 C8_3 97.4(4)
O3_3 Fe3_3 O5_3 C8_3 -1.3(5)
O4_3 Fe3_3 O5_3 C8_3 7.5(3)
O1_3 Fe3_3 O5_3 C8_3 -171.4(4)
O2_3 Fe3_3 O5_3 C8_3 169.6(3)
C10_3 O1_3 C1_3 C2_3 -173.8(4)
Fe3_3 O1_3 C1_3 C2_3 -45.2(5)
C3_3 O2_3 C2_3 C1_3 -176.4(4)
Fe3_3 O2_3 C2_3 C1_3 -45.7(5)
O1_3 C1_3 C2_3 O2_3 58.8(5)
C2_3 O2_3 C3_3 C4_3 177.1(4)
Fe3_3 O2_3 C3_3 C4_3 46.2(5)
C5_3 O3_3 C4_3 C3_3 172.2(4)
Fe3_3 O3_3 C4_3 C3_3 43.5(4)
O2_3 C3_3 C4_3 O3_3 -57.5(5)
C4_3 O3_3 C5_3 C6_3 -178.7(4)
Fe3_3 O3_3 C5_3 C6_3 -48.6(4)
C7_3 O4_3 C6_3 C5_3 -170.2(4)
Fe3_3 O4_3 C6_3 C5_3 -41.5(5)
O3_3 C5_3 C6_3 O4_3 58.9(5)
C6_3 O4_3 C7_3 C8_3 -178.2(4)
Fe3_3 O4_3 C7_3 C8_3 52.5(4)
C9_3 O5_3 C8_3 C7_3 -147.0(4)
Fe3_3 O5_3 C8_3 C7_3 16.9(5)
O4_3 C7_3 C8_3 O5_3 -43.3(5)
C8_3 O5_3 C9_3 C10_3 -161.7(4)
Fe3_3 O5_3 C9_3 C10_3 34.1(5)
C1_3 O1_3 C10_3 C9_3 176.9(4)
Fe3_3 O1_3 C10_3 C9_3 47.8(4)
O5_3 C9_3 C10_3 O1_3 -51.5(5)
Fe3_3 O6_3 Fe9_9 O5_9 -3(3)
Fe3_3 O6_3 Fe9_9 O7_3 0(2)
Fe3_3 O6_3 Fe9_9 O3_9 -146(3)
Fe3_3 O6_3 Fe9_9 O2_9 142(3)
Fe3_3 O6_3 Fe9_9 O1_9 71(3)
Fe3_3 O6_3 Fe9_9 O4_9 -74(3)
Fe3_3 O7_3 Fe9_9 O6_3 0(2)
Fe3_3 O7_3 Fe9_9 O5_9 3(3)
Fe3_3 O7_3 Fe9_9 O3_9 146(3)
Fe3_3 O7_3 Fe9_9 O2_9 -141(3)
Fe3_3 O7_3 Fe9_9 O1_9 -71(3)
Fe3_3 O7_3 Fe9_9 O4_9 74(3)
O6_3 Fe9_9 O1_9 C10_9 -61.6(3)
O5_9 Fe9_9 O1_9 C10_9 26.5
O7_3 Fe9_9 O1_9 C10_9 112.4(4)
O3_9 Fe9_9 O1_9 C10_9 -162.3
O2_9 Fe9_9 O1_9 C10_9 -147.7
O4_9 Fe9_9 O1_9 C10_9 26.1
O6_3 Fe9_9 O1_9 C1_9 67.8(3)
O5_9 Fe9_9 O1_9 C1_9 156.0
O7_3 Fe9_9 O1_9 C1_9 -118.1(4)
O3_9 Fe9_9 O1_9 C1_9 -32.8
O2_9 Fe9_9 O1_9 C1_9 -18.3
O4_9 Fe9_9 O1_9 C1_9 155.5
O6_3 Fe9_9 O2_9 C3_9 115.6(3)
O5_9 Fe9_9 O2_9 C3_9 -164.0
O7_3 Fe9_9 O2_9 C3_9 -68.4(4)
O3_9 Fe9_9 O2_9 C3_9 16.4
O1_9 Fe9_9 O2_9 C3_9 -154.5
O4_9 Fe9_9 O2_9 C3_9 31.7
O6_3 Fe9_9 O2_9 C2_9 -102.9(4)
O5_9 Fe9_9 O2_9 C2_9 -22.4
O7_3 Fe9_9 O2_9 C2_9 73.2(4)
O3_9 Fe9_9 O2_9 C2_9 158.0
O1_9 Fe9_9 O2_9 C2_9 -12.9
O4_9 Fe9_9 O2_9 C2_9 173.3
O6_3 Fe9_9 O3_9 C5_9 68.1(4)
O5_9 Fe9_9 O3_9 C5_9 -28.2
O7_3 Fe9_9 O3_9 C5_9 -108.4(4)
O2_9 Fe9_9 O3_9 C5_9 151.4
O1_9 Fe9_9 O3_9 C5_9 165.8
O4_9 Fe9_9 O3_9 C5_9 -19.3
O6_3 Fe9_9 O3_9 C4_9 -67.5(4)
O5_9 Fe9_9 O3_9 C4_9 -163.8
O7_3 Fe9_9 O3_9 C4_9 116.0(4)
O2_9 Fe9_9 O3_9 C4_9 15.9
O1_9 Fe9_9 O3_9 C4_9 30.3
O4_9 Fe9_9 O3_9 C4_9 -154.8
O6_3 Fe9_9 O4_9 C6_9 -111.8(3)
O5_9 Fe9_9 O4_9 C6_9 160.5
O7_3 Fe9_9 O4_9 C6_9 74.3(4)
O3_9 Fe9_9 O4_9 C6_9 -13.8
O2_9 Fe9_9 O4_9 C6_9 -29.2
O1_9 Fe9_9 O4_9 C6_9 160.9
O6_3 Fe9_9 O4_9 C7_9 114.0(3)
O5_9 Fe9_9 O4_9 C7_9 26.2
O7_3 Fe9_9 O4_9 C7_9 -60.0(4)
O3_9 Fe9_9 O4_9 C7_9 -148.1
O2_9 Fe9_9 O4_9 C7_9 -163.4
O1_9 Fe9_9 O4_9 C7_9 26.7
O6_3 Fe9_9 O5_9 C9_9 92.4(4)
O7_3 Fe9_9 O5_9 C9_9 -87.2(4)
O3_9 Fe9_9 O5_9 C9_9 -168.0
O2_9 Fe9_9 O5_9 C9_9 12.6
O1_9 Fe9_9 O5_9 C9_9 3.2
O4_9 Fe9_9 O5_9 C9_9 -177.1
O6_3 Fe9_9 O5_9 C8_9 -91.4(4)
O7_3 Fe9_9 O5_9 C8_9 88.9(4)
O3_9 Fe9_9 O5_9 C8_9 8.1
O2_9 Fe9_9 O5_9 C8_9 -171.3
O1_9 Fe9_9 O5_9 C8_9 179.3
O4_9 Fe9_9 O5_9 C8_9 -0.9
C10_9 O1_9 C1_9 C2_9 174.7
Fe9_9 O1_9 C1_9 C2_9 46.0
O1_9 C1_9 C2_9 O2_9 -53.1
C3_9 O2_9 C2_9 C1_9 -177.9
Fe9_9 O2_9 C2_9 C1_9 40.4
C2_9 O2_9 C3_9 C4_9 174.7
Fe9_9 O2_9 C3_9 C4_9 -43.0
C5_9 O3_9 C4_9 C3_9 -178.8
Fe9_9 O3_9 C4_9 C3_9 -43.2
O2_9 C3_9 C4_9 O3_9 53.9
C4_9 O3_9 C5_9 C6_9 -178.8
Fe9_9 O3_9 C5_9 C6_9 45.8
C7_9 O4_9 C6_9 C5_9 172.9
Fe9_9 O4_9 C6_9 C5_9 39.8
O3_9 C5_9 C6_9 O4_9 -54.5
C6_9 O4_9 C7_9 C8_9 178.6
Fe9_9 O4_9 C7_9 C8_9 -47.1
O4_9 C7_9 C8_9 O5_9 43.9
C9_9 O5_9 C8_9 C7_9 152.2
Fe9_9 O5_9 C8_9 C7_9 -24.0
C8_9 O5_9 C9_9 C10_9 153.9
Fe9_9 O5_9 C9_9 C10_9 -29.8
C1_9 O1_9 C10_9 C9_9 -178.9
Fe9_9 O1_9 C10_9 C9_9 -48.4
O5_9 C9_9 C10_9 O1_9 49.4
O6_4 Fe4_4 O1_4 C10_4 -117.0(3)
O7_4 Fe4_4 O1_4 C10_4 62.6(3)
O5_4 Fe4_4 O1_4 C10_4 -26.1(3)
O2_4 Fe4_4 O1_4 C10_4 144.8(4)
O3_4 Fe4_4 O1_4 C10_4 165.6(3)
O4_4 Fe4_4 O1_4 C10_4 -26.9(4)
O6_4 Fe4_4 O1_4 C1_4 114.6(3)
O7_4 Fe4_4 O1_4 C1_4 -65.8(3)
O5_4 Fe4_4 O1_4 C1_4 -154.6(3)
O2_4 Fe4_4 O1_4 C1_4 16.4(3)
O3_4 Fe4_4 O1_4 C1_4 37.2(4)
O4_4 Fe4_4 O1_4 C1_4 -155.3(3)
O6_4 Fe4_4 O2_4 C3_4 64.1(3)
O7_4 Fe4_4 O2_4 C3_4 -116.7(3)
O5_4 Fe4_4 O2_4 C3_4 165.2(3)
O3_4 Fe4_4 O2_4 C3_4 -16.8(3)
O4_4 Fe4_4 O2_4 C3_4 -38.1(5)
O1_4 Fe4_4 O2_4 C3_4 150.7(4)
O6_4 Fe4_4 O2_4 C2_4 -69.1(4)
O7_4 Fe4_4 O2_4 C2_4 110.1(4)
O5_4 Fe4_4 O2_4 C2_4 32.0(5)
O3_4 Fe4_4 O2_4 C2_4 -150.0(4)
O4_4 Fe4_4 O2_4 C2_4 -171.3(3)
O1_4 Fe4_4 O2_4 C2_4 17.5(3)
O6_4 Fe4_4 O3_4 C5_4 111.8(4)
O7_4 Fe4_4 O3_4 C5_4 -68.3(4)
O5_4 Fe4_4 O3_4 C5_4 29.7(5)
O2_4 Fe4_4 O3_4 C5_4 -148.3(4)
O4_4 Fe4_4 O3_4 C5_4 18.9(3)
O1_4 Fe4_4 O3_4 C5_4 -169.1(3)
O6_4 Fe4_4 O3_4 C4_4 -116.6(3)
O7_4 Fe4_4 O3_4 C4_4 63.3(3)
O5_4 Fe4_4 O3_4 C4_4 161.3(3)
O2_4 Fe4_4 O3_4 C4_4 -16.7(3)
O4_4 Fe4_4 O3_4 C4_4 150.5(3)
O1_4 Fe4_4 O3_4 C4_4 -37.5(4)
O6_4 Fe4_4 O4_4 C7_4 59.6(3)
O7_4 Fe4_4 O4_4 C7_4 -119.7(3)
O5_4 Fe4_4 O4_4 C7_4 -30.6(3)
O2_4 Fe4_4 O4_4 C7_4 163.9(3)
O3_4 Fe4_4 O4_4 C7_4 142.5(3)
O1_4 Fe4_4 O4_4 C7_4 -29.9(4)
O6_4 Fe4_4 O4_4 C6_4 -70.5(4)
O7_4 Fe4_4 O4_4 C6_4 110.2(4)
O5_4 Fe4_4 O4_4 C6_4 -160.7(4)
O2_4 Fe4_4 O4_4 C6_4 33.8(5)
O3_4 Fe4_4 O4_4 C6_4 12.4(3)
O1_4 Fe4_4 O4_4 C6_4 -160.0(3)
O6_4 Fe4_4 O5_4 C8_4 -87.8(4)
O7_4 Fe4_4 O5_4 C8_4 92.8(4)
O2_4 Fe4_4 O5_4 C8_4 168.8(4)
O3_4 Fe4_4 O5_4 C8_4 -8.0(5)
O4_4 Fe4_4 O5_4 C8_4 2.9(4)
O1_4 Fe4_4 O5_4 C8_4 -176.6(4)
O6_4 Fe4_4 O5_4 C9_4 83.7(4)
O7_4 Fe4_4 O5_4 C9_4 -95.8(4)
O2_4 Fe4_4 O5_4 C9_4 -19.8(5)
O3_4 Fe4_4 O5_4 C9_4 163.5(3)
O4_4 Fe4_4 O5_4 C9_4 174.4(4)
O1_4 Fe4_4 O5_4 C9_4 -5.1(4)
C10_4 O1_4 C1_4 C2_4 -174.0(4)
Fe4_4 O1_4 C1_4 C2_4 -44.8(5)
C3_4 O2_4 C2_4 C1_4 -179.4(5)
Fe4_4 O2_4 C2_4 C1_4 -46.0(5)
O1_4 C1_4 C2_4 O2_4 57.7(6)
C2_4 O2_4 C3_4 C4_4 178.0(4)
Fe4_4 O2_4 C3_4 C4_4 44.5(5)
C5_4 O3_4 C4_4 C3_4 175.7(4)
Fe4_4 O3_4 C4_4 C3_4 45.0(4)
O2_4 C3_4 C4_4 O3_4 -57.6(5)
C4_4 O3_4 C5_4 C6_4 -176.7(4)
Fe4_4 O3_4 C5_4 C6_4 -46.4(5)
C7_4 O4_4 C6_4 C5_4 -170.5(4)
Fe4_4 O4_4 C6_4 C5_4 -41.1(5)
O3_4 C5_4 C6_4 O4_4 56.5(6)
C6_4 O4_4 C7_4 C8_4 -178.3(4)
Fe4_4 O4_4 C7_4 C8_4 52.0(5)
C9_4 O5_4 C8_4 C7_4 -149.2(5)
Fe4_4 O5_4 C8_4 C7_4 22.4(6)
O4_4 C7_4 C8_4 O5_4 -46.3(6)
C8_4 O5_4 C9_4 C10_4 -156.2(4)
Fe4_4 O5_4 C9_4 C10_4 32.1(5)
C1_4 O1_4 C10_4 C9_4 179.6(4)
Fe4_4 O1_4 C10_4 C9_4 50.4(5)
O5_4 C9_4 C10_4 O1_4 -50.9(5)
O7_5 Fe5_5 O1_5 C10_5 -61.4(3)
O6_5 Fe5_5 O1_5 C10_5 115.6(3)
O5_5 Fe5_5 O1_5 C10_5 29.7(3)
O2_5 Fe5_5 O1_5 C10_5 -144.4(4)
O4_5 Fe5_5 O1_5 C10_5 24.5(5)
O3_5 Fe5_5 O1_5 C10_5 -161.6(3)
O7_5 Fe5_5 O1_5 C1_5 67.4(3)
O6_5 Fe5_5 O1_5 C1_5 -115.6(3)
O5_5 Fe5_5 O1_5 C1_5 158.5(4)
O2_5 Fe5_5 O1_5 C1_5 -15.6(3)
O4_5 Fe5_5 O1_5 C1_5 153.3(3)
O3_5 Fe5_5 O1_5 C1_5 -32.8(5)
O7_5 Fe5_5 O2_5 C3_5 119.0(3)
O6_5 Fe5_5 O2_5 C3_5 -62.7(3)
O5_5 Fe5_5 O2_5 C3_5 -159.5(3)
O1_5 Fe5_5 O2_5 C3_5 -149.9(4)
O4_5 Fe5_5 O2_5 C3_5 41.8(5)
O3_5 Fe5_5 O2_5 C3_5 19.8(3)
O7_5 Fe5_5 O2_5 C2_5 -107.9(4)
O6_5 Fe5_5 O2_5 C2_5 70.4(4)
O5_5 Fe5_5 O2_5 C2_5 -26.3(5)
O1_5 Fe5_5 O2_5 C2_5 -16.7(4)
O4_5 Fe5_5 O2_5 C2_5 175.0(3)
O3_5 Fe5_5 O2_5 C2_5 153.0(4)
O7_5 Fe5_5 O3_5 C4_5 -66.6(3)
O6_5 Fe5_5 O3_5 C4_5 115.4(3)
O5_5 Fe5_5 O3_5 C4_5 -166.7(3)
O2_5 Fe5_5 O3_5 C4_5 14.0(3)
O1_5 Fe5_5 O3_5 C4_5 31.3(5)
O4_5 Fe5_5 O3_5 C4_5 -152.7(4)
O7_5 Fe5_5 O3_5 C5_5 62.9(4)
O6_5 Fe5_5 O3_5 C5_5 -115.1(4)
O5_5 Fe5_5 O3_5 C5_5 -37.2(5)
O2_5 Fe5_5 O3_5 C5_5 143.5(4)
O1_5 Fe5_5 O3_5 C5_5 160.7(4)
O4_5 Fe5_5 O3_5 C5_5 -23.2(4)
O7_5 Fe5_5 O4_5 C6_5 -108.6(4)
O6_5 Fe5_5 O4_5 C6_5 74.3(4)
O5_5 Fe5_5 O4_5 C6_5 160.0(4)
O2_5 Fe5_5 O4_5 C6_5 -33.1(5)
O1_5 Fe5_5 O4_5 C6_5 165.2(4)
O3_5 Fe5_5 O4_5 C6_5 -11.1(4)
O7_5 Fe5_5 O4_5 C7_5 119.2(3)
O6_5 Fe5_5 O4_5 C7_5 -57.9(3)
O5_5 Fe5_5 O4_5 C7_5 27.9(3)
O2_5 Fe5_5 O4_5 C7_5 -165.2(3)
O1_5 Fe5_5 O4_5 C7_5 33.1(4)
O3_5 Fe5_5 O4_5 C7_5 -143.2(4)
O7_5 Fe5_5 O5_5 C9_5 88.9(4)
O6_5 Fe5_5 O5_5 C9_5 -91.3(4)
O2_5 Fe5_5 O5_5 C9_5 9.8(5)
O1_5 Fe5_5 O5_5 C9_5 0.1(4)
O4_5 Fe5_5 O5_5 C9_5 176.7(4)
O3_5 Fe5_5 O5_5 C9_5 -169.0(4)
O7_5 Fe5_5 O5_5 C8_5 -88.9(4)
O6_5 Fe5_5 O5_5 C8_5 90.9(4)
O2_5 Fe5_5 O5_5 C8_5 -168.0(4)
O1_5 Fe5_5 O5_5 C8_5 -177.7(4)
O4_5 Fe5_5 O5_5 C8_5 -1.1(4)
O3_5 Fe5_5 O5_5 C8_5 13.1(5)
C10_5 O1_5 C1_5 C2_5 171.3(5)
Fe5_5 O1_5 C1_5 C2_5 43.9(5)
C3_5 O2_5 C2_5 C1_5 177.0(5)
Fe5_5 O2_5 C2_5 C1_5 44.9(6)
O1_5 C1_5 C2_5 O2_5 -56.7(6)
C2_5 O2_5 C3_5 C4_5 178.3(5)
Fe5_5 O2_5 C3_5 C4_5 -49.0(5)
C5_5 O3_5 C4_5 C3_5 -171.3(4)
Fe5_5 O3_5 C4_5 C3_5 -43.8(5)
O2_5 C3_5 C4_5 O3_5 59.7(6)
C4_5 O3_5 C5_5 C6_5 -180.0(4)
Fe5_5 O3_5 C5_5 C6_5 51.5(5)
C7_5 O4_5 C6_5 C5_5 172.5(5)
Fe5_5 O4_5 C6_5 C5_5 40.5(5)
O3_5 C5_5 C6_5 O4_5 -59.6(6)
C6_5 O4_5 C7_5 C8_5 178.4(4)
Fe5_5 O4_5 C7_5 C8_5 -49.0(5)
C9_5 O5_5 C8_5 C7_5 158.4(5)
Fe5_5 O5_5 C8_5 C7_5 -23.7(6)
O4_5 C7_5 C8_5 O5_5 44.8(6)
C8_5 O5_5 C9_5 C10_5 150.6(5)
Fe5_5 O5_5 C9_5 C10_5 -27.3(5)
C1_5 O1_5 C10_5 C9_5 178.3(4)
Fe5_5 O1_5 C10_5 C9_5 -53.2(5)
O5_5 C9_5 C10_5 O1_5 50.6(5)
O6_6 Fe6_6 O1_6 C1_6 117.9(4)
O7_6 Fe6_6 O1_6 C1_6 -64.6(4)
O5_6 Fe6_6 O1_6 C1_6 -155.2(4)
O3_6 Fe6_6 O1_6 C1_6 35.3(5)
O4_6 Fe6_6 O1_6 C1_6 -150.9(3)
O2_6 Fe6_6 O1_6 C1_6 16.5(3)
O6_6 Fe6_6 O1_6 C10_6 -113.6(3)
O7_6 Fe6_6 O1_6 C10_6 63.9(4)
O5_6 Fe6_6 O1_6 C10_6 -26.7(3)
O3_6 Fe6_6 O1_6 C10_6 163.7(3)
O4_6 Fe6_6 O1_6 C10_6 -22.5(4)
O2_6 Fe6_6 O1_6 C10_6 144.9(4)
O6_6 Fe6_6 O2_6 C2_6 -68.2(4)
O7_6 Fe6_6 O2_6 C2_6 109.8(4)
O5_6 Fe6_6 O2_6 C2_6 31.2(5)
O3_6 Fe6_6 O2_6 C2_6 -150.8(4)
O4_6 Fe6_6 O2_6 C2_6 -175.7(3)
O1_6 Fe6_6 O2_6 C2_6 17.9(4)
O6_6 Fe6_6 O2_6 C3_6 63.5(3)
O7_6 Fe6_6 O2_6 C3_6 -118.5(4)
O5_6 Fe6_6 O2_6 C3_6 162.8(3)
O3_6 Fe6_6 O2_6 C3_6 -19.1(3)
O4_6 Fe6_6 O2_6 C3_6 -44.0(5)
O1_6 Fe6_6 O2_6 C3_6 149.6(4)
O6_6 Fe6_6 O3_6 C5_6 112.9(4)
O7_6 Fe6_6 O3_6 C5_6 -65.8(4)
O5_6 Fe6_6 O3_6 C5_6 33.4(5)
O4_6 Fe6_6 O3_6 C5_6 20.7(4)
O2_6 Fe6_6 O3_6 C5_6 -144.6(4)
O1_6 Fe6_6 O3_6 C5_6 -163.3(4)
O6_6 Fe6_6 O3_6 C4_6 -116.5(3)
O7_6 Fe6_6 O3_6 C4_6 64.8(3)
O5_6 Fe6_6 O3_6 C4_6 164.0(3)
O4_6 Fe6_6 O3_6 C4_6 151.3(4)
O2_6 Fe6_6 O3_6 C4_6 -14.0(3)
O1_6 Fe6_6 O3_6 C4_6 -32.7(5)
O6_6 Fe6_6 O4_6 C7_6 55.7(3)
O7_6 Fe6_6 O4_6 C7_6 -121.6(3)
O5_6 Fe6_6 O4_6 C7_6 -30.7(3)
O3_6 Fe6_6 O4_6 C7_6 141.3(3)
O2_6 Fe6_6 O4_6 C7_6 166.1(3)
O1_6 Fe6_6 O4_6 C7_6 -34.9(4)
O6_6 Fe6_6 O4_6 C6_6 -74.2(4)
O7_6 Fe6_6 O4_6 C6_6 108.5(4)
O5_6 Fe6_6 O4_6 C6_6 -160.6(4)
O3_6 Fe6_6 O4_6 C6_6 11.4(4)
O2_6 Fe6_6 O4_6 C6_6 36.2(5)
O1_6 Fe6_6 O4_6 C6_6 -164.8(3)
O6_6 Fe6_6 O5_6 C8_6 -89.5(4)
O7_6 Fe6_6 O5_6 C8_6 90.9(4)
O3_6 Fe6_6 O5_6 C8_6 -10.3(5)
O4_6 Fe6_6 O5_6 C8_6 2.8(4)
O2_6 Fe6_6 O5_6 C8_6 166.6(4)
O1_6 Fe6_6 O5_6 C8_6 180.0(4)
O6_6 Fe6_6 O5_6 C9_6 88.0(4)
O7_6 Fe6_6 O5_6 C9_6 -91.6(4)
O3_6 Fe6_6 O5_6 C9_6 167.2(3)
O4_6 Fe6_6 O5_6 C9_6 -179.7(4)
O2_6 Fe6_6 O5_6 C9_6 -15.9(5)
O1_6 Fe6_6 O5_6 C9_6 -2.5(4)
C10_6 O1_6 C1_6 C2_6 -173.1(4)
Fe6_6 O1_6 C1_6 C2_6 -45.7(5)
C3_6 O2_6 C2_6 C1_6 -176.9(5)
Fe6_6 O2_6 C2_6 C1_6 -46.8(6)
O1_6 C1_6 C2_6 O2_6 59.9(6)
C2_6 O2_6 C3_6 C4_6 177.9(5)
Fe6_6 O2_6 C3_6 C4_6 47.4(5)
C5_6 O3_6 C4_6 C3_6 171.4(4)
Fe6_6 O3_6 C4_6 C3_6 42.7(5)
O2_6 C3_6 C4_6 O3_6 -58.3(6)
C4_6 O3_6 C5_6 C6_6 -179.2(4)
Fe6_6 O3_6 C5_6 C6_6 -49.2(5)
C7_6 O4_6 C6_6 C5_6 -169.4(5)
Fe6_6 O4_6 C6_6 C5_6 -40.1(5)
O3_6 C5_6 C6_6 O4_6 58.3(6)
C6_6 O4_6 C7_6 C8_6 -177.8(4)
Fe6_6 O4_6 C7_6 C8_6 52.7(5)
C9_6 O5_6 C8_6 C7_6 -154.5(5)
Fe6_6 O5_6 C8_6 C7_6 23.0(6)
O4_6 C7_6 C8_6 O5_6 -46.9(6)
C8_6 O5_6 C9_6 C10_6 -152.9(5)
Fe6_6 O5_6 C9_6 C10_6 29.5(5)
C1_6 O1_6 C10_6 C9_6 179.5(5)
Fe6_6 O1_6 C10_6 C9_6 51.4(5)
O5_6 C9_6 C10_6 O1_6 -50.7(5)
Fe10_10 O7_7 Fe7_7 O6_7 -39(4)
Fe10_10 O7_7 Fe7_7 O5_7 -10(2)
Fe10_10 O7_7 Fe7_7 O2_7 134(2)
Fe10_10 O7_7 Fe7_7 O4_7 -81(2)
Fe10_10 O7_7 Fe7_7 O3_7 -154(2)
Fe10_10 O7_7 Fe7_7 O1_7 61(2)
Fe10_10 O6_7 Fe7_7 O7_7 37(4)
Fe10_10 O6_7 Fe7_7 O5_7 8(2)
Fe10_10 O6_7 Fe7_7 O2_7 -135(2)
Fe10_10 O6_7 Fe7_7 O4_7 79(2)
Fe10_10 O6_7 Fe7_7 O3_7 153(2)
Fe10_10 O6_7 Fe7_7 O1_7 -63(2)
O7_7 Fe7_7 O1_7 C1_7 68.0(3)
O6_7 Fe7_7 O1_7 C1_7 -115.6(3)
O5_7 Fe7_7 O1_7 C1_7 152.7(3)
O2_7 Fe7_7 O1_7 C1_7 -15.0(3)
O4_7 Fe7_7 O1_7 C1_7 158.1(3)
O3_7 Fe7_7 O1_7 C1_7 -37.4(4)
O7_7 Fe7_7 O1_7 C10_7 -61.8(3)
O6_7 Fe7_7 O1_7 C10_7 114.5(3)
O5_7 Fe7_7 O1_7 C10_7 22.8(3)
O2_7 Fe7_7 O1_7 C10_7 -144.9(3)
O4_7 Fe7_7 O1_7 C10_7 28.2(4)
O3_7 Fe7_7 O1_7 C10_7 -167.3(3)
O7_7 Fe7_7 O2_7 C2_7 -111.7(3)
O6_7 Fe7_7 O2_7 C2_7 67.8(3)
O5_7 Fe7_7 O2_7 C2_7 -36.5(4)
O4_7 Fe7_7 O2_7 C2_7 169.9(3)
O3_7 Fe7_7 O2_7 C2_7 148.8(3)
O1_7 Fe7_7 O2_7 C2_7 -17.5(3)
O7_7 Fe7_7 O2_7 C3_7 114.9(3)
O6_7 Fe7_7 O2_7 C3_7 -65.6(3)
O5_7 Fe7_7 O2_7 C3_7 -169.9(3)
O4_7 Fe7_7 O2_7 C3_7 36.5(4)
O3_7 Fe7_7 O2_7 C3_7 15.4(3)
O1_7 Fe7_7 O2_7 C3_7 -150.9(3)
O7_7 Fe7_7 O3_7 C5_7 66.5(3)
O6_7 Fe7_7 O3_7 C5_7 -110.1(3)
O5_7 Fe7_7 O3_7 C5_7 -26.3(4)
O2_7 Fe7_7 O3_7 C5_7 148.0(3)
O4_7 Fe7_7 O3_7 C5_7 -19.5(3)
O1_7 Fe7_7 O3_7 C5_7 170.4(3)
O7_7 Fe7_7 O3_7 C4_7 -62.6(3)
O6_7 Fe7_7 O3_7 C4_7 120.7(3)
O5_7 Fe7_7 O3_7 C4_7 -155.5(3)
O2_7 Fe7_7 O3_7 C4_7 18.8(3)
O4_7 Fe7_7 O3_7 C4_7 -148.7(3)
O1_7 Fe7_7 O3_7 C4_7 41.2(4)
O7_7 Fe7_7 O4_7 C6_7 -112.8(3)
O6_7 Fe7_7 O4_7 C6_7 69.7(3)
O5_7 Fe7_7 O4_7 C6_7 161.2(4)
O2_7 Fe7_7 O4_7 C6_7 -35.6(4)
O3_7 Fe7_7 O4_7 C6_7 -14.6(3)
O1_7 Fe7_7 O4_7 C6_7 155.8(3)
O7_7 Fe7_7 O4_7 C7_7 118.5(3)
O6_7 Fe7_7 O4_7 C7_7 -59.0(3)
O5_7 Fe7_7 O4_7 C7_7 32.5(3)
O2_7 Fe7_7 O4_7 C7_7 -164.4(3)
O3_7 Fe7_7 O4_7 C7_7 -143.3(3)
O1_7 Fe7_7 O4_7 C7_7 27.1(4)
O7_7 Fe7_7 O5_7 C9_7 103.4(4)
O6_7 Fe7_7 O5_7 C9_7 -78.4(4)
O2_7 Fe7_7 O5_7 C9_7 28.8(5)
O4_7 Fe7_7 O5_7 C9_7 -166.9(4)
O3_7 Fe7_7 O5_7 C9_7 -160.0(3)
O1_7 Fe7_7 O5_7 C9_7 9.6(3)
O7_7 Fe7_7 O5_7 C8_7 -97.4(4)
O6_7 Fe7_7 O5_7 C8_7 80.8(4)
O2_7 Fe7_7 O5_7 C8_7 -172.0(3)
O4_7 Fe7_7 O5_7 C8_7 -7.7(3)
O3_7 Fe7_7 O5_7 C8_7 -0.8(5)
O1_7 Fe7_7 O5_7 C8_7 168.8(4)
C10_7 O1_7 C1_7 C2_7 173.1(4)
Fe7_7 O1_7 C1_7 C2_7 43.7(5)
C3_7 O2_7 C2_7 C1_7 177.8(4)
Fe7_7 O2_7 C2_7 C1_7 45.4(5)
O1_7 C1_7 C2_7 O2_7 -57.4(5)
C2_7 O2_7 C3_7 C4_7 -178.4(4)
Fe7_7 O2_7 C3_7 C4_7 -45.3(4)
C5_7 O3_7 C4_7 C3_7 -175.9(4)
Fe7_7 O3_7 C4_7 C3_7 -47.6(4)
O2_7 C3_7 C4_7 O3_7 59.8(5)
C4_7 O3_7 C5_7 C6_7 176.4(4)
Fe7_7 O3_7 C5_7 C6_7 47.8(5)
C7_7 O4_7 C6_7 C5_7 170.7(4)
Fe7_7 O4_7 C6_7 C5_7 43.1(5)
O3_7 C5_7 C6_7 O4_7 -59.0(5)
C6_7 O4_7 C7_7 C8_7 178.5(4)
Fe7_7 O4_7 C7_7 C8_7 -52.6(4)
C9_7 O5_7 C8_7 C7_7 142.1(4)
Fe7_7 O5_7 C8_7 C7_7 -17.2(5)
O4_7 C7_7 C8_7 O5_7 43.9(5)
C8_7 O5_7 C9_7 C10_7 162.6(4)
Fe7_7 O5_7 C9_7 C10_7 -37.6(5)
C1_7 O1_7 C10_7 C9_7 -178.1(4)
Fe7_7 O1_7 C10_7 C9_7 -49.0(4)
O5_7 C9_7 C10_7 O1_7 54.1(5)
Fe7_7 O7_7 Fe10_10 O5_10 -11(2)
Fe7_7 O7_7 Fe10_10 O3_10 -154(2)
Fe7_7 O7_7 Fe10_10 O2_10 133(2)
Fe7_7 O7_7 Fe10_10 O1_10 62(2)
Fe7_7 O7_7 Fe10_10 O4_10 -81(2)
Fe7_7 O7_7 Fe10_10 O6_7 17.8(19)
Fe7_7 O6_7 Fe10_10 O7_7 -20(2)
Fe7_7 O6_7 Fe10_10 O5_10 9(2)
Fe7_7 O6_7 Fe10_10 O3_10 152(2)
Fe7_7 O6_7 Fe10_10 O2_10 -136(2)
Fe7_7 O6_7 Fe10_10 O1_10 -64(2)
Fe7_7 O6_7 Fe10_10 O4_10 79(2)
O7_7 Fe10_10 O1_10 C10_10 -113.2(3)
O5_10 Fe10_10 O1_10 C10_10 -25.6
O3_10 Fe10_10 O1_10 C10_10 163.2
O2_10 Fe10_10 O1_10 C10_10 148.4
O4_10 Fe10_10 O1_10 C10_10 -23.8
O6_7 Fe10_10 O1_10 C10_10 61.9(3)
O7_7 Fe10_10 O1_10 C1_10 115.8(3)
O5_10 Fe10_10 O1_10 C1_10 -156.6
O3_10 Fe10_10 O1_10 C1_10 32.2
O2_10 Fe10_10 O1_10 C1_10 17.4
O4_10 Fe10_10 O1_10 C1_10 -154.8
O6_7 Fe10_10 O1_10 C1_10 -69.1(3)
O7_7 Fe10_10 O2_10 C3_10 69.2(3)
O5_10 Fe10_10 O2_10 C3_10 163.8
O3_10 Fe10_10 O2_10 C3_10 -16.9
O1_10 Fe10_10 O2_10 C3_10 154.0
O4_10 Fe10_10 O2_10 C3_10 -34.2
O6_7 Fe10_10 O2_10 C3_10 -117.1(3)
O7_7 Fe10_10 O2_10 C2_10 -69.6(3)
O5_10 Fe10_10 O2_10 C2_10 25.0
O3_10 Fe10_10 O2_10 C2_10 -155.7
O1_10 Fe10_10 O2_10 C2_10 15.2
O4_10 Fe10_10 O2_10 C2_10 -173.0
O6_7 Fe10_10 O2_10 C2_10 104.0(3)
O7_7 Fe10_10 O3_10 C4_10 -113.4(3)
O5_10 Fe10_10 O3_10 C4_10 164.0
O2_10 Fe10_10 O3_10 C4_10 -15.4
O1_10 Fe10_10 O3_10 C4_10 -30.1
O4_10 Fe10_10 O3_10 C4_10 154.3
O6_7 Fe10_10 O3_10 C4_10 67.6(3)
O7_7 Fe10_10 O3_10 C5_10 111.6(3)
O5_10 Fe10_10 O3_10 C5_10 28.9
O2_10 Fe10_10 O3_10 C5_10 -150.4
O1_10 Fe10_10 O3_10 C5_10 -165.2
O4_10 Fe10_10 O3_10 C5_10 19.2
O6_7 Fe10_10 O3_10 C5_10 -67.4(3)
O7_7 Fe10_10 O4_10 C6_10 -73.7(3)
O5_10 Fe10_10 O4_10 C6_10 -159.9
O3_10 Fe10_10 O4_10 C6_10 14.0
O2_10 Fe10_10 O4_10 C6_10 31.3
O1_10 Fe10_10 O4_10 C6_10 -161.7
O6_7 Fe10_10 O4_10 C6_10 113.2(3)
O7_7 Fe10_10 O4_10 C7_10 56.7(3)
O5_10 Fe10_10 O4_10 C7_10 -29.4
O3_10 Fe10_10 O4_10 C7_10 144.4
O2_10 Fe10_10 O4_10 C7_10 161.7
O1_10 Fe10_10 O4_10 C7_10 -31.3
O6_7 Fe10_10 O4_10 C7_10 -116.4(3)
O7_7 Fe10_10 O5_10 C9_10 85.1(3)
O3_10 Fe10_10 O5_10 C9_10 168.2
O2_10 Fe10_10 O5_10 C9_10 -12.8
O1_10 Fe10_10 O5_10 C9_10 -3.1
O4_10 Fe10_10 O5_10 C9_10 178.1
O6_7 Fe10_10 O5_10 C9_10 -91.5(3)
O7_7 Fe10_10 O5_10 C8_10 -90.0(3)
O3_10 Fe10_10 O5_10 C8_10 -6.9
O2_10 Fe10_10 O5_10 C8_10 172.0
O1_10 Fe10_10 O5_10 C8_10 -178.2
O4_10 Fe10_10 O5_10 C8_10 2.9
O6_7 Fe10_10 O5_10 C8_10 93.3(3)
C10_10 O1_10 C1_10 C2_10 -173.7
Fe10_10 O1_10 C1_10 C2_10 -44.4
C3_10 O2_10 C2_10 C1_10 176.9
Fe10_10 O2_10 C2_10 C1_10 -42.7
O1_10 C1_10 C2_10 O2_10 53.5
C2_10 O2_10 C3_10 C4_10 -175.7
Fe10_10 O2_10 C3_10 C4_10 42.9
C5_10 O3_10 C4_10 C3_10 176.5
Fe10_10 O3_10 C4_10 C3_10 42.0
O2_10 C3_10 C4_10 O3_10 -52.8
C4_10 O3_10 C5_10 C6_10 177.5
Fe10_10 O3_10 C5_10 C6_10 -47.5
C7_10 O4_10 C6_10 C5_10 -174.0
Fe10_10 O4_10 C6_10 C5_10 -42.5
O3_10 C5_10 C6_10 O4_10 57.0
C6_10 O4_10 C7_10 C8_10 179.4
Fe10_10 O4_10 C7_10 C8_10 48.1
C9_10 O5_10 C8_10 C7_10 -154.2
Fe10_10 O5_10 C8_10 C7_10 21.2
O4_10 C7_10 C8_10 O5_10 -42.4
C8_10 O5_10 C9_10 C10_10 -156.3
Fe10_10 O5_10 C9_10 C10_10 28.2
C1_10 O1_10 C10_10 C9_10 178.1
Fe10_10 O1_10 C10_10 C9_10 47.7
O5_10 C9_10 C10_10 O1_10 -48.1
O7_8 Fe8_8 O1_8 C10_8 -61.9(3)
O6_8 Fe8_8 O1_8 C10_8 115.2(3)
O5_8 Fe8_8 O1_8 C10_8 27.3(3)
O3_8 Fe8_8 O1_8 C10_8 -164.6(3)
O2_8 Fe8_8 O1_8 C10_8 -144.2(4)
O4_8 Fe8_8 O1_8 C10_8 27.4(4)
O7_8 Fe8_8 O1_8 C1_8 65.7(3)
O6_8 Fe8_8 O1_8 C1_8 -117.2(3)
O5_8 Fe8_8 O1_8 C1_8 154.9(4)
O3_8 Fe8_8 O1_8 C1_8 -37.1(5)
O2_8 Fe8_8 O1_8 C1_8 -16.6(3)
O4_8 Fe8_8 O1_8 C1_8 154.9(3)
O7_8 Fe8_8 O2_8 C2_8 -108.5(4)
O6_8 Fe8_8 O2_8 C2_8 70.0(4)
O5_8 Fe8_8 O2_8 C2_8 -29.8(5)
O1_8 Fe8_8 O2_8 C2_8 -16.0(3)
O3_8 Fe8_8 O2_8 C2_8 151.7(4)
O4_8 Fe8_8 O2_8 C2_8 172.8(3)
O7_8 Fe8_8 O2_8 C3_8 117.5(3)
O6_8 Fe8_8 O2_8 C3_8 -63.9(3)
O5_8 Fe8_8 O2_8 C3_8 -163.7(3)
O1_8 Fe8_8 O2_8 C3_8 -149.9(4)
O3_8 Fe8_8 O2_8 C3_8 17.7(3)
O4_8 Fe8_8 O2_8 C3_8 38.9(5)
O7_8 Fe8_8 O3_8 C5_8 64.9(4)
O6_8 Fe8_8 O3_8 C5_8 -113.1(4)
O5_8 Fe8_8 O3_8 C5_8 -33.5(5)
O1_8 Fe8_8 O3_8 C5_8 165.5(4)
O2_8 Fe8_8 O3_8 C5_8 145.1(4)
O4_8 Fe8_8 O3_8 C5_8 -22.2(4)
O7_8 Fe8_8 O3_8 C4_8 -64.8(3)
O6_8 Fe8_8 O3_8 C4_8 117.1(3)
O5_8 Fe8_8 O3_8 C4_8 -163.3(3)
O1_8 Fe8_8 O3_8 C4_8 35.7(5)
O2_8 Fe8_8 O3_8 C4_8 15.3(3)
O4_8 Fe8_8 O3_8 C4_8 -152.0(3)
O7_8 Fe8_8 O4_8 C6_8 -109.1(4)
O6_8 Fe8_8 O4_8 C6_8 73.5(4)
O5_8 Fe8_8 O4_8 C6_8 161.3(4)
O1_8 Fe8_8 O4_8 C6_8 161.2(3)
O3_8 Fe8_8 O4_8 C6_8 -11.4(3)
O2_8 Fe8_8 O4_8 C6_8 -32.6(5)
O7_8 Fe8_8 O4_8 C7_8 120.2(3)
O6_8 Fe8_8 O4_8 C7_8 -57.1(3)
O5_8 Fe8_8 O4_8 C7_8 30.7(3)
O1_8 Fe8_8 O4_8 C7_8 30.6(4)
O3_8 Fe8_8 O4_8 C7_8 -142.1(3)
O2_8 Fe8_8 O4_8 C7_8 -163.2(3)
O7_8 Fe8_8 O5_8 C9_8 94.6(4)
O6_8 Fe8_8 O5_8 C9_8 -85.7(4)
O1_8 Fe8_8 O5_8 C9_8 4.1(4)
O3_8 Fe8_8 O5_8 C9_8 -164.3(3)
O2_8 Fe8_8 O5_8 C9_8 18.0(5)
O4_8 Fe8_8 O5_8 C9_8 -175.9(4)
O7_8 Fe8_8 O5_8 C8_8 -93.2(4)
O6_8 Fe8_8 O5_8 C8_8 86.5(4)
O1_8 Fe8_8 O5_8 C8_8 176.2(4)
O3_8 Fe8_8 O5_8 C8_8 7.8(5)
O2_8 Fe8_8 O5_8 C8_8 -169.9(4)
O4_8 Fe8_8 O5_8 C8_8 -3.7(4)
C10_8 O1_8 C1_8 C2_8 172.9(4)
Fe8_8 O1_8 C1_8 C2_8 45.0(5)
C3_8 O2_8 C2_8 C1_8 177.5(5)
Fe8_8 O2_8 C2_8 C1_8 44.2(6)
O1_8 C1_8 C2_8 O2_8 -56.7(6)
C2_8 O2_8 C3_8 C4_8 -179.7(5)
Fe8_8 O2_8 C3_8 C4_8 -45.9(5)
C5_8 O3_8 C4_8 C3_8 -172.9(4)
Fe8_8 O3_8 C4_8 C3_8 -43.8(5)
O2_8 C3_8 C4_8 O3_8 57.3(6)
C4_8 O3_8 C5_8 C6_8 -179.5(4)
Fe8_8 O3_8 C5_8 C6_8 50.6(5)
C7_8 O4_8 C6_8 C5_8 171.2(4)
Fe8_8 O4_8 C6_8 C5_8 41.4(5)
O3_8 C5_8 C6_8 O4_8 -59.6(5)
C6_8 O4_8 C7_8 C8_8 178.8(4)
Fe8_8 O4_8 C7_8 C8_8 -51.3(5)
C9_8 O5_8 C8_8 C7_8 150.7(5)
Fe8_8 O5_8 C8_8 C7_8 -21.5(6)
O4_8 C7_8 C8_8 O5_8 45.1(6)
C8_8 O5_8 C9_8 C10_8 156.1(5)
Fe8_8 O5_8 C9_8 C10_8 -31.4(5)
C1_8 O1_8 C10_8 C9_8 -179.7(4)
Fe8_8 O1_8 C10_8 C9_8 -51.5(5)
O5_8 C9_8 C10_8 O1_8 51.8(5)
